data_7104428
loop_
_publ_author_name
'Mitchell, Scott G'
'Khanra, Sumit'
'Miras, Haralampos N'
'Boyd, Thomas'
'Long, De-Liang'
'Cronin, Leroy'

_publ_section_title
;
 The trinity of polyoxometalates: connecting {M12} Keggin and {M18}
 Dawson clusters to triangles.
;
_journal_issue 19
_journal_name_full 'Chemical communications (Cambridge, England)'
_journal_page_first 2712
_journal_page_last 2714
_journal_paper_doi 10.1039/b903206a
_journal_volume 34
_journal_year 2009
_chemical_formula_moiety '21(Na +), 2(K +), (Co6 K1 O180 P6 W48 23-), 73(H2 O)'
_chemical_formula_sum 'Co6 H146 K3 Na21 O253 P6 W48'
_chemical_formula_weight 14159.46
_chemical_name_systematic
;
?
;
_space_group_IT_number 2
_symmetry_cell_setting triclinic
_symmetry_space_group_name_Hall '-P 1'
_symmetry_space_group_name_H-M 'P -1'
_atom_sites_solution_hydrogens none
_atom_sites_solution_primary direct
_atom_sites_solution_secondary difmap
_audit_creation_method SHELXL-97
_cell_angle_alpha 79.469(2)
_cell_angle_beta 87.590(2)
_cell_angle_gamma 83.489(2)
_cell_formula_units_Z 2
_cell_length_a 17.2294(2)
_cell_length_b 25.6034(4)
_cell_length_c 28.8610(5)
_cell_measurement_reflns_used 20145
_cell_measurement_temperature 150(2)
_cell_measurement_theta_max 26.7
_cell_measurement_theta_min 3.05
_cell_volume 12433.3(3)
_computing_cell_refinement
;
CrysAlis RED, Oxford Diffraction Ltd.,
Version 1.171.32.15 (release 10-01-2008 CrysAlis171 .NET)
(compiled Jan 10 2008,16:37:18)
;
_computing_data_collection
;
CrysAlis CCD, Oxford Diffraction Ltd.,
Version 1.171.32.15 (release 10-01-2008 CrysAlis171 .NET)
(compiled Jan 10 2008,16:37:18)
;
_computing_data_reduction
;
CrysAlis RED, Oxford Diffraction Ltd.,
Version 1.171.32.15 (release 10-01-2008 CrysAlis171 .NET)
(compiled Jan 10 2008,16:37:18)
;
_computing_molecular_graphics Diamond3
_computing_publication_material Wingx
_computing_structure_refinement 'SHELXL-97 (Sheldrick, 1997)'
_computing_structure_solution 'SHELXS-97 (Sheldrick, 1997)'
_diffrn_ambient_temperature 150(2)
_diffrn_detector_area_resol_mean none
_diffrn_measured_fraction_theta_full 0.989
_diffrn_measured_fraction_theta_max 0.989
_diffrn_measurement_device_type 'Oxford diffraction Gemini CCD'
_diffrn_measurement_method '\p & \w scans'
_diffrn_radiation_monochromator graphite
_diffrn_radiation_source 'fine-focus sealed tube'
_diffrn_radiation_type MoK\a
_diffrn_radiation_wavelength 0.71073
_diffrn_reflns_av_R_equivalents 0.0912
_diffrn_reflns_av_sigmaI/netI 0.1350
_diffrn_reflns_limit_h_max 19
_diffrn_reflns_limit_h_min -19
_diffrn_reflns_limit_k_max 29
_diffrn_reflns_limit_k_min -28
_diffrn_reflns_limit_l_max 33
_diffrn_reflns_limit_l_min -33
_diffrn_reflns_number 118924
_diffrn_reflns_theta_full 24.00
_diffrn_reflns_theta_max 24.00
_diffrn_reflns_theta_min 3.05
_diffrn_standards_decay_% 0
_exptl_absorpt_coefficient_mu 22.733
_exptl_absorpt_correction_T_max 0.242
_exptl_absorpt_correction_T_min 0.061
_exptl_absorpt_correction_type analytical
_exptl_absorpt_process_details ABSPACK
_exptl_crystal_colour 'deep red'
_exptl_crystal_density_diffrn 3.782
_exptl_crystal_density_meas ?
_exptl_crystal_density_method 'not measured'
_exptl_crystal_description rectangular
_exptl_crystal_F_000 12524
_exptl_crystal_size_max 0.36
_exptl_crystal_size_mid 0.13
_exptl_crystal_size_min 0.09
_refine_diff_density_max 4.42
_refine_diff_density_min -2.22
_refine_diff_density_rms 0.46
_refine_ls_extinction_coef ?
_refine_ls_extinction_method none
_refine_ls_goodness_of_fit_ref 0.873
_refine_ls_hydrogen_treatment none
_refine_ls_matrix_type full
_refine_ls_number_parameters 2436
_refine_ls_number_reflns 38601
_refine_ls_number_restraints 0
_refine_ls_restrained_S_all 0.873
_refine_ls_R_factor_all 0.1668
_refine_ls_R_factor_gt 0.0630
_refine_ls_shift/su_max 0.001
_refine_ls_shift/su_mean 0.000
_refine_ls_structure_factor_coef Fsqd
_refine_ls_weighting_details 'calc w=1/[\s^2^(Fo^2^)+(0.1019P)^2^+0.0000P] where P=(Fo^2^+2Fc^2^)/3'
_refine_ls_weighting_scheme calc
_refine_ls_wR_factor_gt 0.1543
_refine_ls_wR_factor_ref 0.1960
_reflns_number_gt 16237
_reflns_number_total 38601
_reflns_threshold_expression >2sigma(I)
_cod_data_source_file b903206a.txt
_cod_data_source_block 2
_cod_depositor_comments
;
The following automatic conversions were performed:
'_symmetry_cell_setting' value 'Triclinic' changed to 'triclinic'
according to '/home/saulius/struct/CIF-dictionaries/cif_core.dic'
dictionary named 'cif_core.dic' version 2.4.1 from
2010-06-29.

'_exptl_absorpt_correction_type' value 'Analytical' changed
to 'analytical' according to
'/home/saulius/struct/CIF-dictionaries/cif_core.dic' dictionary named
'cif_core.dic' version 2.4.1 from 2010-06-29.

Automatic conversion script
Id: cif_fix_enum 1527 2010-12-29 10:47:43Z saulius 

The following automatic conversions were performed:

'_exptl_crystal_density_meas' value 'none' was changed to '?' - the
value is perceived as not measured.

Automatic conversion script
Id: cif_fix_values 3008 2015-01-20 13:52:24Z robertas 
;
_cod_original_sg_symbol_H-M P-1
_cod_original_formula_sum 'H146 Co6 K3 Na21 O253 P6 W48'
_cod_database_code 7104428

loop_
_symmetry_equiv_pos_as_xyz
'x, y, z'
'-x, -y, -z'

loop_
_atom_site_label
_atom_site_type_symbol
_atom_site_fract_x
_atom_site_fract_y
_atom_site_fract_z
_atom_site_U_iso_or_equiv
_atom_site_adp_type
_atom_site_occupancy
_atom_site_symmetry_multiplicity
_atom_site_calc_flag
_atom_site_refinement_flags
_atom_site_disorder_assembly
_atom_site_disorder_group
W1 W 0.37808(6) 0.22795(4) 0.80392(4) 0.0334(3) Uani 0.5516(10) 1 d P . .
W2 W 0.37841(6) 0.08622(5) 0.80495(4) 0.0294(3) Uani 0.4484(10) 1 d P . .
W3 W 0.16958(6) 0.23784(4) 0.83421(4) 0.0295(3) Uani 0.4512(10) 1 d P . .
W4 W 0.17103(6) 0.09800(4) 0.83484(4) 0.0296(3) Uani 0.5488(10) 1 d P . .
W5 W 0.34091(6) 0.04385(4) 0.69960(4) 0.0308(3) Uani 0.5516(10) 1 d P . .
W6 W 0.30635(6) 0.13829(4) 0.59209(4) 0.0260(3) Uani 0.4484(10) 1 d P . .
W7 W 0.13297(6) 0.05403(5) 0.72846(4) 0.0284(3) Uani 0.4512(10) 1 d P . .
W8 W 0.09832(5) 0.14975(4) 0.62153(4) 0.0289(3) Uani 0.5488(10) 1 d P . .
W9 W 0.30568(6) 0.27808(4) 0.59236(4) 0.0287(3) Uani 0.5516(10) 1 d P . .
W10 W 0.34235(6) 0.32097(5) 0.70095(4) 0.0306(4) Uani 0.4484(10) 1 d P . .
W11 W 0.09808(6) 0.28741(5) 0.62069(4) 0.0294(3) Uani 0.4512(10) 1 d P . .
W12 W 0.13427(6) 0.33050(4) 0.72940(4) 0.0314(3) Uani 0.5488(10) 1 d P . .
W13 W 0.27647(4) 0.36798(3) 0.49250(3) 0.0339(2) Uani 1 1 d . . .
W14 W -0.01952(4) 0.04717(3) 0.82325(3) 0.0304(2) Uani 0.95 1 d P . .
W14' W -0.0306(9) -0.0166(6) 0.7953(6) 0.037(4) Uiso 0.05 1 d P . .
W15 W 0.12473(4) -0.07510(3) 0.72620(3) 0.0325(2) Uani 1 1 d . . .
W16 W 0.19823(4) -0.13391(3) 0.93613(3) 0.0353(2) Uani 1 1 d . . .
W17' W 0.5303(9) -0.0479(6) 0.7141(6) 0.039(4) Uiso 0.05 1 d P . .
W17 W 0.54064(4) -0.11872(3) 0.74456(3) 0.0325(2) Uani 0.95 1 d P . .
W18 W 0.02623(4) 0.33175(3) 0.41134(3) 0.0348(2) Uani 1 1 d . . .
W19 W 0.43947(4) 0.16514(3) 0.43051(3) 0.0362(2) Uani 1 1 d . . .
W20 W -0.12690(4) 0.19193(3) 0.50600(3) 0.0329(2) Uani 1 1 d . . .
W21 W 0.54159(4) 0.01563(3) 0.74531(3) 0.0292(2) Uani 0.95 1 d P . .
W21' W 0.5684(8) -0.0032(6) 0.8142(5) 0.029(3) Uiso 0.05 1 d P . .
W22 W -0.02384(4) -0.08701(3) 0.82471(3) 0.0328(2) Uani 0.95 1 d P . .
W22' W 0.0007(9) -0.1054(6) 0.8966(6) 0.038(4) Uiso 0.05 1 d P . .
W23 W 0.16297(4) -0.17497(3) 0.83476(3) 0.0345(2) Uani 1 1 d . . .
W24 W 0.20252(5) 0.42006(3) 0.93859(3) 0.0454(3) Uani 1 1 d . . .
W25 W -0.12743(4) 0.32414(3) 0.50494(3) 0.0333(2) Uani 1 1 d . . .
W26 W 0.41693(5) 0.40980(3) 0.90864(3) 0.0467(3) Uani 1 1 d . . .
W27 W 0.41228(4) -0.14536(3) 0.90546(3) 0.0344(2) Uani 1 1 d . . .
W28 W 0.01297(4) -0.04480(3) 0.92521(3) 0.0329(2) Uani 0.95 1 d P . .
W28' W 0.0026(8) 0.0259(6) 0.8953(5) 0.028(3) Uiso 0.05 1 d P . .
W29 W 0.47097(4) 0.20743(3) 0.53399(3) 0.0311(2) Uani 1 1 d . . .
W30 W 0.38183(5) 0.50095(3) 0.80731(3) 0.0481(3) Uani 1 1 d . . .
W31' W 0.0052(3) 0.3066(2) 0.8959(2) 0.0376(17) Uani 0.1355(5) 1 d P . .
W31 W 0.01412(5) 0.36852(4) 0.92615(3) 0.0383(3) Uani 0.8645(5) 1 d P . .
W32 W -0.01832(5) 0.32428(3) 0.82364(3) 0.0322(3) Uani 0.8645(5) 1 d P . .
W32' W -0.0324(3) 0.3972(2) 0.7959(2) 0.0404(18) Uani 0.1355(5) 1 d P . .
W33 W -0.01957(5) 0.45851(3) 0.82560(3) 0.0379(3) Uani 0.8645(5) 1 d P . .
W33' W 0.0001(3) 0.4398(2) 0.8973(2) 0.0333(16) Uani 0.1355(5) 1 d P . .
W34' W 0.5685(3) 0.2891(2) 0.8104(2) 0.0423(19) Uani 0.1355(5) 1 d P . .
W34 W 0.54271(5) 0.29642(4) 0.74742(3) 0.0373(3) Uani 0.8645(5) 1 d P . .
W35 W 0.58008(5) 0.33993(4) 0.84937(3) 0.0440(3) Uani 0.8645(5) 1 d P . .
W35' W 0.5683(3) 0.4215(2) 0.8102(2) 0.0409(18) Uani 0.1355(5) 1 d P . .
W36 W 0.54695(5) 0.42982(4) 0.74910(3) 0.0429(3) Uani 0.8645(5) 1 d P . .
W36' W 0.5295(3) 0.3783(2) 0.7088(2) 0.0424(19) Uani 0.1355(5) 1 d P . .
W37 W -0.09049(4) 0.23504(3) 0.60832(3) 0.0316(2) Uani 1 1 d . . .
W38 W 0.16753(5) 0.51107(3) 0.83696(3) 0.0433(3) Uani 1 1 d . . .
W39 W 0.34585(4) 0.45417(3) 0.69866(3) 0.0389(2) Uani 1 1 d . . .
W40 W 0.13030(4) 0.46415(3) 0.72871(3) 0.0375(2) Uani 1 1 d . . .
W41 W 0.41637(5) 0.26784(3) 0.90698(3) 0.0434(3) Uani 1 1 d . . .
W42 W 0.20089(5) 0.27796(3) 0.93736(3) 0.0394(2) Uani 1 1 d . . .
W43 W 0.24087(4) 0.18940(3) 0.38266(3) 0.0353(2) Uani 1 1 d . . .
W44 W 0.37681(4) -0.18700(3) 0.80445(3) 0.0345(2) Uani 1 1 d . . .
W45 W 0.34000(4) -0.08773(3) 0.69591(3) 0.0323(2) Uani 1 1 d . . .
W46 W 0.41735(4) -0.00156(3) 0.90496(3) 0.0312(2) Uani 1 1 d . . .
W47 W 0.02655(4) 0.19992(3) 0.41198(3) 0.0327(2) Uani 1 1 d . . .
W48 W 0.27845(4) 0.09248(3) 0.49314(3) 0.0323(2) Uani 1 1 d . . .
W49 W 0.20220(4) 0.00967(3) 0.93617(3) 0.0316(2) Uani 1 1 d . . .
W50 W 0.06016(4) 0.37793(3) 0.52193(3) 0.0321(2) Uani 1 1 d . . .
W51 W 0.24078(4) 0.32113(3) 0.38224(3) 0.0378(2) Uani 1 1 d . . .
W52 W 0.43983(4) 0.29713(3) 0.43059(3) 0.0373(2) Uani 1 1 d . . .
W53 W 0.06181(4) 0.10369(3) 0.52283(3) 0.0314(2) Uani 1 1 d . . .
W54 W 0.57792(4) -0.07804(3) 0.84587(3) 0.0308(2) Uani 0.95 1 d P . .
W54' W 0.5683(8) -0.1348(6) 0.8149(5) 0.032(4) Uiso 0.05 1 d P . .
Co1 Co 0.37808(6) 0.22795(4) 0.80392(4) 0.0334(3) Uani 0.4484(10) 1 d P . .
Co2 Co 0.37841(6) 0.08622(5) 0.80495(4) 0.0294(3) Uani 0.5516(10) 1 d P . .
Co3 Co 0.16958(6) 0.23784(4) 0.83421(4) 0.0295(3) Uani 0.5488(10) 1 d P . .
Co4 Co 0.17103(6) 0.09800(4) 0.83484(4) 0.0296(3) Uani 0.4512(10) 1 d P . .
Co5 Co 0.34091(6) 0.04385(4) 0.69960(4) 0.0308(3) Uani 0.4484(10) 1 d P . .
Co6 Co 0.30635(6) 0.13829(4) 0.59209(4) 0.0260(3) Uani 0.5516(10) 1 d P . .
Co7 Co 0.13297(6) 0.05403(5) 0.72846(4) 0.0284(3) Uani 0.5488(10) 1 d P . .
Co8 Co 0.09832(5) 0.14975(4) 0.62153(4) 0.0289(3) Uani 0.4512(10) 1 d P . .
Co9 Co 0.30568(6) 0.27808(4) 0.59236(4) 0.0287(3) Uani 0.4484(10) 1 d P . .
Co10 Co 0.34235(6) 0.32097(5) 0.70095(4) 0.0306(4) Uani 0.5516(10) 1 d P . .
Co11 Co 0.09808(6) 0.28741(5) 0.62069(4) 0.0294(3) Uani 0.5488(10) 1 d P . .
Co12 Co 0.13427(6) 0.33050(4) 0.72940(4) 0.0314(3) Uani 0.4512(10) 1 d P . .
P1 P 0.3882(2) 0.36336(16) 0.80383(15) 0.0216(12) Uani 1 1 d . . .
P2 P 0.1602(2) 0.37397(15) 0.83547(14) 0.0158(11) Uani 1 1 d . . .
P3 P 0.3856(2) -0.04969(15) 0.80166(13) 0.0108(10) Uani 1 1 d . . .
P4 P 0.1579(2) -0.03703(14) 0.83356(13) 0.0099(8) Uiso 1 1 d . . .
P5 P 0.2816(2) 0.23083(14) 0.48855(13) 0.0094(8) Uiso 1 1 d . . .
P6 P 0.05393(19) 0.24188(14) 0.51897(12) 0.0050(8) Uiso 1 1 d . . .
K1 K 0.2382(6) 0.1875(6) 0.7133(5) 0.103(5) Uani 0.50 1 d P . .
K2' K 0.3553(9) 0.1828(7) 0.6970(6) 0.062(5) Uiso 0.30 1 d P . .
K2 K 0.3912(5) 0.1809(4) 0.6915(3) 0.046(2) Uiso 0.50 1 d P . .
K3 K 0.0832(5) 0.1951(4) 0.7348(4) 0.063(3) Uani 0.50 1 d P . .
K3' K 0.1241(8) 0.1944(6) 0.7307(6) 0.046(4) Uiso 0.30 1 d P . .
Na1 Na 0.5167(12) 0.1313(9) 0.8768(8) 0.035(6) Uiso 0.30 1 d P . .
Na2 Na 0.2952(6) -0.2027(5) 0.6342(4) 0.062(4) Uani 0.70 1 d P . .
Na3 Na 0.3800(8) -0.3420(6) 0.8006(5) 0.042(4) Uiso 0.50 1 d P . .
Na4 Na 0.2588(15) 0.0604(11) 1.0520(10) 0.060(8) Uiso 0.30 1 d P . .
Na5 Na 0.293(2) 0.5644(15) 0.5815(14) 0.104(12) Uiso 0.30 1 d P . .
Na6 Na 0.258(2) 0.1788(15) 1.0534(14) 0.102(12) Uiso 0.30 1 d P . .
Na7 Na 0.2039(3) 0.0186(3) 0.6150(2) 0.047(2) Uani 1 1 d . . .
Na8 Na 0.2032(4) 0.4056(4) 0.6152(3) 0.030(3) Uani 0.70 1 d P . .
Na9 Na 0.3071(5) 0.1408(3) 0.9112(3) 0.030(3) Uani 0.70 1 d P . .
Na10 Na 0.2373(8) -0.2208(6) 0.7132(5) 0.022(4) Uiso 0.40 1 d P . .
Na11 Na 0.5295(9) 0.0805(6) 0.6182(6) 0.037(5) Uani 0.40 1 d P . .
Na12 Na 0.1707(11) -0.3315(8) 0.8336(7) 0.025(5) Uiso 0.30 1 d P . .
Na13 Na 0.9190(8) 0.3196(7) 0.7015(6) 0.039(5) Uani 0.40 1 d P . .
Na14 Na -0.0032(10) 0.4105(7) 0.6446(6) 0.043(5) Uiso 0.40 1 d P . .
Na15 Na 0.1200(11) -0.1710(8) 1.0673(7) 0.027(5) Uiso 0.30 1 d P . .
Na16 Na -0.0136(8) 0.0336(6) 0.6463(5) 0.046(5) Uani 0.50 1 d P . .
Na17 Na 0.4188(12) 0.3918(9) 0.5873(8) 0.038(6) Uiso 0.30 1 d P . .
Na18 Na 0.6158(12) 0.2261(9) 0.6267(8) 0.035(6) Uiso 0.30 1 d P . .
O1 O 0.2322(6) 0.0445(4) 0.6989(4) 0.035(4) Uani 1 1 d . . .
O2 O 0.2758(6) 0.0989(5) 0.8336(4) 0.040(4) Uani 1 1 d . . .
O3 O 0.0244(6) 0.0494(4) 0.7659(4) 0.033(3) Uiso 1 1 d . . .
O4 O 0.0533(6) 0.0816(4) 0.8462(4) 0.030(3) Uani 1 1 d . . .
O5 O 0.4613(6) 0.0221(4) 0.7048(4) 0.034(4) Uani 1 1 d . . .
O6 O 0.3719(6) -0.0046(4) 0.8319(4) 0.031(3) Uiso 1 1 d . . .
O7 O 0.3454(6) -0.0350(4) 0.7558(4) 0.033(4) Uani 1 1 d . . .
O8 O 0.4757(6) -0.0558(4) 0.7900(4) 0.031(3) Uani 1 1 d . . .
O9 O 0.5154(6) -0.0289(5) 0.8768(4) 0.046(4) Uani 1 1 d . . .
O10 O 0.4000(6) -0.0751(5) 0.9170(4) 0.043(4) Uani 1 1 d . . .
O11 O 0.1417(6) -0.2371(4) 0.8280(5) 0.044(4) Uani 1 1 d . . .
O12 O 0.1887(6) -0.0952(4) 0.8549(4) 0.038(4) Uani 1 1 d . . .
O13 O 0.3496(6) -0.0195(5) 0.6627(4) 0.037(4) Uani 1 1 d . . .
O14 O 0.6048(7) -0.1233(5) 0.7996(5) 0.054(4) Uiso 1 1 d . . .
O15 O 0.1647(6) -0.0270(4) 0.7810(4) 0.033(4) Uani 1 1 d . . .
O16 O 0.1898(6) 0.0051(5) 0.8551(4) 0.041(3) Uiso 1 1 d . . .
O17 O 0.1733(7) 0.0789(5) 0.9065(4) 0.046(4) Uani 1 1 d . . .
O18 O -0.0730(7) -0.0173(5) 0.8147(4) 0.045(3) Uiso 1 1 d . . .
O19 O -0.0460(6) 0.0152(5) 0.8929(4) 0.037(3) Uiso 1 1 d . . .
O20 O -0.0456(7) -0.0851(5) 0.8922(5) 0.054(4) Uiso 1 1 d . . .
O21 O 0.0280(6) -0.0755(5) 0.7650(4) 0.036(4) Uani 1 1 d . . .
O22 O 0.0666(5) -0.0348(4) 0.8478(4) 0.021(2) Uiso 1 1 d . . .
O23 O 0.0931(6) -0.0059(5) 0.9367(4) 0.038(4) Uani 1 1 d . . .
O24 O 0.1394(6) 0.1700(4) 0.8348(4) 0.035(4) Uani 1 1 d . . .
O25 O 0.2777(6) 0.2193(5) 0.8300(5) 0.061(5) Uani 1 1 d . . .
O26 O 0.4080(6) 0.1569(5) 0.7968(5) 0.051(4) Uani 1 1 d . . .
O27 O 0.0880(6) 0.1070(5) 0.6816(4) 0.048(4) Uani 1 1 d . . .
O28 O 0.0521(6) 0.2683(4) 0.8474(4) 0.035(4) Uani 1 1 d . . .
O29 O 0.0666(5) 0.3783(4) 0.8479(4) 0.025(3) Uani 1 1 d . . .
O30 O 0.0257(6) 0.3415(5) 0.7666(5) 0.042(4) Uani 1 1 d . . .
O31 O 0.1664(7) 0.3856(5) 0.7799(4) 0.046(4) Uani 1 1 d . . .
O32 O 0.2333(7) 0.3341(6) 0.7026(5) 0.066(5) Uani 1 1 d . . .
O33 O 0.3725(7) 0.3085(5) 0.8320(4) 0.052(4) Uani 1 1 d . . .
O34 O 0.3471(7) 0.3774(6) 0.7538(5) 0.062(5) Uani 1 1 d . . .
O35 O 0.4782(6) 0.3589(5) 0.7906(4) 0.044(4) Uani 1 1 d . . .
O36 O 0.5163(6) 0.2875(5) 0.8787(5) 0.048(4) Uani 1 1 d . . .
O37 O 0.3533(6) 0.0941(4) 0.6458(4) 0.030(3) Uiso 1 1 d . . .
O38 O 0.3002(6) 0.2056(4) 0.6084(4) 0.031(3) Uiso 1 1 d . . .
O39 O 0.4189(5) 0.1542(4) 0.5608(3) 0.028(3) Uani 1 1 d . . .
O40 O 0.4161(5) 0.2585(5) 0.5608(4) 0.034(4) Uani 1 1 d . . .
O41 O 0.2657(6) 0.1767(4) 0.5170(4) 0.028(3) Uiso 1 1 d . . .
O42 O 0.2654(5) 0.2765(4) 0.5167(4) 0.029(3) Uani 1 1 d . . .
O43 O 0.2024(5) 0.1253(5) 0.6082(4) 0.037(4) Uani 1 1 d . . .
O44 O 0.2061(6) 0.3017(4) 0.6073(4) 0.035(4) Uani 1 1 d . . .
O45 O 0.1138(5) 0.2130(5) 0.6339(4) 0.032(4) Uani 1 1 d . . .
O46 O -0.0242(6) 0.1748(4) 0.6208(4) 0.026(3) Uiso 1 1 d . . .
O47 O -0.0233(6) 0.2806(4) 0.6192(4) 0.030(3) Uiso 1 1 d . . .
O48 O -0.0471(6) 0.1370(4) 0.5244(5) 0.040(4) Uani 1 1 d . . .
O49 O -0.0380(5) 0.2455(4) 0.5302(4) 0.024(3) Uani 1 1 d . . .
O50 O 0.0869(6) 0.2866(4) 0.5410(4) 0.027(3) Uiso 1 1 d . . .
O51 O 0.0596(6) 0.2533(4) 0.4640(4) 0.034(4) Uani 1 1 d . . .
O52 O 0.0609(5) 0.3630(4) 0.4582(4) 0.026(3) Uani 1 1 d . . .
O53 O -0.0718(6) 0.3280(5) 0.4458(5) 0.043(4) Uani 1 1 d . . .
O54 O -0.0719(6) 0.2054(4) 0.4475(4) 0.025(3) Uiso 1 1 d . . .
O55 O -0.2021(5) 0.3750(5) 0.4903(4) 0.034(4) Uani 1 1 d . . .
O56 O -0.2046(6) 0.1560(4) 0.4916(4) 0.040(4) Uani 1 1 d . . .
O57 O 0.0375(6) 0.0423(4) 0.5131(5) 0.042(4) Uani 1 1 d . . .
O58 O -0.1689(6) 0.2652(5) 0.4874(4) 0.036(3) Uiso 1 1 d . . .
O59 O 0.2367(6) 0.3558(4) 0.4344(4) 0.029(3) Uiso 1 1 d . . .
O60 O 0.2430(6) 0.2449(5) 0.4380(4) 0.041(4) Uani 1 1 d . . .
O61 O 0.2432(6) 0.2609(5) 0.3515(4) 0.047(4) Uani 1 1 d . . .
O62 O 0.4664(6) 0.2338(5) 0.4035(4) 0.040(3) Uiso 1 1 d . . .
O63 O 0.3734(5) 0.2260(4) 0.4749(3) 0.020(2) Uiso 1 1 d . . .
O64 O 0.2366(6) 0.1345(5) 0.4350(4) 0.037(4) Uani 1 1 d . . .
O65 O 0.3769(6) 0.3397(4) 0.4664(4) 0.032(4) Uani 1 1 d . . .
O66 O 0.3765(6) 0.1172(4) 0.4676(4) 0.033(4) Uani 1 1 d . . .
O67 O 0.2895(6) 0.0300(5) 0.4784(4) 0.039(4) Uani 1 1 d . . .
O68 O 0.3536(6) 0.2938(5) 0.6440(4) 0.047(4) Uani 1 1 d . . .
O69 O 0.0902(6) 0.3075(5) 0.6812(4) 0.048(4) Uani 1 1 d . . .
O70 O 0.1568(9) 0.2716(6) 0.7729(6) 0.077(6) Uani 1 1 d . . .
O71 O 0.1022(7) 0.4104(5) 0.7006(6) 0.067(5) Uani 1 1 d . . .
O72 O 0.0350(7) 0.4603(5) 0.7667(4) 0.042(4) Uani 1 1 d . . .
O73 O 0.0962(7) 0.3098(5) 0.9369(4) 0.045(4) Uani 1 1 d . . .
O74 O 0.0616(7) 0.4939(4) 0.8454(5) 0.053(4) Uani 1 1 d . . .
O75 O 0.0958(7) 0.4140(5) 0.9362(4) 0.041(4) Uani 1 1 d . . .
O76 O 0.2048(7) 0.2421(5) 0.9933(5) 0.048(4) Uani 1 1 d . . .
O77 O 0.0899(6) -0.1060(5) 0.9352(4) 0.042(4) Uani 1 1 d . . .
O78 O 0.2058(6) 0.0179(5) 0.9935(4) 0.040(4) Uani 1 1 d . . .
O79 O 0.2007(7) -0.1705(5) 0.9933(4) 0.045(4) Uani 1 1 d . . .
O80 O 0.3111(6) 0.0137(5) 0.9194(4) 0.043(4) Uani 1 1 d . . .
O81 O 0.2718(7) -0.1861(4) 0.8308(5) 0.054(4) Uani 1 1 d . . .
O82 O 0.0553(7) -0.1425(5) 0.8428(4) 0.046(4) Uani 1 1 d . . .
O83 O 0.1633(6) -0.1366(5) 0.7731(4) 0.043(3) Uiso 1 1 d . . .
O84 O 0.2312(6) -0.0733(5) 0.7046(4) 0.040(3) Uiso 1 1 d . . .
O85 O 0.3405(6) -0.1225(5) 0.6497(4) 0.040(4) Uani 1 1 d . . .
O86 O 0.4742(6) -0.1657(5) 0.7843(5) 0.048(4) Uani 1 1 d . . .
O87 O 0.3367(7) -0.1460(5) 0.7495(4) 0.042(4) Uani 1 1 d . . .
O88 O 0.4145(6) -0.2012(5) 0.8680(4) 0.041(4) Uani 1 1 d . . .
O89 O 0.0956(6) -0.0065(5) 0.6969(4) 0.042(3) Uiso 1 1 d . . .
O90 O 0.0913(6) -0.1081(5) 0.6852(4) 0.044(4) Uani 1 1 d . . .
O91 O 0.4530(6) 0.0044(5) 0.9589(4) 0.041(4) Uani 1 1 d . . .
O92 O 0.4262(6) 0.0657(5) 0.8733(5) 0.045(4) Uani 1 1 d . . .
O93 O 0.4926(6) 0.0570(4) 0.7838(4) 0.034(4) Uani 1 1 d . . .
O94 O 0.4514(6) -0.0996(5) 0.7058(4) 0.039(4) Uani 1 1 d . . .
O95 O 0.6127(6) -0.0237(5) 0.7986(4) 0.039(3) Uiso 1 1 d . . .
O96 O 0.6620(6) -0.0946(5) 0.8792(4) 0.044(4) Uani 1 1 d . . .
O97 O 0.5833(6) -0.0542(5) 0.7220(4) 0.037(3) Uiso 1 1 d . . .
O98 O 0.5963(6) -0.1624(5) 0.7149(4) 0.037(3) Uiso 1 1 d . . .
O99 O -0.0992(7) -0.1206(5) 0.8122(5) 0.053(4) Uani 1 1 d . . .
O100 O 0.1591(6) 0.0912(5) 0.7734(4) 0.046(4) Uani 1 1 d . . .
O101 O 0.4515(6) 0.2309(5) 0.9587(4) 0.044(4) Uani 1 1 d . . .
O102 O 0.4829(7) 0.4729(5) 0.7886(5) 0.055(5) Uani 1 1 d . . .
O103 O 0.4142(8) 0.4808(5) 0.8713(5) 0.062(5) Uani 1 1 d . . .
O104 O 0.0625(6) 0.3671(5) 0.5850(4) 0.037(4) Uani 1 1 d . . .
O105 O 0.0374(6) 0.4442(5) 0.5114(5) 0.049(4) Uani 1 1 d . . .
O106 O 0.2383(6) 0.1581(5) 0.3354(4) 0.047(4) Uani 1 1 d . . .
O107 O 0.4969(6) 0.1236(5) 0.3984(4) 0.049(4) Uani 1 1 d . . .
O108 O 0.0626(7) 0.0904(6) 0.5868(4) 0.052(4) Uani 1 1 d . . .
O109 O 0.3149(6) 0.0769(5) 0.5528(4) 0.039(4) Uani 1 1 d . . .
O110 O 0.1729(7) 0.0915(4) 0.5159(4) 0.042(4) Uani 1 1 d . . .
O111 O 0.0613(6) 0.1443(4) 0.4580(4) 0.036(4) Uani 1 1 d . . .
O112 O 0.0886(6) 0.1842(5) 0.5417(4) 0.039(4) Uani 1 1 d . . .
O113 O -0.1497(6) 0.1959(5) 0.5687(4) 0.042(3) Uiso 1 1 d . . .
O114 O -0.1502(6) 0.2990(4) 0.5678(4) 0.034(3) Uiso 1 1 d . . .
O115 O 0.3145(6) 0.3538(5) 0.5502(6) 0.059(5) Uani 1 1 d . . .
O116 O 0.3506(6) 0.3056(5) 0.3891(4) 0.044(4) Uani 1 1 d . . .
O117 O 0.3505(6) 0.1867(4) 0.3906(4) 0.031(3) Uiso 1 1 d . . .
O118 O 0.5590(6) 0.1959(5) 0.5623(4) 0.038(3) Uiso 1 1 d . . .
O119 O 0.4980(6) 0.2693(5) 0.4831(4) 0.042(3) Uiso 1 1 d . . .
O120 O 0.4665(6) 0.3198(5) 0.7054(4) 0.041(4) Uani 1 1 d . . .
O121 O 0.1714(7) 0.3767(5) 0.5157(5) 0.053(5) Uani 1 1 d . . .
O122 O 0.1305(7) 0.3198(5) 0.3881(4) 0.046(4) Uani 1 1 d . . .
O123 O 0.1315(7) 0.2048(5) 0.3889(4) 0.060(5) Uani 1 1 d . . .
O124 O -0.0002(6) 0.2743(4) 0.3833(4) 0.028(3) Uiso 1 1 d . . .
O125 O 0.0951(6) 0.5162(5) 0.6863(5) 0.048(4) Uani 1 1 d . . .
O126 O 0.3969(8) 0.5661(5) 0.7977(5) 0.066(5) Uani 1 1 d . . .
O127 O -0.0938(7) 0.5108(5) 0.8143(5) 0.066(5) Uani 1 1 d . . .
O128 O 0.1622(8) 0.5010(6) 0.7756(5) 0.072(5) Uani 1 1 d . . .
O129 O 0.2033(8) 0.4338(6) 0.9945(5) 0.063(5) Uani 1 1 d . . .
O130 O 0.2226(7) 0.3483(6) 0.9487(6) 0.072(5) Uani 1 1 d . . .
O131 O 0.4524(8) 0.4216(6) 0.9588(5) 0.067(5) Uani 1 1 d . . .
O132 O 0.4032(8) 0.3381(6) 0.9197(5) 0.071(5) Uani 1 1 d . . .
O133 O 0.3047(7) 0.2639(6) 0.9224(5) 0.068(5) Uani 1 1 d . . .
O134 O 0.1754(7) 0.2259(5) 0.9086(5) 0.064(5) Uani 1 1 d . . .
O135 O 0.4223(8) 0.2139(7) 0.8741(5) 0.080(6) Uani 1 1 d . . .
O136 O 0.4930(6) 0.2477(5) 0.7868(4) 0.041(4) Uani 1 1 d . . .
O137 O 0.6120(6) 0.0537(5) 0.7157(4) 0.044(4) Uani 1 1 d . . .
O138 O 0.5143(6) 0.3918(5) 0.8788(5) 0.051(4) Uani 1 1 d . . .
O139 O 0.1909(7) 0.3186(6) 0.8574(5) 0.068(5) Uani 1 1 d . . .
O140 O -0.1009(8) 0.2940(6) 0.8147(5) 0.062(5) Uani 1 1 d . . .
O141 O -0.0376(7) -0.0514(5) 0.9797(5) 0.051(4) Uani 1 1 d . . .
O142 O 0.3071(8) -0.1504(4) 0.9189(4) 0.053(4) Uani 1 1 d . . .
O143 O 0.1707(6) -0.1867(5) 0.9016(4) 0.045(4) Uani 1 1 d . . .
O144 O 0.3870(7) -0.2515(5) 0.7940(5) 0.057(4) Uiso 1 1 d . . .
O145 O 0.2232(6) -0.0681(5) 0.9428(4) 0.042(4) Uani 1 1 d . . .
O146 O 0.4475(7) -0.1841(4) 0.9573(4) 0.046(4) Uani 1 1 d . . .
O147 O 0.3698(7) -0.1064(5) 0.8309(4) 0.043(4) Uani 1 1 d . . .
O148 O 0.5112(6) -0.1314(4) 0.8770(4) 0.034(4) Uani 1 1 d . . .
O149 O 0.4995(6) 0.3405(5) 0.4006(5) 0.051(4) Uani 1 1 d . . .
O150 O 0.2904(7) 0.4321(5) 0.4774(5) 0.057(5) Uani 1 1 d . . .
O151 O -0.1519(6) 0.2277(5) 0.6574(4) 0.041(4) Uani 1 1 d . . .
O152 O -0.0080(6) 0.1691(6) 0.3687(5) 0.055(5) Uani 1 1 d . . .
O153 O 0.2419(6) 0.3718(6) 0.3349(5) 0.062(5) Uani 1 1 d . . .
O154 O 0.3525(8) 0.4004(5) 0.6665(5) 0.067(5) Uani 1 1 d . . .
O155 O 0.3475(6) 0.0811(5) 0.7469(4) 0.043(3) Uiso 1 1 d . . .
O156 O -0.0998(8) 0.0941(5) 0.8159(5) 0.058(5) Uani 1 1 d . . .
O157 O -0.0049(6) 0.3860(6) 0.3698(5) 0.060(5) Uani 1 1 d . . .
O158 O -0.0445(6) 0.3615(4) 0.5230(4) 0.035(4) Uani 1 1 d . . .
O159 O 0.5014(7) 0.1629(5) 0.4809(5) 0.047(3) Uiso 1 1 d . . .
O160 O 0.2804(9) 0.5078(5) 0.8325(5) 0.070(5) Uani 1 1 d . . .
O161 O 0.3079(7) 0.4266(5) 0.9208(5) 0.059(5) Uani 1 1 d . . .
O162 O 0.1902(9) 0.4194(5) 0.8573(5) 0.072(5) Uani 1 1 d . . .
O163 O 0.1772(8) 0.4902(6) 0.9042(5) 0.075(5) Uani 1 1 d . . .
O164 O 0.2358(7) 0.4564(5) 0.7062(4) 0.045(4) Uani 1 1 d . . .
O165 O 0.3500(7) 0.5051(5) 0.6514(5) 0.053(4) Uani 1 1 d . . .
O166 O 0.3482(8) 0.2603(5) 0.7468(5) 0.058(5) Uani 1 1 d . . .
O167 O 0.4569(6) 0.4422(4) 0.7082(4) 0.036(3) Uiso 1 1 d . . .
O168 O 0.6060(8) 0.4764(7) 0.7188(6) 0.091(6) Uani 1 1 d . . .
O169 O 0.3466(7) 0.4910(5) 0.7536(5) 0.059(5) Uani 1 1 d . . .
O170 O 0.1505(9) 0.5787(5) 0.8332(6) 0.082(6) Uani 1 1 d . . .
O171 O 0.3708(8) 0.4110(6) 0.8308(6) 0.083(6) Uani 1 1 d . . .
O172 O 0.6672(8) 0.3251(7) 0.8854(5) 0.082(6) Uani 1 1 d . . .
O173 O 0.6133(7) 0.2578(6) 0.7184(5) 0.064(5) Uani 1 1 d . . .
O174 O -0.0376(8) 0.3614(8) 0.9785(6) 0.104(7) Uani 1 1 d . . .
O175 O 0.5844(7) 0.3678(5) 0.7259(4) 0.031(3) Uiso 0.90 1 d P . .
O176 O 0.6055(9) 0.4004(7) 0.8025(6) 0.058(5) Uiso 0.80 1 d P . .
O177 O 0.6174(9) 0.2987(6) 0.8034(6) 0.044(4) Uiso 0.80 1 d P . .
O178 O -0.0715(9) 0.4011(6) 0.8158(6) 0.046(4) Uiso 0.80 1 d P . .
O179 O -0.0423(8) 0.4336(6) 0.8909(5) 0.037(4) Uiso 0.80 1 d P . .
O180 O -0.0468(8) 0.3333(6) 0.8914(5) 0.033(4) Uiso 0.80 1 d P . .
O200 O 0.1507(11) 0.4596(8) 0.3995(7) 0.042(5) Uiso 0.60 1 d P . .
O201 O 0.1722(7) -0.1531(6) 0.6101(6) 0.080(6) Uani 1 1 d . . .
O202 O 0.2779(11) -0.0304(8) 1.0678(7) 0.046(6) Uiso 0.60 1 d P . .
O203 O 0.3595(13) -0.2201(9) 1.0438(9) 0.063(7) Uiso 0.60 1 d P . .
O204 O 0.2607(12) -0.3281(9) 0.7762(8) 0.060(7) Uiso 0.60 1 d P . .
O205 O 0.4096(13) -0.2366(10) 0.6685(9) 0.047(7) Uiso 0.50 1 d P . .
O206 O 0.1435(11) -0.0358(8) 0.4824(8) 0.087(7) Uiso 0.80 1 d P . .
O207 O -0.0161(11) 0.0369(8) 0.4005(7) 0.028(5) Uiso 0.50 1 d P . .
O208 O 0.0867(14) 0.1187(11) 0.3006(10) 0.056(8) Uiso 0.50 1 d P . .
O209 O 0.0703(19) -0.2240(14) 0.7317(13) 0.094(11) Uiso 0.50 1 d P . .
O210 O 0.2291(18) -0.2820(14) 0.6190(13) 0.091(11) Uiso 0.50 1 d P . .
O211 O 0.2036(17) -0.0668(13) 0.5625(12) 0.082(10) Uiso 0.50 1 d P . .
O212 O -0.3242(16) 0.0997(12) 0.5561(11) 0.070(9) Uiso 0.50 1 d P . .
O213 O 0.227(3) -0.045(3) 0.569(2) 0.10(2) Uiso 0.30 1 d P . .
O214 O 0.3597(19) -0.0756(15) 0.5600(13) 0.065(11) Uiso 0.40 1 d P . .
O215 O 0.3414(12) -0.1860(9) 0.5560(8) 0.031(6) Uiso 0.50 1 d P . .
O216 O -0.232(3) -0.106(2) 0.751(2) 0.087(17) Uiso 0.30 1 d P . .
O217 O -0.157(3) 0.300(2) 0.3623(18) 0.069(15) Uiso 0.30 1 d P . .
O218 O -0.1108(17) 0.2969(13) 0.3121(12) 0.080(10) Uiso 0.50 1 d P . .
O219 O 0.1001(14) 0.2779(11) 0.2888(10) 0.055(8) Uiso 0.50 1 d P . .
O220 O -0.3181(15) 0.4253(11) 0.5474(10) 0.060(8) Uiso 0.50 1 d P . .
O221 O 0.0971(15) 0.4494(11) 0.2960(10) 0.060(8) Uiso 0.50 1 d P . .
O222 O 0.399(2) 0.3994(16) 0.3170(15) 0.044(11) Uiso 0.30 1 d P . .
O223 O 0.391(2) 0.4301(17) 0.5721(15) 0.050(12) Uiso 0.30 1 d P . .
O224 O 0.2130(18) 0.5049(14) 0.5612(13) 0.060(10) Uiso 0.40 1 d P . .
O225 O 0.0204(15) 0.5014(11) 0.5955(10) 0.064(8) Uiso 0.50 1 d P . .
O226 O 0.0607(14) 0.6189(11) 0.7351(10) 0.056(8) Uiso 0.50 1 d P . .
O227 O 0.1456(12) 0.5216(9) 0.4737(8) 0.034(6) Uiso 0.50 1 d P . .
O228 O 0.3137(13) 0.5527(10) 0.9264(9) 0.046(7) Uiso 0.50 1 d P . .
O229 O 0.716(3) 0.284(2) 0.991(2) 0.045(17) Uiso 0.20 1 d P . .
O230 O 0.791(3) 0.408(2) 0.998(2) 0.036(15) Uiso 0.20 1 d P . .
O231 O 0.270(3) 0.5478(19) 1.0712(17) 0.065(14) Uiso 0.30 1 d P . .
O232 O 0.3295(14) 0.3216(10) 1.0293(9) 0.054(7) Uiso 0.50 1 d P . .
O233 O 0.3700(17) 0.1954(13) 1.0481(12) 0.081(10) Uiso 0.50 1 d P . .
O234 O 0.3115(17) 0.1258(13) 1.0025(12) 0.081(10) Uiso 0.50 1 d P . .
O235 O 0.2110(17) 0.0183(13) 1.1107(11) 0.078(10) Uiso 0.50 1 d P . .
O236 O 0.5017(14) -0.1119(11) 1.0356(10) 0.058(8) Uiso 0.50 1 d P . .
O237 O 0.2805(16) -0.1720(12) 1.0697(11) 0.074(9) Uiso 0.50 1 d P . .
O238 O 0.3713(10) 0.0157(8) 1.0437(7) 0.038(5) Uiso 0.60 1 d P . .
O239 O 0.2022(16) -0.2381(12) 1.1071(11) 0.074(9) Uiso 0.50 1 d P . .
O240 O -0.158(2) -0.1060(15) 0.9620(14) 0.074(12) Uiso 0.40 1 d P . .
O241 O 0.003(3) -0.202(2) 0.959(2) 0.081(16) Uiso 0.30 1 d P . .
O242 O 0.3136(14) -0.2753(11) 0.9265(10) 0.055(8) Uiso 0.50 1 d P . .
O243 O 0.5402(14) 0.4152(11) 0.6203(10) 0.058(8) Uiso 0.50 1 d P . .
O244 O 0.6118(16) 0.0422(12) 0.4382(11) 0.068(9) Uiso 0.50 1 d P . .
O245 O 0.7201(16) 0.3231(13) 0.6538(11) 0.078(10) Uiso 0.50 1 d P . .
O246 O 0.6153(13) 0.0629(9) 0.8651(9) 0.041(6) Uiso 0.50 1 d P . .
O247 O 0.6166(12) 0.3495(9) 0.5820(8) 0.034(6) Uiso 0.50 1 d P . .
O248 O 0.5108(14) 0.3699(10) 0.5239(9) 0.053(7) Uiso 0.50 1 d P . .
O249 O 0.6077(14) 0.1852(10) 0.8694(9) 0.052(7) Uiso 0.50 1 d P . .
O250 O 0.5186(10) 0.2948(7) 0.6170(7) 0.034(5) Uiso 0.60 1 d P . .
O251 O 0.1804(12) 0.5877(9) 0.6178(8) 0.032(6) Uiso 0.50 1 d P . .
O252 O 0.4087(11) 0.2635(8) 0.3076(8) 0.028(5) Uiso 0.50 1 d P . .
O253 O -0.0258(10) 0.1756(7) 0.8672(7) 0.034(5) Uiso 0.60 1 d P . .
O254 O -0.0299(8) -0.0913(6) 1.0646(5) 0.064(4) Uiso 1 1 d . . .
O255 O 0.2427(10) -0.4043(7) 0.7176(7) 0.066(5) Uiso 0.80 1 d P . .
O256 O 0.5716(10) 0.1489(7) 0.7723(7) 0.066(5) Uiso 0.80 1 d P . .
O257 O -0.3731(10) 0.0241(7) 0.5803(6) 0.013(4) Uiso 0.50 1 d P . .
O258 O 0.606(2) 0.3775(17) 0.3198(16) 0.053(12) Uiso 0.30 1 d P . .
O259 O 0.7621(19) 0.0161(14) 0.7857(13) 0.029(9) Uiso 0.30 1 d P . .
O260 O 0.1463(8) 0.0606(6) 0.4003(6) 0.031(4) Uiso 0.70 1 d P . .
O261 O -0.0978(18) -0.1550(13) 1.0400(12) 0.021(8) Uiso 0.30 1 d P . .
O262 O 0.3345(9) -0.0928(6) 1.0218(6) 0.021(4) Uiso 0.60 1 d P . .
O263 O 0.5000(10) -0.0324(7) 0.6351(6) 0.030(5) Uiso 0.60 1 d P . .
O264 O -0.0846(9) 0.1154(7) 0.7024(6) 0.026(4) Uiso 0.60 1 d P . .
O265 O 0.8090(11) 0.3896(8) 0.6852(7) 0.022(5) Uiso 0.50 1 d P . .
O266 O -0.1264(12) 0.3977(9) 0.6084(8) 0.032(6) Uiso 0.50 1 d P . .
O267 O -0.2325(14) 0.3520(11) 0.7566(10) 0.057(8) Uiso 0.50 1 d P . .

loop_
_atom_site_aniso_label
_atom_site_aniso_U_11
_atom_site_aniso_U_22
_atom_site_aniso_U_33
_atom_site_aniso_U_23
_atom_site_aniso_U_13
_atom_site_aniso_U_12
W1 0.0283(6) 0.0284(6) 0.0423(7) -0.0039(5) -0.0004(5) -0.0028(5)
W2 0.0258(6) 0.0298(6) 0.0340(7) -0.0074(5) 0.0024(5) -0.0070(5)
W3 0.0283(6) 0.0257(6) 0.0339(7) -0.0017(5) -0.0001(5) -0.0059(5)
W4 0.0277(6) 0.0275(6) 0.0336(6) -0.0071(5) 0.0027(5) -0.0020(5)
W5 0.0200(5) 0.0435(6) 0.0261(6) 0.0016(5) -0.0019(5) -0.0038(5)
W6 0.0169(5) 0.0287(6) 0.0299(6) -0.0001(5) -0.0037(5) 0.0016(5)
W7 0.0196(6) 0.0336(7) 0.0300(7) -0.0012(5) -0.0030(5) -0.0008(5)
W8 0.0200(5) 0.0290(6) 0.0342(6) 0.0023(5) 0.0000(5) -0.0008(5)
W9 0.0224(5) 0.0327(6) 0.0318(6) -0.0060(5) -0.0036(5) -0.0052(5)
W10 0.0241(6) 0.0410(7) 0.0259(6) -0.0052(5) 0.0001(5) -0.0020(6)
W11 0.0251(6) 0.0331(6) 0.0328(7) -0.0136(5) 0.0033(5) -0.0037(5)
W12 0.0251(5) 0.0413(6) 0.0291(6) -0.0094(5) -0.0045(5) -0.0024(5)
W13 0.0281(4) 0.0255(4) 0.0454(5) 0.0003(3) 0.0014(4) -0.0032(3)
W14 0.0251(4) 0.0327(4) 0.0332(4) -0.0045(3) 0.0039(4) -0.0066(3)
W15 0.0284(4) 0.0424(4) 0.0311(4) -0.0151(3) -0.0010(3) -0.0087(3)
W16 0.0435(4) 0.0315(4) 0.0288(4) 0.0023(3) -0.0016(4) -0.0080(4)
W17 0.0278(4) 0.0380(4) 0.0322(4) -0.0124(4) -0.0064(4) 0.0064(4)
W18 0.0302(4) 0.0368(4) 0.0317(4) 0.0050(3) -0.0067(3) 0.0051(4)
W19 0.0282(4) 0.0460(5) 0.0328(4) -0.0081(4) 0.0018(4) 0.0031(4)
W20 0.0255(4) 0.0327(4) 0.0408(4) -0.0061(3) -0.0084(3) -0.0016(3)
W21 0.0226(4) 0.0347(4) 0.0293(4) -0.0039(3) -0.0025(3) -0.0004(3)
W22 0.0305(4) 0.0362(4) 0.0340(5) -0.0074(4) 0.0037(4) -0.0129(4)
W23 0.0433(4) 0.0247(4) 0.0370(4) -0.0057(3) -0.0025(4) -0.0088(3)
W24 0.0643(5) 0.0410(5) 0.0350(5) -0.0149(4) -0.0047(4) -0.0092(4)
W25 0.0252(4) 0.0300(4) 0.0425(5) -0.0044(3) -0.0052(4) 0.0043(3)
W26 0.0599(5) 0.0415(5) 0.0427(5) -0.0102(4) -0.0172(4) -0.0130(4)
W27 0.0413(4) 0.0298(4) 0.0292(4) 0.0016(3) -0.0078(4) 0.0006(4)
W28 0.0328(4) 0.0361(4) 0.0317(4) -0.0075(4) 0.0067(4) -0.0121(4)
W29 0.0236(4) 0.0373(4) 0.0310(4) -0.0019(3) -0.0020(3) -0.0028(3)
W30 0.0573(5) 0.0336(4) 0.0580(6) -0.0105(4) -0.0064(4) -0.0184(4)
W31' 0.043(3) 0.037(3) 0.031(3) -0.006(3) -0.001(3) 0.004(3)
W31 0.0493(5) 0.0340(5) 0.0302(5) -0.0065(4) 0.0092(4) -0.0014(4)
W32 0.0302(5) 0.0308(5) 0.0357(5) -0.0069(4) 0.0053(4) -0.0034(4)
W32' 0.060(4) 0.029(3) 0.031(3) -0.007(2) -0.022(3) 0.012(3)
W33 0.0424(5) 0.0289(5) 0.0410(5) -0.0077(4) 0.0045(4) 0.0025(4)
W33' 0.034(3) 0.032(3) 0.034(3) -0.011(2) -0.007(3) 0.007(3)
W34' 0.032(3) 0.030(3) 0.061(4) -0.003(3) -0.022(3) 0.008(3)
W34 0.0262(4) 0.0412(5) 0.0420(5) 0.0026(4) -0.0044(4) -0.0084(4)
W35 0.0393(5) 0.0453(6) 0.0470(6) 0.0032(5) -0.0156(5) -0.0161(4)
W35' 0.029(3) 0.030(3) 0.068(4) -0.014(3) -0.023(3) -0.005(3)
W36 0.0394(5) 0.0425(5) 0.0457(6) 0.0060(4) -0.0079(5) -0.0195(4)
W36' 0.027(3) 0.050(4) 0.048(4) 0.001(3) -0.001(3) -0.009(3)
W37 0.0219(4) 0.0345(4) 0.0377(4) -0.0054(3) -0.0022(3) -0.0015(3)
W38 0.0597(5) 0.0249(4) 0.0473(5) -0.0107(4) -0.0043(4) -0.0051(4)
W39 0.0392(4) 0.0358(4) 0.0392(5) 0.0051(4) -0.0062(4) -0.0103(4)
W40 0.0390(4) 0.0300(4) 0.0391(5) 0.0043(4) -0.0041(4) -0.0006(4)
W41 0.0428(4) 0.0517(5) 0.0323(4) 0.0032(4) -0.0096(4) -0.0050(4)
W42 0.0474(5) 0.0403(5) 0.0278(4) -0.0002(4) 0.0001(4) -0.0026(4)
W43 0.0294(4) 0.0496(5) 0.0273(4) -0.0108(4) -0.0043(3) 0.0019(4)
W44 0.0421(4) 0.0243(4) 0.0373(4) -0.0073(3) -0.0074(4) 0.0007(3)
W45 0.0288(4) 0.0427(4) 0.0282(4) -0.0135(3) -0.0048(3) -0.0020(4)
W46 0.0318(4) 0.0387(4) 0.0245(4) -0.0093(3) -0.0061(3) -0.0014(3)
W47 0.0275(4) 0.0438(4) 0.0284(4) -0.0114(3) -0.0076(3) -0.0004(4)
W48 0.0288(4) 0.0287(4) 0.0411(4) -0.0120(3) -0.0036(4) 0.0009(3)
W49 0.0341(4) 0.0368(4) 0.0262(4) -0.0099(3) 0.0016(3) -0.0080(3)
W50 0.0264(4) 0.0215(4) 0.0467(5) -0.0032(3) -0.0028(4) 0.0006(3)
W51 0.0336(4) 0.0441(5) 0.0284(4) 0.0087(4) -0.0018(4) 0.0029(4)
W52 0.0286(4) 0.0435(5) 0.0352(4) 0.0029(4) 0.0035(4) -0.0023(4)
W53 0.0264(4) 0.0247(4) 0.0446(5) -0.0100(3) -0.0078(3) -0.0005(3)
W54 0.0275(4) 0.0338(4) 0.0304(4) -0.0066(3) -0.0108(3) 0.0046(4)
Co1 0.0283(6) 0.0284(6) 0.0423(7) -0.0039(5) -0.0004(5) -0.0028(5)
Co2 0.0258(6) 0.0298(6) 0.0340(7) -0.0074(5) 0.0024(5) -0.0070(5)
Co3 0.0283(6) 0.0257(6) 0.0339(7) -0.0017(5) -0.0001(5) -0.0059(5)
Co4 0.0277(6) 0.0275(6) 0.0336(6) -0.0071(5) 0.0027(5) -0.0020(5)
Co5 0.0200(5) 0.0435(6) 0.0261(6) 0.0016(5) -0.0019(5) -0.0038(5)
Co6 0.0169(5) 0.0287(6) 0.0299(6) -0.0001(5) -0.0037(5) 0.0016(5)
Co7 0.0196(6) 0.0336(7) 0.0300(7) -0.0012(5) -0.0030(5) -0.0008(5)
Co8 0.0200(5) 0.0290(6) 0.0342(6) 0.0023(5) 0.0000(5) -0.0008(5)
Co9 0.0224(5) 0.0327(6) 0.0318(6) -0.0060(5) -0.0036(5) -0.0052(5)
Co10 0.0241(6) 0.0410(7) 0.0259(6) -0.0052(5) 0.0001(5) -0.0020(6)
Co11 0.0251(6) 0.0331(6) 0.0328(7) -0.0136(5) 0.0033(5) -0.0037(5)
Co12 0.0251(5) 0.0413(6) 0.0291(6) -0.0094(5) -0.0045(5) -0.0024(5)
P1 0.026(2) 0.014(2) 0.023(2) 0.0028(18) -0.0071(19) -0.0060(19)
P2 0.022(2) 0.0080(19) 0.019(2) -0.0034(16) -0.0042(18) -0.0065(17)
P3 0.0108(19) 0.015(2) 0.0053(18) 0.0030(15) -0.0043(16) -0.0003(16)
K1 0.045(6) 0.131(11) 0.118(11) 0.011(9) 0.004(7) 0.001(7)
K3 0.029(5) 0.095(8) 0.066(7) -0.020(6) -0.006(5) -0.005(5)
Na2 0.051(6) 0.083(8) 0.058(8) -0.022(6) 0.009(6) -0.015(6)
Na7 0.023(3) 0.066(5) 0.034(4) 0.032(4) -0.003(3) 0.010(3)
Na8 0.009(4) 0.072(6) 0.014(4) -0.019(4) -0.003(4) -0.007(4)
Na9 0.022(5) 0.017(5) 0.051(6) -0.009(4) -0.003(4) 0.000(4)
Na11 0.044(10) 0.036(9) 0.032(10) -0.019(7) 0.007(8) 0.009(8)
Na13 0.018(8) 0.062(11) 0.045(10) -0.032(8) -0.008(8) -0.005(8)
Na16 0.054(8) 0.046(8) 0.030(8) 0.028(7) -0.011(7) -0.018(7)
O1 0.019(6) 0.040(7) 0.040(7) 0.005(6) 0.005(5) 0.001(5)
O2 0.040(7) 0.038(7) 0.041(7) -0.005(6) 0.011(6) -0.011(6)
O4 0.035(6) 0.035(7) 0.019(6) 0.005(5) -0.006(5) -0.008(5)
O5 0.032(6) 0.028(6) 0.039(7) -0.003(5) -0.003(6) 0.008(5)
O7 0.042(7) 0.034(7) 0.021(6) 0.003(5) -0.015(5) -0.001(6)
O8 0.024(6) 0.036(7) 0.033(7) 0.004(5) -0.004(5) -0.010(5)
O9 0.037(6) 0.034(7) 0.060(9) 0.016(6) -0.027(6) -0.002(6)
O10 0.043(7) 0.067(8) 0.024(6) -0.023(6) -0.025(5) 0.006(7)
O11 0.041(7) 0.026(7) 0.064(9) -0.007(6) 0.013(7) -0.004(6)
O12 0.049(7) 0.021(6) 0.051(8) -0.016(5) 0.000(6) -0.015(6)
O13 0.034(6) 0.038(7) 0.042(7) -0.009(6) -0.015(6) -0.001(6)
O15 0.025(6) 0.021(6) 0.054(8) -0.007(5) 0.003(6) -0.008(5)
O17 0.049(7) 0.045(8) 0.048(8) -0.020(6) 0.006(7) -0.011(6)
O21 0.021(6) 0.045(7) 0.041(7) -0.003(6) -0.013(5) -0.004(6)
O23 0.040(7) 0.051(8) 0.024(7) -0.009(6) -0.001(6) -0.014(6)
O24 0.019(6) 0.034(7) 0.055(8) -0.016(6) 0.016(6) -0.008(5)
O25 0.017(6) 0.055(8) 0.118(12) -0.043(8) 0.020(7) 0.007(6)
O26 0.024(6) 0.050(8) 0.075(10) -0.013(7) 0.017(7) 0.003(6)
O27 0.046(7) 0.037(7) 0.052(8) 0.001(6) 0.026(6) 0.004(6)
O28 0.023(6) 0.038(7) 0.048(8) -0.011(6) 0.008(6) -0.017(5)
O29 0.016(5) 0.030(6) 0.031(6) -0.011(5) -0.003(5) -0.008(5)
O30 0.024(6) 0.039(7) 0.072(9) -0.032(6) -0.003(6) -0.007(6)
O31 0.051(7) 0.050(7) 0.045(8) -0.028(6) 0.009(6) -0.018(6)
O32 0.051(8) 0.093(10) 0.069(9) -0.052(8) -0.009(7) -0.010(8)
O33 0.070(8) 0.052(8) 0.045(8) -0.018(6) 0.003(7) -0.037(7)
O34 0.040(7) 0.089(11) 0.060(10) -0.023(8) 0.000(7) -0.003(8)
O35 0.020(6) 0.051(8) 0.057(9) 0.003(7) -0.010(6) -0.004(6)
O36 0.029(6) 0.046(8) 0.068(9) -0.003(7) -0.011(7) -0.011(6)
O39 0.010(5) 0.050(7) 0.014(6) 0.009(5) 0.001(5) 0.012(5)
O40 0.014(5) 0.055(8) 0.028(7) 0.016(6) -0.003(5) -0.016(5)
O42 0.019(6) 0.045(7) 0.030(6) -0.019(5) 0.002(5) -0.010(5)
O43 0.004(5) 0.048(8) 0.050(8) 0.010(6) 0.003(5) 0.003(5)
O44 0.042(6) 0.036(7) 0.025(6) -0.003(5) -0.022(5) 0.002(6)
O45 0.013(5) 0.057(8) 0.024(6) 0.000(6) -0.006(5) -0.002(5)
O48 0.015(6) 0.025(6) 0.091(10) -0.033(6) 0.006(6) -0.009(5)
O49 0.011(5) 0.037(6) 0.025(6) -0.003(5) -0.004(5) -0.009(5)
O51 0.025(6) 0.036(7) 0.033(7) 0.001(6) 0.011(5) 0.012(5)
O52 0.022(6) 0.028(6) 0.029(6) -0.004(5) -0.004(5) -0.006(5)
O53 0.018(6) 0.045(8) 0.064(9) -0.007(7) -0.016(6) 0.000(6)
O55 0.006(5) 0.056(8) 0.043(7) -0.025(6) -0.009(5) 0.010(5)
O56 0.024(6) 0.023(6) 0.069(9) 0.003(6) -0.019(6) 0.004(5)
O57 0.042(7) 0.022(6) 0.067(9) -0.022(6) 0.013(7) -0.006(6)
O60 0.031(6) 0.039(7) 0.052(8) 0.001(6) -0.016(6) -0.015(6)
O61 0.029(6) 0.059(9) 0.049(8) -0.006(7) -0.013(6) 0.014(6)
O64 0.018(6) 0.045(7) 0.047(8) 0.001(6) -0.009(6) -0.012(5)
O65 0.029(6) 0.019(6) 0.046(8) 0.006(5) -0.008(6) -0.002(5)
O66 0.029(6) 0.031(7) 0.037(7) 0.001(5) 0.005(6) -0.005(5)
O67 0.048(7) 0.040(7) 0.027(7) -0.013(5) -0.012(6) 0.018(6)
O68 0.047(7) 0.052(8) 0.045(8) -0.019(6) -0.027(6) 0.010(7)
O69 0.012(6) 0.087(10) 0.050(8) -0.026(7) -0.002(6) -0.003(6)
O70 0.094(11) 0.050(9) 0.096(12) -0.031(8) 0.003(10) -0.013(8)
O71 0.045(8) 0.043(8) 0.117(13) -0.030(8) 0.030(8) -0.004(7)
O72 0.057(8) 0.039(7) 0.027(7) -0.008(6) -0.005(6) 0.011(6)
O73 0.050(7) 0.041(7) 0.046(8) -0.002(6) -0.003(7) -0.014(6)
O74 0.079(9) 0.016(6) 0.066(9) -0.020(6) 0.018(8) 0.003(6)
O75 0.055(7) 0.040(7) 0.027(7) -0.009(6) 0.001(6) -0.001(6)
O76 0.054(8) 0.034(7) 0.056(9) -0.010(6) 0.016(7) -0.006(6)
O77 0.059(7) 0.051(7) 0.022(7) -0.002(5) 0.009(6) -0.046(6)
O78 0.043(7) 0.052(7) 0.032(7) -0.016(6) 0.004(6) -0.028(6)
O79 0.079(8) 0.036(7) 0.019(7) 0.001(5) 0.016(6) -0.013(7)
O80 0.028(6) 0.072(8) 0.043(7) -0.040(6) 0.001(6) -0.014(6)
O81 0.082(9) 0.015(6) 0.055(9) 0.011(6) -0.024(7) 0.017(6)
O82 0.064(7) 0.043(7) 0.040(8) -0.018(6) 0.015(6) -0.039(6)
O85 0.035(6) 0.037(7) 0.043(8) 0.000(6) -0.009(6) 0.008(6)
O86 0.027(6) 0.066(9) 0.049(8) -0.014(7) 0.004(6) 0.005(6)
O87 0.081(8) 0.034(7) 0.011(6) -0.006(5) 0.009(6) -0.012(7)
O88 0.031(6) 0.067(9) 0.026(7) -0.010(6) -0.002(6) -0.005(6)
O90 0.026(6) 0.066(9) 0.041(8) -0.004(7) -0.004(6) -0.014(6)
O91 0.044(7) 0.059(8) 0.022(7) -0.008(6) -0.005(6) -0.011(6)
O92 0.014(6) 0.045(8) 0.071(9) -0.003(7) -0.007(6) 0.001(6)
O93 0.017(6) 0.032(7) 0.054(8) -0.010(6) -0.002(6) -0.001(5)
O94 0.025(6) 0.053(8) 0.037(7) -0.007(6) 0.006(6) 0.002(6)
O96 0.036(7) 0.058(8) 0.032(7) 0.002(6) -0.020(6) 0.008(6)
O99 0.046(7) 0.078(9) 0.041(8) -0.009(7) 0.013(6) -0.036(7)
O100 0.033(7) 0.045(8) 0.050(8) 0.009(7) 0.009(6) 0.010(6)
O101 0.043(7) 0.044(7) 0.044(8) 0.011(6) -0.023(6) -0.025(6)
O102 0.040(7) 0.041(8) 0.079(10) 0.010(7) 0.001(7) -0.016(6)
O103 0.089(10) 0.056(9) 0.036(8) -0.012(7) -0.009(8) 0.027(8)
O104 0.021(6) 0.042(7) 0.056(8) -0.026(6) -0.002(6) -0.010(5)
O105 0.034(7) 0.038(7) 0.080(10) -0.017(7) -0.013(7) -0.008(6)
O106 0.017(6) 0.086(9) 0.045(7) -0.039(7) -0.006(6) 0.007(6)
O107 0.035(7) 0.053(8) 0.047(8) 0.001(7) 0.005(6) 0.021(6)
O108 0.042(7) 0.080(10) 0.032(8) -0.014(7) -0.001(6) 0.007(7)
O109 0.036(7) 0.046(7) 0.037(7) -0.019(6) -0.002(6) 0.001(6)
O110 0.072(8) 0.021(6) 0.033(7) -0.008(5) 0.000(7) -0.005(6)
O111 0.051(7) 0.022(6) 0.035(7) -0.005(5) 0.004(6) -0.009(6)
O112 0.017(6) 0.045(7) 0.043(7) 0.024(6) -0.015(5) -0.001(5)
O115 0.025(6) 0.028(7) 0.121(13) -0.013(8) 0.003(8) 0.007(6)
O116 0.029(6) 0.057(8) 0.037(7) 0.010(6) 0.018(6) -0.001(6)
O120 0.028(6) 0.070(8) 0.033(7) -0.021(6) -0.014(5) -0.014(6)
O121 0.038(7) 0.028(7) 0.087(11) 0.002(7) 0.014(7) 0.003(6)
O122 0.065(8) 0.054(8) 0.012(6) 0.012(6) -0.011(6) -0.002(7)
O123 0.082(9) 0.070(9) 0.021(7) -0.011(6) -0.025(7) 0.030(8)
O125 0.038(7) 0.042(8) 0.054(9) 0.005(7) -0.007(7) 0.015(6)
O126 0.088(9) 0.022(7) 0.094(12) -0.009(7) -0.013(9) -0.024(7)
O127 0.045(7) 0.051(8) 0.094(12) -0.013(8) -0.001(8) 0.035(7)
O128 0.102(10) 0.078(10) 0.044(9) -0.002(7) -0.031(8) -0.042(9)
O129 0.075(9) 0.072(9) 0.055(9) -0.033(7) 0.020(8) -0.029(8)
O130 0.057(8) 0.060(10) 0.098(12) 0.003(9) -0.032(8) -0.016(8)
O131 0.061(8) 0.105(11) 0.053(8) -0.052(7) -0.006(7) -0.017(8)
O132 0.082(10) 0.066(10) 0.061(10) 0.005(8) 0.005(8) -0.024(8)
O133 0.064(9) 0.079(10) 0.042(9) 0.022(8) -0.014(7) 0.017(8)
O134 0.059(8) 0.055(9) 0.073(10) -0.020(7) -0.002(8) 0.027(7)
O135 0.063(9) 0.117(13) 0.064(11) -0.025(9) -0.011(8) -0.016(9)
O136 0.027(6) 0.061(8) 0.037(7) -0.003(6) 0.001(6) -0.024(6)
O137 0.044(7) 0.033(7) 0.053(8) -0.002(6) 0.000(7) -0.011(6)
O138 0.042(7) 0.067(9) 0.051(8) -0.013(7) -0.023(6) -0.019(7)
O139 0.032(7) 0.080(10) 0.077(11) 0.025(9) 0.018(7) -0.007(7)
O140 0.080(9) 0.069(10) 0.031(8) -0.001(7) 0.001(7) 0.010(8)
O141 0.054(8) 0.035(7) 0.065(9) -0.013(6) 0.011(7) -0.016(6)
O142 0.106(10) 0.016(6) 0.029(7) 0.012(5) -0.015(7) 0.010(7)
O143 0.042(7) 0.068(9) 0.020(7) -0.001(6) -0.002(6) 0.003(7)
O145 0.031(6) 0.059(8) 0.038(7) -0.001(6) -0.016(6) -0.016(6)
O146 0.071(8) 0.022(7) 0.038(8) 0.015(6) 0.001(7) -0.003(6)
O147 0.050(7) 0.046(7) 0.037(7) -0.025(6) -0.001(6) 0.003(6)
O148 0.019(6) 0.029(6) 0.056(8) -0.005(6) -0.011(6) -0.003(5)
O149 0.023(6) 0.063(9) 0.065(9) -0.004(7) 0.015(6) -0.009(6)
O150 0.048(8) 0.062(9) 0.062(9) -0.024(7) 0.006(7) 0.009(7)
O151 0.031(6) 0.037(7) 0.061(8) -0.026(6) 0.013(6) -0.003(6)
O152 0.013(6) 0.108(11) 0.046(8) -0.013(8) -0.002(6) -0.018(7)
O153 0.032(7) 0.080(10) 0.064(10) 0.024(8) 0.000(7) -0.022(7)
O154 0.079(9) 0.032(8) 0.087(11) 0.007(7) -0.041(8) -0.011(7)
O156 0.076(9) 0.047(8) 0.047(9) -0.002(7) 0.003(8) -0.009(8)
O157 0.017(6) 0.089(11) 0.057(9) 0.023(8) 0.002(6) 0.004(7)
O158 0.024(6) 0.038(7) 0.042(8) -0.003(6) 0.006(6) -0.005(6)
O160 0.104(11) 0.034(8) 0.067(10) -0.011(7) 0.015(9) 0.009(8)
O161 0.075(9) 0.064(9) 0.047(9) -0.020(7) -0.014(7) -0.026(8)
O162 0.113(11) 0.045(8) 0.065(10) -0.015(7) -0.012(9) -0.027(8)
O163 0.093(10) 0.072(11) 0.059(10) -0.007(8) -0.035(8) 0.002(9)
O164 0.076(8) 0.032(7) 0.020(7) 0.008(5) 0.003(6) -0.003(7)
O165 0.063(8) 0.036(7) 0.053(8) 0.027(6) -0.025(7) -0.028(6)
O166 0.085(9) 0.036(8) 0.051(9) -0.004(7) -0.014(8) -0.001(7)
O168 0.065(9) 0.108(12) 0.085(12) 0.043(10) -0.006(9) -0.038(9)
O169 0.044(7) 0.035(8) 0.094(11) -0.001(8) -0.017(8) 0.001(7)
O170 0.106(11) 0.021(8) 0.119(14) -0.018(8) 0.005(11) -0.004(8)
O171 0.089(10) 0.046(9) 0.123(14) -0.020(9) -0.011(10) -0.034(8)
O172 0.073(9) 0.113(13) 0.051(10) 0.012(9) -0.004(8) -0.024(10)
O173 0.041(8) 0.079(10) 0.075(11) -0.020(8) -0.009(8) 0.001(8)
O174 0.067(10) 0.159(17) 0.068(12) -0.010(11) 0.005(9) 0.041(11)
O201 0.034(7) 0.106(12) 0.113(13) -0.045(10) 0.019(8) -0.028(8)

loop_
_atom_type_symbol
_atom_type_description
_atom_type_scat_dispersion_real
_atom_type_scat_dispersion_imag
_atom_type_scat_source
W W -0.8490 6.8722 'International Tables Vol C Tables 4.2.6.8 and 6.1.1.4'
Co Co 0.3494 0.9721 'International Tables Vol C Tables 4.2.6.8 and 6.1.1.4'
P P 0.1023 0.0942 'International Tables Vol C Tables 4.2.6.8 and 6.1.1.4'
K K 0.2009 0.2494 'International Tables Vol C Tables 4.2.6.8 and 6.1.1.4'
Na Na 0.0362 0.0249 'International Tables Vol C Tables 4.2.6.8 and 6.1.1.4'
O O 0.0106 0.0060 'International Tables Vol C Tables 4.2.6.8 and 6.1.1.4'
H H 0.0000 0.0000 'International Tables Vol C Tables 4.2.6.8 and 6.1.1.4'

loop_
_geom_angle_atom_site_label_1
_geom_angle_atom_site_label_2
_geom_angle_atom_site_label_3
_geom_angle
_geom_angle_site_symmetry_1
_geom_angle_site_symmetry_3
_geom_angle_publ_flag
O166 W1 O25 96.9(6) . . ?
O166 W1 O26 103.8(6) . . ?
O25 W1 O26 98.3(5) . . ?
O166 W1 O136 89.7(5) . . ?
O25 W1 O136 167.0(6) . . ?
O26 W1 O136 90.8(5) . . ?
O166 W1 O135 161.8(7) . . ?
O25 W1 O135 88.8(6) . . ?
O26 W1 O135 92.4(6) . . ?
O136 W1 O135 81.7(5) . . ?
O166 W1 O33 93.0(5) . . ?
O25 W1 O33 88.6(5) . . ?
O26 W1 O33 160.8(5) . . ?
O136 W1 O33 79.9(5) . . ?
O135 W1 O33 69.8(6) . . ?
O166 W1 K2' 46.2(5) . . ?
O25 W1 K2' 98.4(5) . . ?
O26 W1 K2' 57.7(5) . . ?
O136 W1 K2' 94.2(4) . . ?
O135 W1 K2' 149.9(5) . . ?
O33 W1 K2' 139.1(4) . . ?
O166 W1 K2 48.9(5) . . ?
O25 W1 K2 108.1(5) . . ?
O26 W1 K2 55.3(4) . . ?
O136 W1 K2 84.7(4) . . ?
O135 W1 K2 144.6(5) . . ?
O33 W1 K2 139.0(3) . . ?
K2' W1 K2 9.9(3) . . ?
O166 W1 Na1 148.2(6) . . ?
O25 W1 Na1 107.6(5) . . ?
O26 W1 Na1 53.6(6) . . ?
O136 W1 Na1 70.7(4) . . ?
O135 W1 Na1 41.7(6) . . ?
O33 W1 Na1 107.2(5) . . ?
K2' W1 Na1 108.8(5) . . ?
K2 W1 Na1 102.9(4) . . ?
O166 W1 Na9 141.3(5) . . ?
O25 W1 Na9 47.5(4) . . ?
O26 W1 Na9 73.0(4) . . ?
O136 W1 Na9 128.3(3) . . ?
O135 W1 Na9 51.6(4) . . ?
O33 W1 Na9 99.6(3) . . ?
K2' W1 Na9 114.8(3) . . ?
K2 W1 Na9 119.5(2) . . ?
Na1 W1 Na9 60.1(3) . . ?
O166 W1 K1 48.5(5) . . ?
O25 W1 K1 68.2(5) . . ?
O26 W1 K1 70.6(4) . . ?
O136 W1 K1 123.9(4) . . ?
O135 W1 K1 148.1(5) . . ?
O33 W1 K1 128.5(4) . . ?
K2' W1 K1 30.9(3) . . ?
K2 W1 K1 40.8(2) . . ?
Na1 W1 K1 123.3(4) . . ?
Na9 W1 K1 96.9(2) . . ?
O155 W2 O26 103.7(6) . . ?
O155 W2 O2 98.1(5) . . ?
O26 W2 O2 98.7(5) . . ?
O155 W2 O92 161.4(5) . . ?
O26 W2 O92 92.0(5) . . ?
O2 W2 O92 89.1(5) . . ?
O155 W2 O93 86.9(5) . . ?
O26 W2 O93 90.7(4) . . ?
O2 W2 O93 168.0(4) . . ?
O92 W2 O93 83.0(4) . . ?
O155 W2 O6 91.5(5) . . ?
O26 W2 O6 162.5(5) . . ?
O2 W2 O6 87.7(4) . . ?
O92 W2 O6 71.6(4) . . ?
O93 W2 O6 81.2(4) . . ?
O155 W2 K2' 48.0(5) . . ?
O26 W2 K2' 55.9(5) . . ?
O2 W2 K2' 99.7(4) . . ?
O92 W2 K2' 147.5(4) . . ?
O93 W2 K2' 91.8(4) . . ?
O6 W2 K2' 139.4(4) . . ?
O155 W2 Na1 148.6(5) . . ?
O26 W2 Na1 54.4(5) . . ?
O2 W2 Na1 106.8(5) . . ?
O92 W2 Na1 40.2(5) . . ?
O93 W2 Na1 72.6(5) . . ?
O6 W2 Na1 108.1(4) . . ?
K2' W2 Na1 107.7(4) . . ?
O155 W2 Na9 141.0(4) . . ?
O26 W2 Na9 73.1(4) . . ?
O2 W2 Na9 46.3(4) . . ?
O92 W2 Na9 53.1(3) . . ?
O93 W2 Na9 131.3(4) . . ?
O6 W2 Na9 100.6(3) . . ?
K2' W2 Na9 113.4(3) . . ?
Na1 W2 Na9 60.5(4) . . ?
O155 W2 K2 50.4(4) . . ?
O26 W2 K2 53.7(4) . . ?
O2 W2 K2 109.2(4) . . ?
O92 W2 K2 142.4(4) . . ?
O93 W2 K2 82.4(3) . . ?
O6 W2 K2 139.1(3) . . ?
K2' W2 K2 9.8(3) . . ?
Na1 W2 K2 102.2(4) . . ?
Na9 W2 K2 118.2(2) . . ?
O155 W2 K1 49.2(4) . . ?
O26 W2 K1 69.3(4) . . ?
O2 W2 K1 70.0(4) . . ?
O92 W2 K1 148.6(4) . . ?
O93 W2 K1 120.8(4) . . ?
O6 W2 K1 128.2(3) . . ?
K2' W2 K1 30.5(3) . . ?
Na1 W2 K1 122.8(4) . . ?
Na9 W2 K1 96.4(2) . . ?
K2 W2 K1 40.3(2) . . ?
O70 W3 O24 103.9(6) . . ?
O70 W3 O25 97.0(7) . . ?
O24 W3 O25 97.3(5) . . ?
O70 W3 O134 160.5(6) . . ?
O24 W3 O134 93.2(5) . . ?
O25 W3 O134 90.1(6) . . ?
O70 W3 O28 87.3(6) . . ?
O24 W3 O28 91.0(4) . . ?
O25 W3 O28 169.4(6) . . ?
O134 W3 O28 82.8(5) . . ?
O70 W3 O139 91.2(6) . . ?
O24 W3 O139 162.2(5) . . ?
O25 W3 O139 90.2(5) . . ?
O134 W3 O139 70.6(5) . . ?
O28 W3 O139 80.0(4) . . ?
O70 W3 K3' 46.7(5) . . ?
O24 W3 K3' 57.5(4) . . ?
O25 W3 K3' 96.2(5) . . ?
O134 W3 K3' 150.6(5) . . ?
O28 W3 K3' 93.8(4) . . ?
O139 W3 K3' 137.8(4) . . ?
O70 W3 K3 49.5(5) . . ?
O24 W3 K3 54.8(4) . . ?
O25 W3 K3 106.9(5) . . ?
O134 W3 K3 144.7(4) . . ?
O28 W3 K3 83.3(4) . . ?
O139 W3 K3 137.9(4) . . ?
K3' W3 K3 11.0(3) . . ?
O70 W3 Na9 141.7(5) . . ?
O24 W3 Na9 72.9(4) . . ?
O25 W3 Na9 47.6(5) . . ?
O134 W3 Na9 52.6(4) . . ?
O28 W3 Na9 130.2(3) . . ?
O139 W3 Na9 101.1(3) . . ?
K3' W3 Na9 113.8(3) . . ?
K3 W3 Na9 119.0(2) . . ?
O70 W3 K1 49.8(5) . . ?
O24 W3 K1 69.8(4) . . ?
O25 W3 K1 67.0(5) . . ?
O134 W3 K1 148.4(4) . . ?
O28 W3 K1 122.5(4) . . ?
O139 W3 K1 128.0(4) . . ?
K3' W3 K1 29.9(3) . . ?
K3 W3 K1 40.9(2) . . ?
Na9 W3 K1 96.2(2) . . ?
O2 W4 O100 98.5(5) . . ?
O2 W4 O24 99.9(5) . . ?
O100 W4 O24 103.4(5) . . ?
O2 W4 O17 89.1(5) . . ?
O100 W4 O17 159.7(5) . . ?
O24 W4 O17 93.6(5) . . ?
O2 W4 O4 167.9(4) . . ?
O100 W4 O4 86.6(5) . . ?
O24 W4 O4 89.5(4) . . ?
O17 W4 O4 82.7(4) . . ?
O2 W4 O16 88.8(5) . . ?
O100 W4 O16 88.9(5) . . ?
O24 W4 O16 163.5(5) . . ?
O17 W4 O16 72.4(5) . . ?
O4 W4 O16 80.3(4) . . ?
O2 W4 K3' 99.4(4) . . ?
O100 W4 K3' 47.9(5) . . ?
O24 W4 K3' 56.0(5) . . ?
O17 W4 K3' 149.3(4) . . ?
O4 W4 K3' 92.2(4) . . ?
O16 W4 K3' 136.7(4) . . ?
O2 W4 Na9 46.3(4) . . ?
O100 W4 Na9 141.5(4) . . ?
O24 W4 Na9 74.3(4) . . ?
O17 W4 Na9 53.8(4) . . ?
O4 W4 Na9 131.2(3) . . ?
O16 W4 Na9 102.9(3) . . ?
K3' W4 Na9 113.5(3) . . ?
O2 W4 K3 110.2(4) . . ?
O100 W4 K3 49.7(4) . . ?
O24 W4 K3 54.1(4) . . ?
O17 W4 K3 143.9(4) . . ?
O4 W4 K3 81.4(3) . . ?
O16 W4 K3 135.4(4) . . ?
K3' W4 K3 11.0(3) . . ?
Na9 W4 K3 119.6(2) . . ?
O2 W4 K1 70.4(4) . . ?
O100 W4 K1 49.3(4) . . ?
O24 W4 K1 69.7(4) . . ?
O17 W4 K1 150.1(4) . . ?
O4 W4 K1 120.4(3) . . ?
O16 W4 K1 126.7(4) . . ?
K3' W4 K1 29.8(3) . . ?
Na9 W4 K1 96.9(2) . . ?
K3 W4 K1 40.8(2) . . ?
O155 W5 O37 103.4(5) . . ?
O155 W5 O1 99.0(5) . . ?
O37 W5 O1 98.4(5) . . ?
O155 W5 O13 160.7(5) . . ?
O37 W5 O13 93.3(5) . . ?
O1 W5 O13 87.8(5) . . ?
O155 W5 O5 88.0(5) . . ?
O37 W5 O5 92.4(4) . . ?
O1 W5 O5 165.3(5) . . ?
O13 W5 O5 81.6(4) . . ?
O155 W5 O7 89.0(5) . . ?
O37 W5 O7 164.5(4) . . ?
O1 W5 O7 88.6(4) . . ?
O13 W5 O7 73.0(4) . . ?
O5 W5 O7 78.6(4) . . ?
O155 W5 K2' 48.9(5) . . ?
O37 W5 K2' 54.7(5) . . ?
O1 W5 K2' 100.1(4) . . ?
O13 W5 K2' 147.8(4) . . ?
O5 W5 K2' 94.3(4) . . ?
O7 W5 K2' 137.7(4) . . ?
O155 W5 Na7 141.8(4) . . ?
O37 W5 Na7 74.2(4) . . ?
O1 W5 Na7 45.6(4) . . ?
O13 W5 Na7 52.3(3) . . ?
O5 W5 Na7 129.9(4) . . ?
O7 W5 Na7 101.9(3) . . ?
K2' W5 Na7 113.7(3) . . ?
O155 W5 K2 51.6(4) . . ?
O37 W5 K2 52.2(4) . . ?
O1 W5 K2 109.6(4) . . ?
O13 W5 K2 142.3(3) . . ?
O5 W5 K2 84.9(3) . . ?
O7 W5 K2 137.8(3) . . ?
K2' W5 K2 9.9(3) . . ?
Na7 W5 K2 118.25(18) . . ?
O155 W5 K1 50.6(4) . . ?
O37 W5 K1 68.1(4) . . ?
O1 W5 K1 70.1(4) . . ?
O13 W5 K1 147.7(3) . . ?
O5 W5 K1 123.6(4) . . ?
O7 W5 K1 127.4(3) . . ?
K2' W5 K1 30.9(3) . . ?
Na7 W5 K1 96.2(2) . . ?
K2 W5 K1 40.8(2) . . ?
O38 W6 O43 97.1(5) . . ?
O38 W6 O37 102.0(5) . . ?
O43 W6 O37 97.2(5) . . ?
O38 W6 O109 162.1(5) . . ?
O43 W6 O109 89.0(5) . . ?
O37 W6 O109 93.8(5) . . ?
O38 W6 O39 86.6(4) . . ?
O43 W6 O39 169.6(5) . . ?
O37 W6 O39 91.5(4) . . ?
O109 W6 O39 84.7(4) . . ?
O38 W6 O41 90.0(4) . . ?
O43 W6 O41 88.5(4) . . ?
O37 W6 O41 165.9(4) . . ?
O109 W6 O41 73.3(4) . . ?
O39 W6 O41 81.8(4) . . ?
O38 W6 K2' 47.5(4) . . ?
O43 W6 K2' 98.9(5) . . ?
O37 W6 K2' 54.7(4) . . ?
O109 W6 K2' 148.1(4) . . ?
O39 W6 K2' 90.7(4) . . ?
O41 W6 K2' 137.3(4) . . ?
O38 W6 Na7 139.8(3) . . ?
O43 W6 Na7 45.8(4) . . ?
O37 W6 Na7 73.9(4) . . ?
O109 W6 Na7 52.9(3) . . ?
O39 W6 Na7 132.8(3) . . ?
O41 W6 Na7 101.6(3) . . ?
K2' W6 Na7 113.6(3) . . ?
O38 W6 K2 50.2(3) . . ?
O43 W6 K2 108.6(4) . . ?
O37 W6 K2 52.6(4) . . ?
O109 W6 K2 142.8(3) . . ?
O39 W6 K2 81.2(3) . . ?
O41 W6 K2 137.3(3) . . ?
K2' W6 K2 9.9(3) . . ?
Na7 W6 K2 118.54(18) . . ?
O38 W6 K1 49.3(4) . . ?
O43 W6 K1 69.1(4) . . ?
O37 W6 K1 66.9(4) . . ?
O109 W6 K1 147.5(4) . . ?
O39 W6 K1 120.0(4) . . ?
O41 W6 K1 127.2(3) . . ?
K2' W6 K1 30.6(3) . . ?
Na7 W6 K1 95.5(2) . . ?
K2 W6 K1 40.5(2) . . ?
O100 W7 O27 103.7(6) . . ?
O100 W7 O1 98.7(5) . . ?
O27 W7 O1 97.2(5) . . ?
O100 W7 O89 161.3(5) . . ?
O27 W7 O89 91.5(5) . . ?
O1 W7 O89 89.8(5) . . ?
O100 W7 O3 85.3(5) . . ?
O27 W7 O3 91.2(4) . . ?
O1 W7 O3 169.5(4) . . ?
O89 W7 O3 83.6(4) . . ?
O100 W7 O15 89.7(5) . . ?
O27 W7 O15 164.1(5) . . ?
O1 W7 O15 89.0(4) . . ?
O89 W7 O15 73.8(4) . . ?
O3 W7 O15 81.3(4) . . ?
O100 W7 K3' 47.6(4) . . ?
O27 W7 K3' 56.4(5) . . ?
O1 W7 K3' 98.9(4) . . ?
O89 W7 K3' 147.4(4) . . ?
O3 W7 K3' 91.0(4) . . ?
O15 W7 K3' 137.2(4) . . ?
O100 W7 K3 51.1(4) . . ?
O27 W7 K3 53.3(5) . . ?
O1 W7 K3 109.6(4) . . ?
O89 W7 K3 140.6(3) . . ?
O3 W7 K3 80.6(3) . . ?
O15 W7 K3 137.7(3) . . ?
K3' W7 K3 11.2(3) . . ?
O100 W7 Na7 140.9(4) . . ?
O27 W7 Na7 73.2(4) . . ?
O1 W7 Na7 45.1(4) . . ?
O89 W7 Na7 53.8(3) . . ?
O3 W7 Na7 133.1(3) . . ?
O15 W7 Na7 101.8(3) . . ?
K3' W7 Na7 113.6(3) . . ?
K3 W7 Na7 118.44(19) . . ?
O100 W7 Na16 147.8(4) . . ?
O27 W7 Na16 55.4(5) . . ?
O1 W7 Na16 107.5(4) . . ?
O89 W7 Na16 39.2(4) . . ?
O3 W7 Na16 72.2(4) . . ?
O15 W7 Na16 108.8(4) . . ?
K3' W7 Na16 108.7(3) . . ?
K3 W7 Na16 101.4(3) . . ?
Na7 W7 Na16 62.4(2) . . ?
O100 W7 K1 50.3(4) . . ?
O27 W7 K1 68.2(4) . . ?
O1 W7 K1 69.5(4) . . ?
O89 W7 K1 148.0(4) . . ?
O3 W7 K1 119.8(4) . . ?
O15 W7 K1 127.7(3) . . ?
K3' W7 K1 30.1(3) . . ?
K3 W7 K1 41.2(2) . . ?
Na7 W7 K1 95.5(2) . . ?
Na16 W7 K1 123.0(3) . . ?
O45 W8 O43 98.6(5) . . ?
O45 W8 O27 104.1(5) . . ?
O43 W8 O27 98.1(5) . . ?
O45 W8 O108 160.9(5) . . ?
O43 W8 O108 88.2(5) . . ?
O27 W8 O108 92.5(5) . . ?
O45 W8 O46 88.4(4) . . ?
O43 W8 O46 166.9(5) . . ?
O27 W8 O46 90.9(4) . . ?
O108 W8 O46 81.9(4) . . ?
O45 W8 O112 91.3(5) . . ?
O43 W8 O112 86.6(4) . . ?
O27 W8 O112 163.0(5) . . ?
O108 W8 O112 71.3(4) . . ?
O46 W8 O112 82.2(4) . . ?
O45 W8 K3' 48.2(4) . . ?
O43 W8 K3' 99.7(5) . . ?
O27 W8 K3' 56.1(5) . . ?
O108 W8 K3' 148.2(4) . . ?
O46 W8 K3' 93.2(4) . . ?
O112 W8 K3' 139.4(4) . . ?
O45 W8 K3 51.4(4) . . ?
O43 W8 K3 110.5(4) . . ?
O27 W8 K3 53.3(4) . . ?
O108 W8 K3 141.9(4) . . ?
O46 W8 K3 82.5(3) . . ?
O112 W8 K3 139.8(3) . . ?
K3' W8 K3 11.2(3) . . ?
O45 W8 Na7 140.9(3) . . ?
O43 W8 Na7 45.4(4) . . ?
O27 W8 Na7 73.4(4) . . ?
O108 W8 Na7 53.0(3) . . ?
O46 W8 Na7 130.2(3) . . ?
O112 W8 Na7 99.4(3) . . ?
K3' W8 Na7 113.6(3) . . ?
K3 W8 Na7 118.72(19) . . ?
O45 W8 Na16 148.1(4) . . ?
O43 W8 Na16 107.9(4) . . ?
O27 W8 Na16 55.7(5) . . ?
O108 W8 Na16 40.4(4) . . ?
O46 W8 Na16 69.5(3) . . ?
O112 W8 Na16 107.3(4) . . ?
K3' W8 Na16 108.6(3) . . ?
K3 W8 Na16 101.5(3) . . ?
Na7 W8 Na16 62.6(2) . . ?
O45 W8 K1 49.9(4) . . ?
O43 W8 K1 70.4(4) . . ?
O27 W8 K1 68.8(4) . . ?
O108 W8 K1 148.2(4) . . ?
O46 W8 K1 122.1(4) . . ?
O112 W8 K1 128.0(3) . . ?
K3' W8 K1 30.2(3) . . ?
K3 W8 K1 41.4(2) . . ?
Na7 W8 K1 96.1(2) . . ?
Na16 W8 K1 123.8(3) . . ?
O44 W9 O38 99.2(5) . . ?
O44 W9 O68 97.6(5) . . ?
O38 W9 O68 103.1(5) . . ?
O44 W9 O115 88.1(5) . . ?
O38 W9 O115 159.7(6) . . ?
O68 W9 O115 94.6(6) . . ?
O44 W9 O40 168.3(4) . . ?
O38 W9 O40 86.5(4) . . ?
O68 W9 O40 90.9(5) . . ?
O115 W9 O40 83.3(4) . . ?
O44 W9 O42 88.9(4) . . ?
O38 W9 O42 89.9(4) . . ?
O68 W9 O42 164.3(5) . . ?
O115 W9 O42 71.2(5) . . ?
O40 W9 O42 80.9(4) . . ?
O44 W9 K2' 100.3(4) . . ?
O38 W9 K2' 47.4(5) . . ?
O68 W9 K2' 55.8(5) . . ?
O115 W9 K2' 149.8(5) . . ?
O40 W9 K2' 91.0(4) . . ?
O42 W9 K2' 137.2(4) . . ?
O44 W9 Na17 105.9(5) . . ?
O38 W9 Na17 148.8(5) . . ?
O68 W9 Na17 55.8(5) . . ?
O115 W9 Na17 41.4(5) . . ?
O40 W9 Na17 72.4(5) . . ?
O42 W9 Na17 108.6(4) . . ?
K2' W9 Na17 108.8(4) . . ?
O44 W9 K2 110.0(4) . . ?
O38 W9 K2 49.9(4) . . ?
O68 W9 K2 53.8(4) . . ?
O115 W9 K2 144.3(4) . . ?
O40 W9 K2 81.5(3) . . ?
O42 W9 K2 136.8(3) . . ?
K2' W9 K2 9.9(3) . . ?
Na17 W9 K2 103.1(4) . . ?
O44 W9 Na8 44.3(4) . . ?
O38 W9 Na8 140.5(4) . . ?
O68 W9 Na8 73.8(4) . . ?
O115 W9 Na8 54.4(4) . . ?
O40 W9 Na8 132.4(3) . . ?
O42 W9 Na8 101.8(3) . . ?
K2' W9 Na8 114.0(3) . . ?
Na17 W9 Na8 61.5(4) . . ?
K2 W9 Na8 119.0(2) . . ?
O44 W9 K1 70.8(4) . . ?
O38 W9 K1 48.8(4) . . ?
O68 W9 K1 68.8(4) . . ?
O115 W9 K1 150.3(5) . . ?
O40 W9 K1 120.0(3) . . ?
O42 W9 K1 126.9(3) . . ?
K2' W9 K1 30.5(3) . . ?
Na17 W9 K1 123.9(4) . . ?
K2 W9 K1 40.4(2) . . ?
Na8 W9 K1 96.5(2) . . ?
O166 W10 O32 95.8(6) . . ?
O166 W10 O68 103.5(6) . . ?
O32 W10 O68 98.1(6) . . ?
O166 W10 O154 160.8(6) . . ?
O32 W10 O154 91.3(6) . . ?
O68 W10 O154 93.1(6) . . ?
O166 W10 O120 88.1(5) . . ?
O32 W10 O120 168.6(6) . . ?
O68 W10 O120 91.4(5) . . ?
O154 W10 O120 81.8(5) . . ?
O166 W10 O34 93.9(6) . . ?
O32 W10 O34 88.9(6) . . ?
O68 W10 O34 160.4(5) . . ?
O154 W10 O34 68.3(6) . . ?
O120 W10 O34 80.2(5) . . ?
O166 W10 K2' 46.7(5) . . ?
O32 W10 K2' 97.6(5) . . ?
O68 W10 K2' 57.0(5) . . ?
O154 W10 K2' 149.6(5) . . ?
O120 W10 K2' 92.9(4) . . ?
O34 W10 K2' 140.4(4) . . ?
O166 W10 K2 49.5(5) . . ?
O32 W10 K2 107.3(5) . . ?
O68 W10 K2 54.5(4) . . ?
O154 W10 K2 143.9(4) . . ?
O120 W10 K2 83.4(4) . . ?
O34 W10 K2 140.3(4) . . ?
K2' W10 K2 9.9(3) . . ?
O166 W10 Na17 148.0(5) . . ?
O32 W10 Na17 109.2(5) . . ?
O68 W10 Na17 54.5(5) . . ?
O154 W10 Na17 41.4(6) . . ?
O120 W10 Na17 71.3(4) . . ?
O34 W10 Na17 105.9(5) . . ?
K2' W10 Na17 108.5(5) . . ?
K2 W10 Na17 102.5(4) . . ?
O166 W10 K1 48.7(5) . . ?
O32 W10 K1 67.4(5) . . ?
O68 W10 K1 69.7(4) . . ?
O154 W10 K1 149.4(4) . . ?
O120 W10 K1 122.3(4) . . ?
O34 W10 K1 129.6(4) . . ?
K2' W10 K1 30.8(3) . . ?
K2 W10 K1 40.7(2) . . ?
Na17 W10 K1 123.5(4) . . ?
O45 W11 O69 104.1(5) . . ?
O45 W11 O44 98.7(4) . . ?
O69 W11 O44 96.4(5) . . ?
O45 W11 O47 87.6(4) . . ?
O69 W11 O47 93.0(4) . . ?
O44 W11 O47 167.0(4) . . ?
O45 W11 O104 160.6(5) . . ?
O69 W11 O104 93.0(5) . . ?
O44 W11 O104 88.3(4) . . ?
O47 W11 O104 82.3(4) . . ?
O45 W11 O50 91.0(4) . . ?
O69 W11 O50 163.5(4) . . ?
O44 W11 O50 87.7(4) . . ?
O47 W11 O50 80.7(4) . . ?
O104 W11 O50 71.1(4) . . ?
O45 W11 Na14 149.7(4) . . ?
O69 W11 Na14 55.7(5) . . ?
O44 W11 Na14 105.4(4) . . ?
O47 W11 Na14 72.8(4) . . ?
O104 W11 Na14 40.1(4) . . ?
O50 W11 Na14 107.8(4) . . ?
O45 W11 K3' 48.4(4) . . ?
O69 W11 K3' 55.8(5) . . ?
O44 W11 K3' 99.2(4) . . ?
O47 W11 K3' 93.5(4) . . ?
O104 W11 K3' 148.4(4) . . ?
O50 W11 K3' 139.4(4) . . ?
Na14 W11 K3' 108.7(4) . . ?
O45 W11 Na8 141.3(3) . . ?
O69 W11 Na8 71.9(4) . . ?
O44 W11 Na8 45.8(4) . . ?
O47 W11 Na8 130.5(3) . . ?
O104 W11 Na8 53.1(3) . . ?
O50 W11 Na8 100.6(3) . . ?
Na14 W11 Na8 59.6(3) . . ?
K3' W11 Na8 112.9(3) . . ?
O45 W11 K3 50.5(4) . . ?
O69 W11 K3 54.4(4) . . ?
O44 W11 K3 110.1(3) . . ?
O47 W11 K3 82.8(3) . . ?
O104 W11 K3 143.1(4) . . ?
O50 W11 K3 138.6(3) . . ?
Na14 W11 K3 103.1(3) . . ?
K3' W11 K3 11.0(2) . . ?
Na8 W11 K3 118.9(2) . . ?
O45 W11 K1 49.1(4) . . ?
O69 W11 K1 68.5(4) . . ?
O44 W11 K1 70.5(3) . . ?
O47 W11 K1 121.6(3) . . ?
O104 W11 K1 149.3(4) . . ?
O50 W11 K1 127.6(3) . . ?
Na14 W11 K1 123.5(4) . . ?
K3' W11 K1 29.8(3) . . ?
Na8 W11 K1 96.8(2) . . ?
K3 W11 K1 40.8(2) . . ?
O70 W12 O69 105.2(7) . . ?
O70 W12 O32 97.3(6) . . ?
O69 W12 O32 97.0(6) . . ?
O70 W12 O71 159.6(7) . . ?
O69 W12 O71 92.1(6) . . ?
O32 W12 O71 91.0(6) . . ?
O70 W12 O30 86.8(6) . . ?
O69 W12 O30 93.7(5) . . ?
O32 W12 O30 167.1(6) . . ?
O71 W12 O30 81.4(5) . . ?
O70 W12 O31 91.9(6) . . ?
O69 W12 O31 161.2(5) . . ?
O32 W12 O31 88.2(5) . . ?
O71 W12 O31 69.7(5) . . ?
O30 W12 O31 79.5(4) . . ?
O70 W12 K3' 46.9(6) . . ?
O69 W12 K3' 58.6(5) . . ?
O32 W12 K3' 97.3(5) . . ?
O71 W12 K3' 150.3(5) . . ?
O30 W12 K3' 94.4(4) . . ?
O31 W12 K3' 138.8(4) . . ?
O70 W12 K3 50.1(6) . . ?
O69 W12 K3 55.7(4) . . ?
O32 W12 K3 108.0(5) . . ?
O71 W12 K3 143.5(4) . . ?
O30 W12 K3 84.0(3) . . ?
O31 W12 K3 139.4(3) . . ?
K3' W12 K3 11.1(3) . . ?
O70 W12 Na14 148.8(6) . . ?
O69 W12 Na14 53.9(5) . . ?
O32 W12 Na14 107.4(5) . . ?
O71 W12 Na14 40.7(5) . . ?
O30 W12 Na14 73.4(4) . . ?
O31 W12 Na14 107.3(4) . . ?
K3' W12 Na14 109.8(4) . . ?
K3 W12 Na14 103.0(3) . . ?
O70 W12 Na8 143.1(5) . . ?
O69 W12 Na8 71.1(4) . . ?
O32 W12 Na8 48.8(4) . . ?
O71 W12 Na8 52.8(4) . . ?
O30 W12 Na8 129.7(3) . . ?
O31 W12 Na8 99.8(3) . . ?
K3' W12 Na8 114.5(3) . . ?
K3 W12 Na8 119.1(2) . . ?
Na14 W12 Na8 58.7(3) . . ?
O70 W12 K1 50.6(6) . . ?
O69 W12 K1 69.7(4) . . ?
O32 W12 K1 67.6(5) . . ?
O71 W12 K1 149.0(5) . . ?
O30 W12 K1 123.3(4) . . ?
O31 W12 K1 128.6(3) . . ?
K3' W12 K1 30.2(3) . . ?
K3 W12 K1 41.3(2) . . ?
Na14 W12 K1 122.7(4) . . ?
Na8 W12 K1 96.6(2) . . ?
O150 W13 O115 100.1(6) . . ?
O150 W13 O121 98.5(5) . . ?
O115 W13 O121 92.4(6) . . ?
O150 W13 O59 100.2(6) . . ?
O115 W13 O59 159.3(5) . . ?
O121 W13 O59 88.6(5) . . ?
O150 W13 O65 96.1(5) . . ?
O115 W13 O65 90.8(5) . . ?
O121 W13 O65 164.2(5) . . ?
O59 W13 O65 83.0(5) . . ?
O150 W13 O42 175.8(5) . . ?
O115 W13 O42 76.5(5) . . ?
O121 W13 O42 84.2(4) . . ?
O59 W13 O42 83.0(4) . . ?
O65 W13 O42 81.5(4) . . ?
O156 W14 O3 105.3(5) . . ?
O156 W14 O4 103.3(6) . . ?
O3 W14 O4 96.0(5) . . ?
O156 W14 W14' 113.6(6) . . ?
O3 W14 W14' 66.1(6) . . ?
O4 W14 W14' 141.9(5) . . ?
O156 W14 O18 98.0(6) . . ?
O3 W14 O18 89.6(5) . . ?
O4 W14 O18 155.5(4) . . ?
W14' W14 O18 25.9(5) . . ?
O156 W14 O19 95.6(5) . . ?
O3 W14 O19 157.5(5) . . ?
O4 W14 O19 87.1(5) . . ?
W14' W14 O19 98.1(6) . . ?
O18 W14 O19 79.1(5) . . ?
O156 W14 W28' 108.3(6) . . ?
O3 W14 W28' 143.6(5) . . ?
O4 W14 W28' 63.1(5) . . ?
W14' W14 W28' 111.1(6) . . ?
O18 W14 W28' 99.0(5) . . ?
O19 W14 W28' 25.4(5) . . ?
O156 W14 O22 163.0(5) . . ?
O3 W14 O22 87.1(4) . . ?
O4 W14 O22 86.5(4) . . ?
W14' W14 O22 60.4(5) . . ?
O18 W14 O22 70.0(4) . . ?
O19 W14 O22 70.8(4) . . ?
W28' W14 O22 63.5(5) . . ?
O18 W14' W22 77.4(12) . . ?
O18 W14' W14 80.6(14) . . ?
W22 W14' W14 128.2(9) . . ?
O18 W14' O21 130.1(16) . . ?
W22 W14' O21 58.5(6) . . ?
W14 W14' O21 144.7(9) . . ?
O18 W14' O3 126.9(16) . . ?
W22 W14' O3 149.2(9) . . ?
W14 W14' O3 52.4(5) . . ?
O21 W14' O3 102.8(8) . . ?
O18 W14' O22 101.1(15) . . ?
W22 W14' O22 69.3(5) . . ?
W14 W14' O22 69.9(6) . . ?
O21 W14' O22 85.1(7) . . ?
O3 W14' O22 86.0(7) . . ?
O90 W15 O89 98.4(6) . . ?
O90 W15 O84 99.1(5) . . ?
O89 W15 O84 93.4(5) . . ?
O90 W15 O83 99.4(6) . . ?
O89 W15 O83 162.0(6) . . ?
O84 W15 O83 86.0(5) . . ?
O90 W15 O21 95.3(5) . . ?
O89 W15 O21 91.0(5) . . ?
O84 W15 O21 164.1(5) . . ?
O83 W15 O21 85.1(5) . . ?
O90 W15 O15 177.1(4) . . ?
O89 W15 O15 79.2(5) . . ?
O84 W15 O15 82.7(5) . . ?
O83 W15 O15 82.9(5) . . ?
O21 W15 O15 83.1(4) . . ?
O79 W16 O145 104.1(6) . . ?
O79 W16 O77 98.6(5) . . ?
O145 W16 O77 88.7(5) . . ?
O79 W16 O143 100.7(5) . . ?
O145 W16 O143 155.2(5) . . ?
O77 W16 O143 87.7(5) . . ?
O79 W16 O142 97.8(5) . . ?
O145 W16 O142 87.2(5) . . ?
O77 W16 O142 163.6(5) . . ?
O143 W16 O142 89.3(5) . . ?
O79 W16 O12 171.6(5) . . ?
O145 W16 O12 84.3(5) . . ?
O77 W16 O12 80.8(4) . . ?
O143 W16 O12 70.9(4) . . ?
O142 W16 O12 83.0(4) . . ?
O97 W17' W17 76.8(12) . . ?
O97 W17' O5 128.0(16) . . ?
W17 W17' O5 145.4(9) . . ?
O97 W17' W21 79.0(14) . . ?
W17 W17' W21 124.8(9) . . ?
O5 W17' W21 53.5(5) . . ?
O97 W17' O94 131.0(15) . . ?
W17 W17' O94 58.1(6) . . ?
O5 W17' O94 100.8(8) . . ?
W21 W17' O94 141.4(9) . . ?
O97 W17' O263 118.0(15) . . ?
W17 W17' O263 116.6(9) . . ?
O5 W17' O263 75.9(7) . . ?
W21 W17' O263 118.6(8) . . ?
O94 W17' O263 72.7(8) . . ?
O97 W17' O8 98.6(14) . . ?
W17 W17' O8 69.2(6) . . ?
O5 W17' O8 82.2(7) . . ?
W21 W17' O8 66.5(6) . . ?
O94 W17' O8 83.3(7) . . ?
O263 W17' O8 143.4(9) . . ?
O98 W17 W17' 115.3(6) . . ?
O98 W17 O97 102.2(5) . . ?
W17' W17 O97 29.1(5) . . ?
O98 W17 O94 101.6(5) . . ?
W17' W17 O94 66.1(6) . . ?
O97 W17 O94 93.7(5) . . ?
O98 W17 O86 101.7(5) . . ?
W17' W17 O86 135.9(6) . . ?
O97 W17 O86 155.9(5) . . ?
O94 W17 O86 84.4(5) . . ?
O98 W17 O14 100.4(5) . . ?
W17' W17 O14 107.4(7) . . ?
O97 W17 O14 85.4(5) . . ?
O94 W17 O14 157.7(5) . . ?
O86 W17 O14 87.5(5) . . ?
O98 W17 W54' 110.0(5) . . ?
W17' W17 W54' 118.1(7) . . ?
O97 W17 W54' 103.2(6) . . ?
O94 W17 W54' 139.7(5) . . ?
O86 W17 W54' 65.5(6) . . ?
O14 W17 W54' 22.9(5) . . ?
O98 W17 O8 173.6(5) . . ?
W17' W17 O8 64.7(6) . . ?
O97 W17 O8 74.8(4) . . ?
O94 W17 O8 84.3(4) . . ?
O86 W17 O8 81.1(5) . . ?
O14 W17 O8 73.9(5) . . ?
W54' W17 O8 65.8(5) . . ?
O157 W18 O52 102.4(6) . . ?
O157 W18 O122 98.1(5) . . ?
O52 W18 O122 90.4(5) . . ?
O157 W18 O124 101.5(6) . . ?
O52 W18 O124 156.0(4) . . ?
O122 W18 O124 88.9(5) . . ?
O157 W18 O53 96.0(5) . . ?
O52 W18 O53 87.6(5) . . ?
O122 W18 O53 165.8(5) . . ?
O124 W18 O53 87.3(5) . . ?
O157 W18 O51 173.9(6) . . ?
O52 W18 O51 83.2(4) . . ?
O122 W18 O51 84.1(4) . . ?
O124 W18 O51 72.8(4) . . ?
O53 W18 O51 81.8(4) . . ?
O107 W19 O159 101.3(6) . . ?
O107 W19 O66 102.0(5) . . ?
O159 W19 O66 90.5(5) . . ?
O107 W19 O62 103.2(5) . . ?
O159 W19 O62 90.9(5) . . ?
O66 W19 O62 154.0(5) . . ?
O107 W19 O117 101.1(5) . . ?
O159 W19 O117 157.5(5) . . ?
O66 W19 O117 86.1(4) . . ?
O62 W19 O117 82.8(5) . . ?
O107 W19 O63 173.9(5) . . ?
O159 W19 O63 74.6(5) . . ?
O66 W19 O63 82.6(4) . . ?
O62 W19 O63 72.7(4) . . ?
O117 W19 O63 82.9(4) . . ?
O56 W20 O113 102.1(5) . . ?
O56 W20 O48 102.5(5) . . ?
O113 W20 O48 90.1(5) . . ?
O56 W20 O54 101.7(5) . . ?
O113 W20 O54 156.1(5) . . ?
O48 W20 O54 86.5(5) . . ?
O56 W20 O58 102.5(5) . . ?
O113 W20 O58 90.3(5) . . ?
O48 W20 O58 154.4(5) . . ?
O54 W20 O58 82.8(4) . . ?
O56 W20 O49 172.5(4) . . ?
O113 W20 O49 72.4(4) . . ?
O48 W20 O49 83.0(4) . . ?
O54 W20 O49 83.7(4) . . ?
O58 W20 O49 72.8(4) . . ?
O137 W21 O93 104.3(5) . . ?
O137 W21 O5 106.3(5) . . ?
O93 W21 O5 96.2(5) . . ?
O137 W21 W21' 108.5(6) . . ?
O93 W21 W21' 62.9(5) . . ?
O5 W21 W21' 142.9(5) . . ?
O137 W21 W17' 110.5(6) . . ?
O93 W21 W17' 143.0(6) . . ?
O5 W21 W17' 62.8(6) . . ?
W21' W21 W17' 114.8(6) . . ?
O137 W21 O95 95.6(5) . . ?
O93 W21 O95 90.8(5) . . ?
O5 W21 O95 154.4(5) . . ?
W21' W21 O95 28.8(5) . . ?
W17' W21 O95 97.5(6) . . ?
O137 W21 O97 95.8(5) . . ?
O93 W21 O97 157.5(5) . . ?
O5 W21 O97 87.6(5) . . ?
W21' W21 O97 101.3(5) . . ?
W17' W21 O97 26.5(5) . . ?
O95 W21 O97 77.1(5) . . ?
O137 W21 O8 163.7(4) . . ?
O93 W21 O8 86.3(4) . . ?
O5 W21 O8 84.3(4) . . ?
W21' W21 O8 65.1(5) . . ?
W17' W21 O8 62.8(5) . . ?
O95 W21 O8 71.6(4) . . ?
O97 W21 O8 71.9(4) . . ?
O95 W21' W54 71.1(10) . . ?
O95 W21' O93 128.1(13) . . ?
W54 W21' O93 143.5(8) . . ?
O95 W21' W21 77.3(11) . . ?
W54 W21' W21 119.8(8) . . ?
O93 W21' W21 53.0(5) . . ?
O95 W21' O9 126.1(13) . . ?
W54 W21' O9 56.6(5) . . ?
O93 W21' O9 103.1(8) . . ?
W21 W21' O9 138.6(8) . . ?
O95 W21' O8 90.8(12) . . ?
W54 W21' O8 65.5(5) . . ?
O93 W21' O8 82.1(6) . . ?
W21 W21' O8 65.2(5) . . ?
O9 W21' O8 79.5(7) . . ?
O99 W22 W14' 113.9(6) . . ?
O99 W22 O18 100.0(6) . . ?
W14' W22 O18 28.2(6) . . ?
O99 W22 O82 102.5(6) . . ?
W14' W22 O82 137.1(6) . . ?
O18 W22 O82 157.4(5) . . ?
O99 W22 O21 100.4(6) . . ?
W14' W22 O21 65.7(6) . . ?
O18 W22 O21 91.7(5) . . ?
O82 W22 O21 86.8(5) . . ?
O99 W22 O20 100.9(6) . . ?
W14' W22 O20 105.4(6) . . ?
O18 W22 O20 84.9(5) . . ?
O82 W22 O20 88.4(5) . . ?
O21 W22 O20 158.8(5) . . ?
O99 W22 W22' 110.9(6) . . ?
W14' W22 W22' 118.5(7) . . ?
O18 W22 W22' 105.6(6) . . ?
O82 W22 W22' 63.7(6) . . ?
O21 W22 W22' 140.5(5) . . ?
O20 W22 W22' 25.4(5) . . ?
O99 W22 O22 172.3(5) . . ?
W14' W22 O22 63.8(5) . . ?
O18 W22 O22 74.6(4) . . ?
O82 W22 O22 82.7(4) . . ?
O21 W22 O22 85.4(4) . . ?
O20 W22 O22 73.4(5) . . ?
W22' W22 O22 66.2(5) . . ?
O20 W22' W28 76.0(15) . . ?
O20 W22' O77 134.5(19) . . ?
W28 W22' O77 59.7(6) . . ?
O20 W22' W22 70.1(13) . . ?
W28 W22' W22 114.8(7) . . ?
O77 W22' W22 136.7(9) . . ?
O20 W22' O82 121.3(17) . . ?
W28 W22' O82 137.6(9) . . ?
O77 W22' O82 99.8(8) . . ?
W22 W22' O82 53.0(5) . . ?
O20 W22' O22 90.5(14) . . ?
W28 W22' O22 64.4(5) . . ?
O77 W22' O22 80.3(7) . . ?
W22 W22' O22 62.1(5) . . ?
O82 W22' O22 76.3(6) . . ?
O11 W23 O81 99.1(5) . . ?
O11 W23 O83 103.5(6) . . ?
O81 W23 O83 88.8(5) . . ?
O11 W23 O143 99.5(6) . . ?
O81 W23 O143 88.3(5) . . ?
O83 W23 O143 157.0(6) . . ?
O11 W23 O82 98.1(5) . . ?
O81 W23 O82 162.8(5) . . ?
O83 W23 O82 88.5(5) . . ?
O143 W23 O82 87.6(5) . . ?
O11 W23 O12 172.1(5) . . ?
O81 W23 O12 82.4(5) . . ?
O83 W23 O12 84.3(5) . . ?
O143 W23 O12 72.7(5) . . ?
O82 W23 O12 80.4(4) . . ?
O129 W24 O130 102.3(7) . . ?
O129 W24 O75 97.9(6) . . ?
O130 W24 O75 90.1(5) . . ?
O129 W24 O161 99.5(6) . . ?
O130 W24 O161 90.1(6) . . ?
O75 W24 O161 162.2(5) . . ?
O129 W24 O163 99.8(7) . . ?
O130 W24 O163 157.8(7) . . ?
O75 W24 O163 85.0(6) . . ?
O161 W24 O163 88.2(6) . . ?
O129 W24 O162 168.4(6) . . ?
O130 W24 O162 89.1(6) . . ?
O75 W24 O162 79.5(5) . . ?
O161 W24 O162 82.7(6) . . ?
O163 W24 O162 68.7(6) . . ?
O55 W25 O114 102.2(5) . . ?
O55 W25 O58 101.9(5) . . ?
O114 W25 O58 90.6(5) . . ?
O55 W25 O53 100.4(5) . . ?
O114 W25 O53 157.5(4) . . ?
O58 W25 O53 84.5(5) . . ?
O55 W25 O158 102.8(5) . . ?
O114 W25 O158 90.3(5) . . ?
O58 W25 O158 154.4(4) . . ?
O53 W25 O158 85.0(5) . . ?
O55 W25 O49 171.7(4) . . ?
O114 W25 O49 72.5(4) . . ?
O58 W25 O49 72.2(4) . . ?
O53 W25 O49 85.1(4) . . ?
O158 W25 O49 83.8(4) . . ?
O131 W26 O132 105.8(7) . . ?
O131 W26 O138 97.6(6) . . ?
O132 W26 O138 87.9(6) . . ?
O131 W26 O161 99.2(6) . . ?
O132 W26 O161 89.6(6) . . ?
O138 W26 O161 163.1(6) . . ?
O131 W26 O103 99.3(7) . . ?
O132 W26 O103 154.9(6) . . ?
O138 W26 O103 88.7(5) . . ?
O161 W26 O103 86.6(6) . . ?
O131 W26 O171 168.6(6) . . ?
O132 W26 O171 85.5(6) . . ?
O138 W26 O171 81.4(5) . . ?
O161 W26 O171 81.7(5) . . ?
O103 W26 O171 69.4(5) . . ?
O146 W27 O142 97.3(5) . . ?
O146 W27 O10 105.0(5) . . ?
O142 W27 O10 89.9(5) . . ?
O146 W27 O148 96.7(5) . . ?
O142 W27 O148 165.9(5) . . ?
O10 W27 O148 87.9(5) . . ?
O146 W27 O88 98.6(5) . . ?
O142 W27 O88 90.1(5) . . ?
O10 W27 O88 156.2(5) . . ?
O148 W27 O88 86.4(5) . . ?
O146 W27 O147 170.5(5) . . ?
O142 W27 O147 84.1(5) . . ?
O10 W27 O147 84.4(4) . . ?
O148 W27 O147 81.9(4) . . ?
O88 W27 O147 72.0(4) . . ?
O141 W28 W28' 110.1(6) . . ?
O141 W28 O19 99.4(5) . . ?
W28' W28 O19 28.6(5) . . ?
O141 W28 O23 100.9(6) . . ?
W28' W28 O23 65.5(6) . . ?
O19 W28 O23 93.3(5) . . ?
O141 W28 O20 100.7(6) . . ?
W28' W28 O20 109.1(6) . . ?
O19 W28 O20 85.9(5) . . ?
O23 W28 O20 158.2(5) . . ?
O141 W28 O77 101.8(5) . . ?
W28' W28 O77 140.1(5) . . ?
O19 W28 O77 158.6(5) . . ?
O23 W28 O77 85.8(5) . . ?
O20 W28 O77 87.2(5) . . ?
O141 W28 W22' 109.0(6) . . ?
W28' W28 W22' 125.8(7) . . ?
O19 W28 W22' 109.3(6) . . ?
O23 W28 W22' 138.2(6) . . ?
O20 W28 W22' 27.2(5) . . ?
O77 W28 W22' 60.4(6) . . ?
O141 W28 O22 173.3(5) . . ?
W28' W28 O22 68.3(5) . . ?
O19 W28 O22 76.1(4) . . ?
O23 W28 O22 84.4(4) . . ?
O20 W28 O22 74.2(5) . . ?
O77 W28 O22 82.5(4) . . ?
W22' W28 O22 68.4(5) . . ?
O19 W28' W28 76.4(11) . . ?
O19 W28' O23 131.9(14) . . ?
W28 W28' O23 57.6(5) . . ?
O19 W28' O4 125.1(13) . . ?
W28 W28' O4 144.0(8) . . ?
O23 W28' O4 101.8(7) . . ?
O19 W28' W14 76.7(12) . . ?
W28 W28' W14 121.5(8) . . ?
O23 W28' W14 137.9(8) . . ?
O4 W28' W14 52.1(5) . . ?
O19 W28' O254 125.3(14) . 2_557 ?
W28 W28' O254 119.5(8) . 2_557 ?
O23 W28' O254 73.6(7) . 2_557 ?
O4 W28' O254 74.3(7) . 2_557 ?
W14 W28' O254 118.6(7) . 2_557 ?
O19 W28' O22 94.2(14) . . ?
W28 W28' O22 66.0(5) . . ?
O23 W28' O22 80.5(6) . . ?
O4 W28' O22 82.6(6) . . ?
W14 W28' O22 65.3(5) . . ?
O254 W28' O22 140.5(8) 2_557 . ?
O118 W29 O39 104.5(5) . . ?
O118 W29 O40 104.2(5) . . ?
O39 W29 O40 97.1(5) . . ?
O118 W29 O119 97.6(5) . . ?
O39 W29 O119 156.6(5) . . ?
O40 W29 O119 84.7(5) . . ?
O118 W29 O159 98.0(5) . . ?
O39 W29 O159 86.4(5) . . ?
O40 W29 O159 155.8(5) . . ?
O119 W29 O159 82.9(5) . . ?
O118 W29 O63 163.3(4) . . ?
O39 W29 O63 86.5(4) . . ?
O40 W29 O63 86.5(4) . . ?
O119 W29 O63 70.2(4) . . ?
O159 W29 O63 69.8(4) . . ?
O126 W30 O169 104.6(7) . . ?
O126 W30 O160 98.1(6) . . ?
O169 W30 O160 91.1(6) . . ?
O126 W30 O102 97.9(6) . . ?
O169 W30 O102 88.5(6) . . ?
O160 W30 O102 163.5(5) . . ?
O126 W30 O103 99.5(7) . . ?
O169 W30 O103 155.9(6) . . ?
O160 W30 O103 85.7(6) . . ?
O102 W30 O103 88.0(6) . . ?
O126 W30 O171 171.4(7) . . ?
O169 W30 O171 83.9(6) . . ?
O160 W30 O171 82.9(6) . . ?
O102 W30 O171 80.7(5) . . ?
O103 W30 O171 72.0(6) . . ?
O180 W31' O28 123.8(10) . . ?
O180 W31' W31 69.9(9) . . ?
O28 W31' W31 143.0(4) . . ?
O180 W31' O73 127.3(10) . . ?
O28 W31' O73 103.5(5) . . ?
W31 W31' O73 58.0(4) . . ?
O180 W31' W32 72.3(8) . . ?
O28 W31' W32 53.3(3) . . ?
W31 W31' W32 115.7(3) . . ?
O73 W31' W32 136.6(4) . . ?
O180 W31' O29 85.2(8) . . ?
O28 W31' O29 81.3(5) . . ?
W31 W31' O29 64.9(3) . . ?
O73 W31' O29 80.0(5) . . ?
W32 W31' O29 61.9(3) . . ?
O174 W31 W33' 108.5(7) . . ?
O174 W31 O180 99.8(8) . . ?
W33' W31 O180 104.9(4) . . ?
O174 W31 O73 103.0(7) . . ?
W33' W31 O73 139.5(4) . . ?
O180 W31 O73 94.0(6) . . ?
O174 W31 O179 101.2(7) . . ?
W33' W31 O179 24.0(5) . . ?
O180 W31 O179 84.0(6) . . ?
O73 W31 O179 155.8(6) . . ?
O174 W31 W31' 109.3(7) . . ?
W33' W31 W31' 126.1(2) . . ?
O180 W31 W31' 31.8(4) . . ?
O73 W31 W31' 62.4(4) . . ?
O179 W31 W31' 111.1(5) . . ?
O174 W31 O75 103.3(8) . . ?
W33' W31 O75 63.1(4) . . ?
O180 W31 O75 156.4(5) . . ?
O73 W31 O75 85.6(5) . . ?
O179 W31 O75 86.8(6) . . ?
W31' W31 O75 138.2(4) . . ?
O174 W31 O29 170.9(6) . . ?
W33' W31 O29 70.1(3) . . ?
O180 W31 O29 72.4(5) . . ?
O73 W31 O29 82.5(4) . . ?
O179 W31 O29 73.8(5) . . ?
W31' W31 O29 66.6(3) . . ?
O75 W31 O29 84.2(4) . . ?
O140 W32 O30 105.4(6) . . ?
O140 W32 O28 103.7(6) . . ?
O30 W32 O28 98.5(5) . . ?
O140 W32 W32' 109.6(5) . . ?
O30 W32 W32' 64.1(4) . . ?
O28 W32 W32' 145.5(4) . . ?
O140 W32 O180 96.1(6) . . ?
O30 W32 O180 155.2(6) . . ?
O28 W32 O180 88.0(5) . . ?
W32' W32 O180 97.4(4) . . ?
O140 W32 O178 97.0(6) . . ?
O30 W32 O178 88.2(6) . . ?
O28 W32 O178 155.6(6) . . ?
W32' W32 O178 25.2(4) . . ?
O180 W32 O178 76.9(6) . . ?
O140 W32 W31' 108.0(4) . . ?
O30 W32 W31' 143.3(4) . . ?
O28 W32 W31' 59.1(4) . . ?
W32' W32 W31' 116.6(2) . . ?
O180 W32 W31' 29.6(4) . . ?
O178 W32 W31' 102.3(5) . . ?
O140 W32 O29 163.7(5) . . ?
O30 W32 O29 85.6(5) . . ?
O28 W32 O29 86.0(4) . . ?
W32' W32 O29 64.1(3) . . ?
O180 W32 O29 70.9(5) . . ?
O178 W32 O29 71.0(5) . . ?
W31' W32 O29 65.5(3) . . ?
O178 W32' W32 88.0(11) . . ?
O178 W32' O30 139.5(13) . . ?
W32 W32' O30 55.5(4) . . ?
O178 W32' W33 71.6(12) . . ?
W32 W32' W33 127.4(3) . . ?
O30 W32' W33 142.8(5) . . ?
O178 W32' O72 123.0(13) . . ?
W32 W32' O72 139.7(4) . . ?
O30 W32' O72 97.5(5) . . ?
W33 W32' O72 55.4(4) . . ?
O178 W32' O29 98.9(12) . . ?
W32 W32' O29 67.6(3) . . ?
O30 W32' O29 83.8(5) . . ?
W33 W32' O29 68.5(3) . . ?
O72 W32' O29 81.5(4) . . ?
O127 W33 O178 100.8(7) . . ?
O127 W33 O72 103.8(6) . . ?
O178 W33 O72 91.3(6) . . ?
O127 W33 O74 101.2(6) . . ?
O178 W33 O74 157.5(6) . . ?
O72 W33 O74 87.8(6) . . ?
O127 W33 O179 99.3(6) . . ?
O178 W33 O179 84.5(7) . . ?
O72 W33 O179 156.9(5) . . ?
O74 W33 O179 87.6(6) . . ?
O127 W33 W32' 114.5(5) . . ?
O178 W33 W32' 26.3(5) . . ?
O72 W33 W32' 66.7(4) . . ?
O74 W33 W32' 139.7(4) . . ?
O179 W33 W32' 103.6(5) . . ?
O127 W33 W33' 109.7(5) . . ?
O178 W33 W33' 102.0(5) . . ?
O72 W33 W33' 140.6(4) . . ?
O74 W33 W33' 66.1(4) . . ?
O179 W33 W33' 22.7(5) . . ?
W32' W33 W33' 114.7(2) . . ?
O127 W33 O29 170.7(5) . . ?
O178 W33 O29 72.4(5) . . ?
O72 W33 O29 83.0(4) . . ?
O74 W33 O29 85.2(4) . . ?
O179 W33 O29 74.1(5) . . ?
W32' W33 O29 61.9(3) . . ?
W33' W33 O29 66.7(3) . . ?
O179 W33' W31 85.4(11) . . ?
O179 W33' O75 146.1(12) . . ?
W31 W33' O75 61.7(4) . . ?
O179 W33' W33 67.8(11) . . ?
W31 W33' W33 119.1(3) . . ?
O75 W33' W33 134.0(4) . . ?
O179 W33' O74 118.1(12) . . ?
W31 W33' O74 137.3(4) . . ?
O75 W33' O74 93.4(5) . . ?
W33 W33' O74 53.4(4) . . ?
O179 W33' O29 92.5(13) . . ?
W31 W33' O29 64.9(3) . . ?
O75 W33' O29 81.3(4) . . ?
W33 W33' O29 63.0(3) . . ?
O74 W33' O29 78.2(4) . . ?
O177 W34' W34 93.6(11) . . ?
O177 W34' W35 75.4(12) . . ?
W34 W34' W35 132.3(3) . . ?
O177 W34' O136 139.2(13) . . ?
W34 W34' O136 55.6(4) . . ?
W35 W34' O136 144.5(5) . . ?
O177 W34' O36 122.0(13) . . ?
W34 W34' O36 141.4(4) . . ?
W35 W34' O36 55.5(4) . . ?
O136 W34' O36 96.5(5) . . ?
O177 W34' O35 110.9(11) . . ?
W34 W34' O35 69.5(4) . . ?
W35 W34' O35 71.7(4) . . ?
O136 W34' O35 84.7(5) . . ?
O36 W34' O35 83.1(5) . . ?
O173 W34 O136 104.0(6) . . ?
O173 W34 O120 105.1(6) . . ?
O136 W34 O120 98.7(5) . . ?
O173 W34 W34' 109.5(5) . . ?
O136 W34 W34' 65.7(4) . . ?
O120 W34 W34' 144.5(4) . . ?
O173 W34 O175 97.5(6) . . ?
O136 W34 O175 155.5(6) . . ?
O120 W34 O175 86.7(5) . . ?
W34' W34 O175 96.2(4) . . ?
O173 W34 O177 93.8(6) . . ?
O136 W34 O177 88.2(6) . . ?
O120 W34 O177 157.4(6) . . ?
W34' W34 O177 25.3(4) . . ?
O175 W34 O177 78.6(5) . . ?
O173 W34 W36' 109.3(5) . . ?
O136 W34 W36' 143.4(4) . . ?
O120 W34 W36' 58.3(4) . . ?
W34' W34 W36' 115.0(3) . . ?
O175 W34 W36' 29.1(3) . . ?
O177 W34 W36' 104.2(5) . . ?
O173 W34 O35 164.4(6) . . ?
O136 W34 O35 85.6(5) . . ?
O120 W34 O35 85.1(5) . . ?
W34' W34 O35 62.9(3) . . ?
O175 W34 O35 71.0(5) . . ?
O177 W34 O35 74.0(5) . . ?
W36' W34 O35 65.8(3) . . ?
O172 W35 O36 102.5(6) . . ?
O172 W35 O177 96.5(7) . . ?
O36 W35 O177 92.2(6) . . ?
O172 W35 W34' 114.5(6) . . ?
O36 W35 W34' 68.4(5) . . ?
O177 W35 W34' 27.7(5) . . ?
O172 W35 O176 102.6(7) . . ?
O36 W35 O176 154.9(6) . . ?
O177 W35 O176 84.8(7) . . ?
W34' W35 O176 100.7(6) . . ?
O172 W35 O138 103.8(7) . . ?
O36 W35 O138 88.3(5) . . ?
O177 W35 O138 159.1(6) . . ?
W34' W35 O138 138.3(4) . . ?
O176 W35 O138 85.9(6) . . ?
O172 W35 W35' 112.4(5) . . ?
O36 W35 W35' 139.4(4) . . ?
O177 W35 W35' 103.5(5) . . ?
W34' W35 W35' 112.2(2) . . ?
O176 W35 W35' 22.6(5) . . ?
O138 W35 W35' 64.2(4) . . ?
O172 W35 O35 170.9(6) . . ?
O36 W35 O35 83.1(5) . . ?
O177 W35 O35 76.0(5) . . ?
W34' W35 O35 60.6(3) . . ?
O176 W35 O35 72.0(6) . . ?
O138 W35 O35 83.4(5) . . ?
W35' W35 O35 65.4(3) . . ?
O176 W35' W36 82.3(14) . . ?
O176 W35' O102 145.9(15) . . ?
W36 W35' O102 63.8(5) . . ?
O176 W35' W35 62.5(12) . . ?
W36 W35' W35 116.5(3) . . ?
O102 W35' W35 135.2(5) . . ?
O176 W35' O138 113.2(13) . . ?
W36 W35' O138 138.6(4) . . ?
O102 W35' O138 95.7(6) . . ?
W35 W35' O138 52.6(4) . . ?
O176 W35' O35 87.4(14) . . ?
W36 W35' O35 65.2(3) . . ?
O102 W35' O35 81.7(5) . . ?
W35 W35' O35 62.4(3) . . ?
O138 W35' O35 77.0(5) . . ?
O168 W36 W35' 107.1(6) . . ?
O168 W36 O176 102.1(7) . . ?
W35' W36 O176 26.4(6) . . ?
O168 W36 O175 102.3(7) . . ?
W35' W36 O175 109.9(4) . . ?
O176 W36 O175 86.1(7) . . ?
O168 W36 O167 100.9(6) . . ?
W35' W36 O167 139.6(4) . . ?
O176 W36 O167 156.8(6) . . ?
O175 W36 O167 91.5(5) . . ?
O168 W36 O102 101.2(7) . . ?
W35' W36 O102 61.0(4) . . ?
O176 W36 O102 87.4(7) . . ?
O175 W36 O102 156.5(5) . . ?
O167 W36 O102 85.7(5) . . ?
O168 W36 W36' 109.4(6) . . ?
W35' W36 W36' 131.9(3) . . ?
O176 W36 W36' 114.2(6) . . ?
O175 W36 W36' 32.2(4) . . ?
O167 W36 W36' 59.4(4) . . ?
O102 W36 W36' 136.7(4) . . ?
O168 W36 O35 173.8(6) . . ?
W35' W36 O35 72.0(4) . . ?
O176 W36 O35 74.3(6) . . ?
O175 W36 O35 72.6(5) . . ?
O167 W36 O35 83.0(4) . . ?
O102 W36 O35 83.8(5) . . ?
W36' W36 O35 68.3(4) . . ?
O175 W36' O167 128.7(10) . . ?
O175 W36' W36 69.2(8) . . ?
O167 W36' W36 60.0(4) . . ?
O175 W36' O120 117.1(9) . . ?
O167 W36' O120 106.7(5) . . ?
W36 W36' O120 141.6(5) . . ?
O175 W36' W34 67.3(7) . . ?
O167 W36' W34 137.4(4) . . ?
W36 W36' W34 111.9(3) . . ?
O120 W36' W34 51.2(3) . . ?
O175 W36' O35 82.5(8) . . ?
O167 W36' O35 81.1(5) . . ?
W36 W36' O35 64.0(4) . . ?
O120 W36' O35 78.9(5) . . ?
W34 W36' O35 60.6(3) . . ?
O151 W37 O46 101.2(5) . . ?
O151 W37 O47 105.2(5) . . ?
O46 W37 O47 97.0(5) . . ?
O151 W37 O113 97.2(5) . . ?
O46 W37 O113 86.8(5) . . ?
O47 W37 O113 155.9(5) . . ?
O151 W37 O114 99.8(5) . . ?
O46 W37 O114 156.8(5) . . ?
O47 W37 O114 86.7(5) . . ?
O113 W37 O114 81.0(5) . . ?
O151 W37 O49 164.5(5) . . ?
O46 W37 O49 86.7(4) . . ?
O47 W37 O49 86.7(4) . . ?
O113 W37 O49 69.7(4) . . ?
O114 W37 O49 70.6(4) . . ?
O170 W38 O128 104.2(8) . . ?
O170 W38 O74 98.9(6) . . ?
O128 W38 O74 87.2(6) . . ?
O170 W38 O163 99.3(8) . . ?
O128 W38 O163 156.4(7) . . ?
O74 W38 O163 87.3(6) . . ?
O170 W38 O160 96.3(7) . . ?
O128 W38 O160 91.5(6) . . ?
O74 W38 O160 164.6(5) . . ?
O163 W38 O160 87.8(6) . . ?
O170 W38 O162 169.1(7) . . ?
O128 W38 O162 86.7(6) . . ?
O74 W38 O162 80.4(5) . . ?
O163 W38 O162 69.8(6) . . ?
O160 W38 O162 84.2(5) . . ?
O165 W39 O154 97.5(6) . . ?
O165 W39 O164 98.7(5) . . ?
O154 W39 O164 93.2(6) . . ?
O165 W39 O167 95.6(5) . . ?
O154 W39 O167 90.1(6) . . ?
O164 W39 O167 164.7(5) . . ?
O165 W39 O169 103.3(6) . . ?
O154 W39 O169 158.7(6) . . ?
O164 W39 O169 88.5(5) . . ?
O167 W39 O169 83.1(5) . . ?
O165 W39 O34 171.0(6) . . ?
O154 W39 O34 73.8(6) . . ?
O164 W39 O34 84.4(4) . . ?
O167 W39 O34 82.3(4) . . ?
O169 W39 O34 85.2(5) . . ?
O125 W40 O71 96.7(6) . . ?
O125 W40 O164 98.4(5) . . ?
O71 W40 O164 93.4(5) . . ?
O125 W40 O128 101.7(6) . . ?
O71 W40 O128 160.9(6) . . ?
O164 W40 O128 89.4(6) . . ?
O125 W40 O72 96.5(5) . . ?
O71 W40 O72 88.8(6) . . ?
O164 W40 O72 164.6(5) . . ?
O128 W40 O72 83.8(6) . . ?
O125 W40 O31 170.6(6) . . ?
O71 W40 O31 74.2(5) . . ?
O164 W40 O31 84.5(4) . . ?
O128 W40 O31 87.2(5) . . ?
O72 W40 O31 81.5(4) . . ?
O101 W41 O135 97.1(6) . . ?
O101 W41 O132 102.9(6) . . ?
O135 W41 O132 159.6(7) . . ?
O101 W41 O36 97.5(5) . . ?
O135 W41 O36 89.4(6) . . ?
O132 W41 O36 84.5(6) . . ?
O101 W41 O133 97.2(5) . . ?
O135 W41 O133 93.1(7) . . ?
O132 W41 O133 87.9(6) . . ?
O36 W41 O133 164.7(5) . . ?
O101 W41 O33 172.6(5) . . ?
O135 W41 O33 75.5(6) . . ?
O132 W41 O33 84.3(5) . . ?
O36 W41 O33 81.6(5) . . ?
O133 W41 O33 84.4(5) . . ?
O76 W42 O134 97.5(6) . . ?
O76 W42 O133 96.4(6) . . ?
O134 W42 O133 91.6(6) . . ?
O76 W42 O73 100.3(5) . . ?
O134 W42 O73 91.8(6) . . ?
O133 W42 O73 162.3(5) . . ?
O76 W42 O130 100.7(6) . . ?
O134 W42 O130 161.7(6) . . ?
O133 W42 O130 88.7(6) . . ?
O73 W42 O130 82.7(5) . . ?
O76 W42 O139 173.4(6) . . ?
O134 W42 O139 75.9(6) . . ?
O133 W42 O139 84.3(5) . . ?
O73 W42 O139 79.8(5) . . ?
O130 W42 O139 85.9(6) . . ?
O106 W43 O64 104.3(6) . . ?
O106 W43 O123 95.8(5) . . ?
O64 W43 O123 88.4(5) . . ?
O106 W43 O61 100.3(6) . . ?
O64 W43 O61 155.3(6) . . ?
O123 W43 O61 87.4(5) . . ?
O106 W43 O117 101.3(5) . . ?
O64 W43 O117 89.3(4) . . ?
O123 W43 O117 162.8(6) . . ?
O61 W43 O117 87.6(4) . . ?
O106 W43 O60 170.6(5) . . ?
O64 W43 O60 85.0(5) . . ?
O123 W43 O60 83.3(5) . . ?
O61 W43 O60 70.3(5) . . ?
O117 W43 O60 79.5(4) . . ?
O144 W44 O87 104.7(6) . . ?
O144 W44 O86 101.1(6) . . ?
O87 W44 O86 87.9(5) . . ?
O144 W44 O88 98.6(6) . . ?
O87 W44 O88 156.7(5) . . ?
O86 W44 O88 87.9(5) . . ?
O144 W44 O81 97.8(6) . . ?
O87 W44 O81 88.6(5) . . ?
O86 W44 O81 161.2(6) . . ?
O88 W44 O81 88.1(5) . . ?
O144 W44 O147 170.6(5) . . ?
O87 W44 O147 84.6(5) . . ?
O86 W44 O147 79.6(5) . . ?
O88 W44 O147 72.0(5) . . ?
O81 W44 O147 81.6(5) . . ?
O85 W45 O13 100.2(5) . . ?
O85 W45 O84 99.0(5) . . ?
O13 W45 O84 92.9(5) . . ?
O85 W45 O94 96.3(5) . . ?
O13 W45 O94 90.7(5) . . ?
O84 W45 O94 163.3(5) . . ?
O85 W45 O87 100.5(5) . . ?
O13 W45 O87 159.0(5) . . ?
O84 W45 O87 87.3(5) . . ?
O94 W45 O87 83.5(5) . . ?
O85 W45 O7 175.5(5) . . ?
O13 W45 O7 75.9(5) . . ?
O84 W45 O7 83.4(5) . . ?
O94 W45 O7 81.7(5) . . ?
O87 W45 O7 83.3(4) . . ?
O91 W46 O92 99.0(6) . . ?
O91 W46 O80 97.2(5) . . ?
O92 W46 O80 93.3(5) . . ?
O91 W46 O10 100.5(5) . . ?
O92 W46 O10 160.3(6) . . ?
O80 W46 O10 87.1(5) . . ?
O91 W46 O9 98.2(5) . . ?
O92 W46 O9 91.5(5) . . ?
O80 W46 O9 162.9(6) . . ?
O10 W46 O9 82.9(5) . . ?
O91 W46 O6 176.7(5) . . ?
O92 W46 O6 77.8(5) . . ?
O80 W46 O6 83.4(4) . . ?
O10 W46 O6 82.7(4) . . ?
O9 W46 O6 81.6(4) . . ?
O152 W47 O111 104.1(6) . . ?
O152 W47 O123 99.0(5) . . ?
O111 W47 O123 89.6(5) . . ?
O152 W47 O124 99.3(6) . . ?
O111 W47 O124 156.4(5) . . ?
O123 W47 O124 89.3(5) . . ?
O152 W47 O54 96.0(5) . . ?
O111 W47 O54 87.9(4) . . ?
O123 W47 O54 165.0(5) . . ?
O124 W47 O54 87.0(4) . . ?
O152 W47 O51 170.7(5) . . ?
O111 W47 O51 84.6(5) . . ?
O123 W47 O51 84.1(5) . . ?
O124 W47 O51 71.8(4) . . ?
O54 W47 O51 80.9(4) . . ?
O67 W48 O109 100.4(5) . . ?
O67 W48 O110 97.2(5) . . ?
O109 W48 O110 91.5(5) . . ?
O67 W48 O64 100.1(5) . . ?
O109 W48 O64 159.4(5) . . ?
O110 W48 O64 86.8(4) . . ?
O67 W48 O66 99.4(5) . . ?
O109 W48 O66 92.2(5) . . ?
O110 W48 O66 162.1(5) . . ?
O64 W48 O66 83.7(4) . . ?
O67 W48 O41 177.3(4) . . ?
O109 W48 O41 76.8(5) . . ?
O110 W48 O41 83.0(4) . . ?
O64 W48 O41 82.6(5) . . ?
O66 W48 O41 80.8(4) . . ?
O78 W49 O17 101.0(6) . . ?
O78 W49 O80 98.3(5) . . ?
O17 W49 O80 93.1(5) . . ?
O78 W49 O145 101.3(5) . . ?
O17 W49 O145 157.3(5) . . ?
O80 W49 O145 87.8(5) . . ?
O78 W49 O23 98.1(5) . . ?
O17 W49 O23 90.1(5) . . ?
O80 W49 O23 162.4(5) . . ?
O145 W49 O23 82.7(5) . . ?
O78 W49 O16 175.1(5) . . ?
O17 W49 O16 74.4(5) . . ?
O80 W49 O16 84.0(4) . . ?
O145 W49 O16 83.1(5) . . ?
O23 W49 O16 80.1(4) . . ?
O105 W50 O104 99.1(6) . . ?
O105 W50 O158 95.2(5) . . ?
O104 W50 O158 92.1(5) . . ?
O105 W50 O121 98.2(5) . . ?
O104 W50 O121 92.6(5) . . ?
O158 W50 O121 164.9(5) . . ?
O105 W50 O52 100.5(6) . . ?
O104 W50 O52 160.2(5) . . ?
O158 W50 O52 83.2(5) . . ?
O121 W50 O52 87.6(5) . . ?
O105 W50 O50 176.2(5) . . ?
O104 W50 O50 77.7(5) . . ?
O158 W50 O50 83.0(4) . . ?
O121 W50 O50 84.0(4) . . ?
O52 W50 O50 82.6(4) . . ?
O153 W51 O59 104.0(6) . . ?
O153 W51 O116 97.7(5) . . ?
O59 W51 O116 89.2(5) . . ?
O153 W51 O122 97.6(5) . . ?
O59 W51 O122 89.0(5) . . ?
O116 W51 O122 164.6(5) . . ?
O153 W51 O61 100.8(7) . . ?
O59 W51 O61 155.2(5) . . ?
O116 W51 O61 88.1(5) . . ?
O122 W51 O61 87.1(5) . . ?
O153 W51 O60 171.6(6) . . ?
O59 W51 O60 84.3(5) . . ?
O116 W51 O60 80.9(4) . . ?
O122 W51 O60 83.6(4) . . ?
O61 W51 O60 70.9(5) . . ?
O149 W52 O119 100.8(6) . . ?
O149 W52 O65 102.5(6) . . ?
O119 W52 O65 89.1(5) . . ?
O149 W52 O62 103.1(6) . . ?
O119 W52 O62 92.3(5) . . ?
O65 W52 O62 153.7(5) . . ?
O149 W52 O116 102.9(5) . . ?
O119 W52 O116 156.3(5) . . ?
O65 W52 O116 86.3(5) . . ?
O62 W52 O116 82.0(5) . . ?
O149 W52 O63 171.1(4) . . ?
O119 W52 O63 73.1(4) . . ?
O65 W52 O63 84.1(4) . . ?
O62 W52 O63 71.3(4) . . ?
O116 W52 O63 83.3(4) . . ?
O57 W53 O108 99.4(6) . . ?
O57 W53 O110 99.1(5) . . ?
O108 W53 O110 94.2(5) . . ?
O57 W53 O111 100.7(5) . . ?
O108 W53 O111 159.3(6) . . ?
O110 W53 O111 87.3(5) . . ?
O57 W53 O48 95.1(5) . . ?
O108 W53 O48 90.3(5) . . ?
O110 W53 O48 164.1(5) . . ?
O111 W53 O48 83.1(5) . . ?
O57 W53 O112 175.2(5) . . ?
O108 W53 O112 76.4(5) . . ?
O110 W53 O112 83.6(4) . . ?
O111 W53 O112 83.3(4) . . ?
O48 W53 O112 82.7(4) . . ?
O96 W54 W54' 107.2(6) . . ?
O96 W54 O9 104.3(6) . . ?
W54' W54 O9 140.1(6) . . ?
O96 W54 O95 99.5(5) . . ?
W54' W54 O95 104.8(6) . . ?
O9 W54 O95 93.2(5) . . ?
O96 W54 O14 98.5(6) . . ?
W54' W54 O14 24.4(5) . . ?
O9 W54 O14 157.1(5) . . ?
O95 W54 O14 84.2(5) . . ?
O96 W54 O148 101.7(5) . . ?
W54' W54 O148 63.8(6) . . ?
O9 W54 O148 86.5(5) . . ?
O95 W54 O148 158.2(5) . . ?
O14 W54 O148 87.6(5) . . ?
O96 W54 W21' 111.7(6) . . ?
W54' W54 W21' 123.3(6) . . ?
O9 W54 W21' 63.5(5) . . ?
O95 W54 W21' 30.4(5) . . ?
O14 W54 W21' 109.1(6) . . ?
O148 W54 W21' 139.2(5) . . ?
O96 W54 O8 171.3(5) . . ?
W54' W54 O8 69.0(5) . . ?
O9 W54 O8 82.6(5) . . ?
O95 W54 O8 74.5(4) . . ?
O14 W54 O8 74.8(5) . . ?
O148 W54 O8 83.8(4) . . ?
W21' W54 O8 66.3(5) . . ?
O14 W54' W54 82.4(17) . . ?
O14 W54' O148 141(2) . . ?
W54 W54' O148 60.2(6) . . ?
O14 W54' W17 71.0(15) . . ?
W54 W54' W17 119.2(7) . . ?
O148 W54' W17 136.8(8) . . ?
O14 W54' O86 123.1(19) . . ?
W54 W54' O86 136.3(8) . . ?
O148 W54' O86 94.5(7) . . ?
W17 W54' O86 54.6(5) . . ?
O14 W54' O8 95.7(15) . . ?
W54 W54' O8 65.7(5) . . ?
O148 W54' O8 80.9(6) . . ?
W17 W54' O8 64.0(5) . . ?
O86 W54' O8 76.1(6) . . ?
O33 P1 O171 115.5(8) . . ?
O33 P1 O35 106.1(7) . . ?
O171 P1 O35 107.2(8) . . ?
O33 P1 O34 113.2(8) . . ?
O171 P1 O34 110.2(8) . . ?
O35 P1 O34 103.6(7) . . ?
O139 P2 O162 115.2(8) . . ?
O139 P2 O31 114.1(8) . . ?
O162 P2 O31 111.8(7) . . ?
O139 P2 O29 105.1(6) . . ?
O162 P2 O29 104.3(7) . . ?
O31 P2 O29 105.1(6) . . ?
O7 P3 O6 112.5(6) . . ?
O7 P3 O8 106.8(6) . . ?
O6 P3 O8 105.8(6) . . ?
O7 P3 O147 114.3(7) . . ?
O6 P3 O147 112.3(6) . . ?
O8 P3 O147 104.2(6) . . ?
O15 P4 O16 112.9(6) . . ?
O15 P4 O12 111.6(6) . . ?
O16 P4 O12 114.9(7) . . ?
O15 P4 O22 107.8(6) . . ?
O16 P4 O22 106.4(6) . . ?
O12 P4 O22 102.4(6) . . ?
O41 P5 O42 113.2(6) . . ?
O41 P5 O60 114.4(6) . . ?
O42 P5 O60 112.7(6) . . ?
O41 P5 O63 106.3(5) . . ?
O42 P5 O63 107.3(6) . . ?
O60 P5 O63 101.8(6) . . ?
O51 P6 O112 113.8(6) . . ?
O51 P6 O50 112.0(6) . . ?
O112 P6 O50 112.7(6) . . ?
O51 P6 O49 103.8(6) . . ?
O112 P6 O49 106.5(5) . . ?
O50 P6 O49 107.2(6) . . ?
K3' K1 K2' 177.7(12) . . ?
K3' K1 K2 178.2(10) . . ?
K2' K1 K2 0.4(7) . . ?
K3' K1 K3 1.7(6) . . ?
K2' K1 K3 179.3(9) . . ?
K2 K1 K3 179.5(7) . . ?
K3' K1 O166 120.2(8) . . ?
K2' K1 O166 57.5(7) . . ?
K2 K1 O166 57.9(4) . . ?
K3 K1 O166 121.9(6) . . ?
K3' K1 O45 60.2(6) . . ?
K2' K1 O45 121.0(8) . . ?
K2 K1 O45 120.7(6) . . ?
K3 K1 O45 59.0(4) . . ?
O166 K1 O45 130.5(5) . . ?
K3' K1 O38 122.8(7) . . ?
K2' K1 O38 58.4(6) . . ?
K2 K1 O38 58.2(4) . . ?
K3 K1 O38 121.5(5) . . ?
O166 K1 O38 95.1(5) . . ?
O45 K1 O38 62.6(4) . . ?
K3' K1 O155 121.6(7) . . ?
K2' K1 O155 59.5(6) . . ?
K2 K1 O155 59.3(4) . . ?
K3 K1 O155 121.2(5) . . ?
O166 K1 O155 94.5(4) . . ?
O45 K1 O155 129.2(6) . . ?
O38 K1 O155 95.9(5) . . ?
K3' K1 O100 58.6(6) . . ?
K2' K1 O100 122.5(7) . . ?
K2 K1 O100 122.3(5) . . ?
K3 K1 O100 58.2(4) . . ?
O166 K1 O100 128.5(6) . . ?
O45 K1 O100 95.5(4) . . ?
O38 K1 O100 130.7(6) . . ?
O155 K1 O100 63.0(4) . . ?
K3' K1 O70 55.7(7) . . ?
K2' K1 O70 122.0(9) . . ?
K2 K1 O70 122.4(6) . . ?
K3 K1 O70 57.4(4) . . ?
O166 K1 O70 64.5(5) . . ?
O45 K1 O70 95.0(5) . . ?
O38 K1 O70 129.4(5) . . ?
O155 K1 O70 129.5(6) . . ?
O100 K1 O70 93.7(5) . . ?
K3' K1 W8 64.7(6) . . ?
K2' K1 W8 117.3(8) . . ?
K2 K1 W8 116.9(5) . . ?
K3 K1 W8 63.0(3) . . ?
O166 K1 W8 153.6(5) . . ?
O45 K1 W8 25.6(3) . . ?
O38 K1 W8 65.1(3) . . ?
O155 K1 W8 104.3(5) . . ?
O100 K1 W8 77.3(4) . . ?
O70 K1 W8 113.7(4) . . ?
K2 K2' K1 178(3) . . ?
K2 K2' O166 100(2) . . ?
K1 K2' O166 81.7(8) . . ?
K2 K2' O38 97(2) . . ?
K1 K2' O38 81.4(7) . . ?
O166 K2' O38 118.8(7) . . ?
K2 K2' O155 98.6(18) . . ?
K1 K2' O155 80.7(7) . . ?
O166 K2' O155 116.6(7) . . ?
O38 K2' O155 117.8(8) . . ?
K2 K2' O37 84(2) . . ?
K1 K2' O37 94.6(8) . . ?
O166 K2' O37 175.8(8) . . ?
O38 K2' O37 62.2(5) . . ?
O155 K2' O37 60.7(5) . . ?
K2 K2' O68 84.7(18) . . ?
K1 K2' O68 96.0(7) . . ?
O166 K2' O68 62.7(5) . . ?
O38 K2' O68 61.3(5) . . ?
O155 K2' O68 176.6(7) . . ?
O37 K2' O68 119.8(7) . . ?
K2 K2' O26 85.4(19) . . ?
K1 K2' O26 95.8(8) . . ?
O166 K2' O26 61.0(5) . . ?
O38 K2' O26 177.1(7) . . ?
O155 K2' O26 61.0(5) . . ?
O37 K2' O26 117.8(6) . . ?
O68 K2' O26 119.7(7) . . ?
K2 K2' W1 95(2) . . ?
K1 K2' W1 86.4(7) . . ?
O166 K2' W1 29.0(3) . . ?
O38 K2' W1 147.5(6) . . ?
O155 K2' W1 89.5(5) . . ?
O37 K2' W1 149.4(6) . . ?
O68 K2' W1 90.4(5) . . ?
O26 K2' W1 32.1(3) . . ?
K2 K2' W10 95(2) . . ?
K1 K2' W10 86.8(7) . . ?
O166 K2' W10 30.5(3) . . ?
O38 K2' W10 90.2(5) . . ?
O155 K2' W10 146.7(7) . . ?
O37 K2' W10 151.7(6) . . ?
O68 K2' W10 32.3(3) . . ?
O26 K2' W10 90.1(5) . . ?
W1 K2' W10 58.9(3) . . ?
K2' K2 K1 1(2) . . ?
K2' K2 O166 67(2) . . ?
K1 K2 O166 68.6(5) . . ?
K2' K2 O38 69.9(19) . . ?
K1 K2 O38 69.0(4) . . ?
O166 K2 O38 108.3(4) . . ?
K2' K2 O155 69.0(17) . . ?
K1 K2 O155 68.5(4) . . ?
O166 K2 O155 106.2(5) . . ?
O38 K2 O155 108.1(4) . . ?
K2' K2 O37 84(2) . . ?
K1 K2 O37 82.7(5) . . ?
O166 K2 O37 151.2(5) . . ?
O38 K2 O37 60.6(4) . . ?
O155 K2 O37 58.9(4) . . ?
K2' K2 O68 83.1(18) . . ?
K1 K2 O68 83.6(4) . . ?
O166 K2 O68 60.7(4) . . ?
O38 K2 O68 59.6(4) . . ?
O155 K2 O68 152.1(4) . . ?
O37 K2 O68 119.6(4) . . ?
K2' K2 O26 82.5(19) . . ?
K1 K2 O26 83.4(4) . . ?
O166 K2 O26 59.0(4) . . ?
O38 K2 O26 152.4(4) . . ?
O155 K2 O26 59.1(4) . . ?
O37 K2 O26 117.4(4) . . ?
O68 K2 O26 118.9(5) . . ?
K2' K2 W10 75.4(19) . . ?
K1 K2 W10 76.5(4) . . ?
O166 K2 W10 29.8(3) . . ?
O38 K2 W10 85.8(3) . . ?
O155 K2 W10 133.4(4) . . ?
O37 K2 W10 145.2(3) . . ?
O68 K2 W10 31.2(3) . . ?
O26 K2 W10 87.8(3) . . ?
K2' K2 W1 75(2) . . ?
K1 K2 W1 76.1(4) . . ?
O166 K2 W1 28.3(3) . . ?
O38 K2 W1 134.0(4) . . ?
O155 K2 W1 84.8(3) . . ?
O37 K2 W1 142.9(4) . . ?
O68 K2 W1 88.1(3) . . ?
O26 K2 W1 30.9(3) . . ?
W10 K2 W1 56.97(15) . . ?
K3' K3 K1 4.9(17) . . ?
K3' K3 O70 64.7(17) . . ?
K1 K3 O70 69.4(5) . . ?
K3' K3 O100 69.8(15) . . ?
K1 K3 O100 68.7(4) . . ?
O70 K3 O100 107.3(5) . . ?
K3' K3 O45 71.5(16) . . ?
K1 K3 O45 67.9(4) . . ?
O70 K3 O45 107.8(5) . . ?
O100 K3 O45 107.5(5) . . ?
K3' K3 O27 87.1(18) . . ?
K1 K3 O27 82.4(5) . . ?
O70 K3 O27 151.8(5) . . ?
O100 K3 O27 60.0(4) . . ?
O45 K3 O27 59.2(4) . . ?
K3' K3 O24 79.6(16) . . ?
K1 K3 O24 83.2(4) . . ?
O70 K3 O24 59.5(4) . . ?
O100 K3 O24 59.0(4) . . ?
O45 K3 O24 151.0(4) . . ?
O27 K3 O24 118.4(5) . . ?
K3' K3 O69 80.8(15) . . ?
K1 K3 O69 82.0(4) . . ?
O70 K3 O69 58.6(4) . . ?
O100 K3 O69 150.6(4) . . ?
O45 K3 O69 60.2(4) . . ?
O27 K3 O69 118.9(5) . . ?
O24 K3 O69 117.7(5) . . ?
K3' K3 W12 72.7(16) . . ?
K1 K3 W12 76.1(4) . . ?
O70 K3 W12 28.8(3) . . ?
O100 K3 W12 133.2(4) . . ?
O45 K3 W12 85.7(3) . . ?
O27 K3 W12 143.8(4) . . ?
O24 K3 W12 87.7(3) . . ?
O69 K3 W12 30.0(3) . . ?
K3' K3 W7 79.6(16) . . ?
K1 K3 W7 76.2(4) . . ?
O70 K3 W7 134.4(4) . . ?
O100 K3 W7 29.9(3) . . ?
O45 K3 W7 84.9(4) . . ?
O27 K3 W7 30.4(2) . . ?
O24 K3 W7 88.1(3) . . ?
O69 K3 W7 143.9(4) . . ?
W12 K3 W7 152.3(3) . . ?
K3 K3' K1 173(2) . . ?
K3 K3' O70 101.2(19) . . ?
K1 K3' O70 85.1(8) . . ?
K3 K3' O100 96.0(16) . . ?
K1 K3' O100 82.4(6) . . ?
O70 K3' O100 119.4(7) . . ?
K3 K3' O45 94.4(17) . . ?
K1 K3' O45 80.6(7) . . ?
O70 K3' O45 119.3(7) . . ?
O100 K3' O45 116.6(7) . . ?
K3 K3' O24 86.8(16) . . ?
K1 K3' O24 97.9(7) . . ?
O70 K3' O24 62.3(5) . . ?
O100 K3' O24 61.2(5) . . ?
O45 K3' O24 177.6(7) . . ?
K3 K3' O69 85.7(15) . . ?
K1 K3' O69 95.8(7) . . ?
O70 K3' O69 61.2(5) . . ?
O100 K3' O69 178.0(7) . . ?
O45 K3' O69 62.1(5) . . ?
O24 K3' O69 120.1(7) . . ?
K3 K3' O27 79.3(18) . . ?
K1 K3' O27 94.4(8) . . ?
O70 K3' O27 179.3(8) . . ?
O100 K3' O27 61.1(5) . . ?
O45 K3' O27 60.1(5) . . ?
O24 K3' O27 118.3(6) . . ?
O69 K3' O27 118.3(6) . . ?
K3 K3' W12 96.2(17) . . ?
K1 K3' W12 88.4(7) . . ?
O70 K3' W12 29.9(4) . . ?
O100 K3' W12 149.0(7) . . ?
O45 K3' W12 90.7(5) . . ?
O24 K3' W12 91.2(5) . . ?
O69 K3' W12 31.5(3) . . ?
O27 K3' W12 149.6(6) . . ?
K3 K3' W3 97.3(18) . . ?
K1 K3' W3 89.1(7) . . ?
O70 K3' W3 30.5(4) . . ?
O100 K3' W3 90.1(5) . . ?
O45 K3' W3 149.4(6) . . ?
O24 K3' W3 32.0(3) . . ?
O69 K3' W3 90.8(5) . . ?
O27 K3' W3 150.1(5) . . ?
W12 K3' W3 60.1(3) . . ?
O249 Na1 O246 87.6(11) . . ?
O249 Na1 O92 170.1(14) . . ?
O246 Na1 O92 85.4(10) . . ?
O249 Na1 O236 100.9(13) . 2_657 ?
O246 Na1 O236 101.2(11) . 2_657 ?
O92 Na1 O236 87.3(10) . 2_657 ?
O249 Na1 O135 85.7(10) . . ?
O246 Na1 O135 168.6(12) . . ?
O92 Na1 O135 100.1(8) . . ?
O236 Na1 O135 89.1(10) 2_657 . ?
O249 Na1 O26 112.4(11) . . ?
O246 Na1 O26 110.9(11) . . ?
O92 Na1 O26 64.2(6) . . ?
O236 Na1 O26 133.9(10) 2_657 . ?
O135 Na1 O26 63.6(6) . . ?
O249 Na1 W2 139.8(11) . . ?
O246 Na1 W2 93.0(9) . . ?
O92 Na1 W2 34.2(4) . . ?
O236 Na1 W2 118.3(9) 2_657 . ?
O135 Na1 W2 86.2(7) . . ?
O26 Na1 W2 31.5(3) . . ?
O249 Na1 W1 94.0(9) . . ?
O246 Na1 W1 137.1(10) . . ?
O92 Na1 W1 86.5(6) . . ?
O236 Na1 W1 120.4(9) 2_657 . ?
O135 Na1 W1 34.8(5) . . ?
O26 Na1 W1 30.7(3) . . ?
W2 Na1 W1 59.5(3) . . ?
O249 Na1 Na9 135.2(11) . . ?
O246 Na1 Na9 136.7(10) . . ?
O92 Na1 Na9 53.1(5) . . ?
O236 Na1 Na9 68.7(8) 2_657 . ?
O135 Na1 Na9 51.9(5) . . ?
O26 Na1 Na9 65.2(5) . . ?
W2 Na1 Na9 60.7(4) . . ?
W1 Na1 Na9 60.7(3) . . ?
O205 Na2 O215 98.0(9) . . ?
O205 Na2 O85 79.9(8) . . ?
O215 Na2 O85 91.7(7) . . ?
O205 Na2 O201 167.1(11) . . ?
O215 Na2 O201 89.6(7) . . ?
O85 Na2 O201 89.6(6) . . ?
O205 Na2 Na10 85.9(8) . . ?
O215 Na2 Na10 175.5(8) . . ?
O85 Na2 Na10 91.1(6) . . ?
O201 Na2 Na10 86.8(6) . . ?
O205 Na2 O210 106.6(11) . . ?
O215 Na2 O210 91.2(11) . . ?
O85 Na2 O210 172.5(9) . . ?
O201 Na2 O210 83.5(9) . . ?
Na10 Na2 O210 85.7(9) . . ?
O204 Na3 O144 91.4(8) . . ?
O204 Na3 O126 95.8(9) . 1_545 ?
O144 Na3 O126 168.0(8) . 1_545 ?
O204 Na3 Na12 33.4(7) . . ?
O144 Na3 Na12 93.5(6) . . ?
O126 Na3 Na12 97.8(6) 1_545 . ?
O240 Na4 O235 91.3(17) 2_557 . ?
O240 Na4 O238 162(2) 2_557 . ?
O235 Na4 O238 103.9(14) . . ?
O240 Na4 O234 84.6(16) 2_557 . ?
O235 Na4 O234 162(2) . . ?
O238 Na4 O234 83.6(13) . . ?
O240 Na4 O202 127.4(18) 2_557 . ?
O235 Na4 O202 59.0(13) . . ?
O238 Na4 O202 57.1(10) . . ?
O234 Na4 O202 136.1(16) . . ?
O240 Na4 O78 78.8(16) 2_557 . ?
O235 Na4 O78 98.6(15) . . ?
O238 Na4 O78 89.6(12) . . ?
O234 Na4 O78 98.1(14) . . ?
O202 Na4 O78 66.1(10) . . ?
O240 Na4 O96 110.6(18) 2_557 2_657 ?
O235 Na4 O96 80.2(14) . 2_657 ?
O238 Na4 O96 81.6(10) . 2_657 ?
O234 Na4 O96 84.5(13) . 2_657 ?
O202 Na4 O96 105.9(11) . 2_657 ?
O78 Na4 O96 170.6(12) . 2_657 ?
O240 Na4 Na6 62.9(15) 2_557 . ?
O235 Na4 Na6 114.3(17) . . ?
O238 Na4 Na6 117.0(13) . . ?
O234 Na4 Na6 48.3(13) . . ?
O202 Na4 Na6 165.3(15) . . ?
O78 Na4 Na6 128.6(13) . . ?
O96 Na4 Na6 59.4(10) 2_657 . ?
O251 Na5 O224 78.8(15) . . ?
O251 Na5 O165 95.1(15) . . ?
O224 Na5 O165 96.9(16) . . ?
O251 Na5 O55 75.9(11) . 2_566 ?
O224 Na5 O55 75.7(14) . 2_566 ?
O165 Na5 O55 169.3(16) . 2_566 ?
O233 Na6 O234 77.7(18) . . ?
O233 Na6 O76 100.2(18) . . ?
O234 Na6 O76 92.3(17) . . ?
O233 Na6 O240 144(2) . 2_557 ?
O234 Na6 O240 68.0(16) . 2_557 ?
O76 Na6 O240 91.9(15) . 2_557 ?
O233 Na6 O96 75.9(14) . 2_657 ?
O234 Na6 O96 81.3(13) . 2_657 ?
O76 Na6 O96 173.0(18) . 2_657 ?
O240 Na6 O96 88.1(13) 2_557 2_657 ?
O233 Na6 Na4 107.4(17) . . ?
O234 Na6 Na4 47.3(12) . . ?
O76 Na6 Na4 121.2(17) . . ?
O240 Na6 Na4 39.6(10) 2_557 . ?
O96 Na6 Na4 55.8(9) 2_657 . ?
O213 Na7 O43 139.6(16) . . ?
O213 Na7 O1 144.9(15) . . ?
O43 Na7 O1 68.8(4) . . ?
O213 Na7 O211 11.0(16) . . ?
O43 Na7 O211 144.7(7) . . ?
O1 Na7 O211 145.7(7) . . ?
O213 Na7 O13 90.3(15) . . ?
O43 Na7 O13 101.2(4) . . ?
O1 Na7 O13 58.7(3) . . ?
O211 Na7 O13 97.1(7) . . ?
O213 Na7 O109 85.9(15) . . ?
O43 Na7 O109 59.4(3) . . ?
O1 Na7 O109 101.8(4) . . ?
O211 Na7 O109 95.8(7) . . ?
O13 Na7 O109 78.4(3) . . ?
O213 Na7 O108 111.4(15) . . ?
O43 Na7 O108 59.3(4) . . ?
O1 Na7 O108 101.5(4) . . ?
O211 Na7 O108 105.1(7) . . ?
O13 Na7 O108 157.8(5) . . ?
O109 Na7 O108 97.9(4) . . ?
O213 Na7 O89 115.6(16) . . ?
O43 Na7 O89 101.0(4) . . ?
O1 Na7 O89 59.6(4) . . ?
O211 Na7 O89 105.9(7) . . ?
O13 Na7 O89 98.2(4) . . ?
O109 Na7 O89 158.3(5) . . ?
O108 Na7 O89 77.1(3) . . ?
O213 Na7 W6 120.8(15) . . ?
O43 Na7 W6 30.0(2) . . ?
O1 Na7 W6 72.1(3) . . ?
O211 Na7 W6 130.6(7) . . ?
O13 Na7 W6 78.4(3) . . ?
O109 Na7 W6 34.9(3) . . ?
O108 Na7 W6 86.1(3) . . ?
O89 Na7 W6 123.5(4) . . ?
O213 Na7 W5 124.7(15) . . ?
O43 Na7 W5 71.6(3) . . ?
O1 Na7 W5 29.7(2) . . ?
O211 Na7 W5 131.8(6) . . ?
O13 Na7 W5 34.8(3) . . ?
O109 Na7 W5 78.6(3) . . ?
O108 Na7 W5 123.1(4) . . ?
O89 Na7 W5 86.5(3) . . ?
W6 Na7 W5 58.95(12) . . ?
O213 Na7 W8 143.7(15) . . ?
O43 Na7 W8 29.7(2) . . ?
O1 Na7 W8 71.4(3) . . ?
O211 Na7 W8 139.7(6) . . ?
O13 Na7 W8 122.5(4) . . ?
O109 Na7 W8 86.2(3) . . ?
O108 Na7 W8 35.4(3) . . ?
O89 Na7 W8 77.6(3) . . ?
W6 Na7 W8 59.68(12) . . ?
W5 Na7 W8 88.08(18) . . ?
O213 Na7 W7 148.3(15) . . ?
O43 Na7 W7 71.9(3) . . ?
O1 Na7 W7 29.7(2) . . ?
O211 Na7 W7 140.0(7) . . ?
O13 Na7 W7 85.4(3) . . ?
O109 Na7 W7 123.6(4) . . ?
O108 Na7 W7 78.5(3) . . ?
O89 Na7 W7 35.0(3) . . ?
W6 Na7 W7 89.10(18) . . ?
W5 Na7 W7 59.44(12) . . ?
W8 Na7 W7 58.67(12) . . ?
O44 Na8 O224 141.2(9) . . ?
O44 Na8 O32 67.2(4) . . ?
O224 Na8 O32 148.5(9) . . ?
O44 Na8 O104 60.6(4) . . ?
O224 Na8 O104 106.2(8) . . ?
O32 Na8 O104 101.3(4) . . ?
O44 Na8 O71 101.7(4) . . ?
O224 Na8 O71 112.1(8) . . ?
O32 Na8 O71 57.6(4) . . ?
O104 Na8 O71 80.4(4) . . ?
O44 Na8 O115 57.1(4) . . ?
O224 Na8 O115 91.6(8) . . ?
O32 Na8 O115 100.8(5) . . ?
O104 Na8 O115 95.8(4) . . ?
O71 Na8 O115 156.1(5) . . ?
O44 Na8 O154 99.7(4) . . ?
O224 Na8 O154 96.3(8) . . ?
O32 Na8 O154 58.2(4) . . ?
O104 Na8 O154 157.3(5) . . ?
O71 Na8 O154 94.2(5) . . ?
O115 Na8 O154 80.3(4) . . ?
O44 Na8 Na14 90.1(4) . . ?
O224 Na8 Na14 101.8(7) . . ?
O32 Na8 Na14 88.7(4) . . ?
O104 Na8 Na14 41.2(4) . . ?
O71 Na8 Na14 42.9(4) . . ?
O115 Na8 Na14 137.0(5) . . ?
O154 Na8 Na14 137.0(5) . . ?
O44 Na8 W11 31.1(2) . . ?
O224 Na8 W11 140.4(8) . . ?
O32 Na8 W11 70.2(4) . . ?
O104 Na8 W11 35.7(2) . . ?
O71 Na8 W11 78.5(3) . . ?
O115 Na8 W11 84.7(3) . . ?
O154 Na8 W11 121.7(4) . . ?
Na14 Na8 W11 59.0(3) . . ?
O44 Na8 W9 28.0(2) . . ?
O224 Na8 W9 126.5(8) . . ?
O32 Na8 W9 70.3(3) . . ?
O104 Na8 W9 85.5(3) . . ?
O71 Na8 W9 121.3(4) . . ?
O115 Na8 W9 34.9(3) . . ?
O154 Na8 W9 78.6(3) . . ?
Na14 Na8 W9 118.1(4) . . ?
W11 Na8 W9 59.03(16) . . ?
O44 Na8 W12 71.8(3) . . ?
O224 Na8 W12 145.5(8) . . ?
O32 Na8 W12 29.0(3) . . ?
O104 Na8 W12 79.6(3) . . ?
O71 Na8 W12 34.0(3) . . ?
O115 Na8 W12 122.1(4) . . ?
O154 Na8 W12 83.7(3) . . ?
Na14 Na8 W12 59.7(3) . . ?
W11 Na8 W12 58.45(14) . . ?
W9 Na8 W12 87.5(2) . . ?
O44 Na8 Na17 86.9(5) . . ?
O224 Na8 Na17 81.5(8) . . ?
O32 Na8 Na17 88.8(5) . . ?
O104 Na8 Na17 137.4(5) . . ?
O71 Na8 Na17 136.5(5) . . ?
O115 Na8 Na17 41.6(5) . . ?
O154 Na8 Na17 42.4(5) . . ?
Na14 Na8 Na17 176.6(5) . . ?
W11 Na8 Na17 117.9(4) . . ?
W9 Na8 Na17 58.9(4) . . ?
W12 Na8 Na17 117.8(4) . . ?
O234 Na9 O2 146.3(9) . . ?
O234 Na9 O25 143.5(9) . . ?
O2 Na9 O25 66.9(4) . . ?
O234 Na9 O135 107.4(8) . . ?
O2 Na9 O135 102.7(5) . . ?
O25 Na9 O135 59.0(4) . . ?
O234 Na9 O134 92.1(8) . . ?
O2 Na9 O134 100.4(5) . . ?
O25 Na9 O134 58.7(4) . . ?
O135 Na9 O134 94.6(5) . . ?
O234 Na9 O17 96.3(8) . . ?
O2 Na9 O17 56.3(4) . . ?
O25 Na9 O17 98.8(4) . . ?
O135 Na9 O17 155.8(5) . . ?
O134 Na9 O17 79.4(4) . . ?
O234 Na9 O92 110.7(8) . . ?
O2 Na9 O92 59.7(4) . . ?
O25 Na9 O92 100.5(5) . . ?
O135 Na9 O92 80.3(4) . . ?
O134 Na9 O92 157.1(5) . . ?
O17 Na9 O92 96.2(4) . . ?
O234 Na9 W4 129.9(8) . . ?
O2 Na9 W4 28.4(2) . . ?
O25 Na9 W4 69.5(3) . . ?
O135 Na9 W4 122.2(4) . . ?
O134 Na9 W4 78.5(4) . . ?
O17 Na9 W4 33.7(3) . . ?
O92 Na9 W4 85.4(3) . . ?
O234 Na9 Na1 102.4(8) . . ?
O2 Na9 Na1 89.5(5) . . ?
O25 Na9 Na1 88.7(4) . . ?
O135 Na9 Na1 42.6(5) . . ?
O134 Na9 Na1 137.1(5) . . ?
O17 Na9 Na1 137.1(5) . . ?
O92 Na9 Na1 41.1(4) . . ?
W4 Na9 Na1 117.9(5) . . ?
O234 Na9 W2 144.7(7) . . ?
O2 Na9 W2 30.7(2) . . ?
O25 Na9 W2 70.2(4) . . ?
O135 Na9 W2 79.5(4) . . ?
O134 Na9 W2 122.3(4) . . ?
O17 Na9 W2 84.0(3) . . ?
O92 Na9 W2 34.9(3) . . ?
W4 Na9 W2 59.03(16) . . ?
Na1 Na9 W2 58.9(4) . . ?
O234 Na9 W3 126.8(7) . . ?
O2 Na9 W3 70.5(3) . . ?
O25 Na9 W3 29.4(2) . . ?
O135 Na9 W3 84.4(3) . . ?
O134 Na9 W3 34.7(3) . . ?
O17 Na9 W3 77.3(3) . . ?
O92 Na9 W3 122.5(4) . . ?
W4 Na9 W3 57.89(14) . . ?
Na1 Na9 W3 118.1(4) . . ?
W2 Na9 W3 87.8(2) . . ?
O234 Na9 W1 141.4(8) . . ?
O2 Na9 W1 71.5(3) . . ?
O25 Na9 W1 29.5(2) . . ?
O135 Na9 W1 35.2(3) . . ?
O134 Na9 W1 84.4(3) . . ?
O17 Na9 W1 120.6(4) . . ?
O92 Na9 W1 78.6(3) . . ?
W4 Na9 W1 87.2(2) . . ?
Na1 Na9 W1 59.2(3) . . ?
W2 Na9 W1 58.42(15) . . ?
W3 Na9 W1 58.85(13) . . ?
Na2 Na10 O209 123.4(9) . . ?
Na2 Na10 O204 122.9(8) . . ?
O209 Na10 O204 87.3(9) . . ?
O257 Na11 O39 119.1(8) 1_655 . ?
O257 Na11 O263 66.8(7) 1_655 . ?
O39 Na11 O263 116.2(7) . . ?
O257 Na11 O5 112.6(7) 1_655 . ?
O39 Na11 O5 114.1(6) . . ?
O263 Na11 O5 54.0(5) . . ?
O257 Na11 K2 172.0(8) 1_655 . ?
O39 Na11 K2 66.2(4) . . ?
O263 Na11 K2 117.2(6) . . ?
O5 Na11 K2 67.9(4) . . ?
O257 Na11 Na18 110.2(7) 1_655 . ?
O39 Na11 Na18 79.9(5) . . ?
O263 Na11 Na18 163.4(7) . . ?
O5 Na11 Na18 117.3(6) . . ?
K2 Na11 Na18 63.9(4) . . ?
O257 Na11 K2' 176.7(8) 1_655 . ?
O39 Na11 K2' 64.2(4) . . ?
O263 Na11 K2' 112.7(6) . . ?
O5 Na11 K2' 65.4(4) . . ?
K2 Na11 K2' 5.8(3) . . ?
Na18 Na11 K2' 69.3(4) . . ?
O204 Na12 O170 94.5(11) . 1_545 ?
O204 Na12 O11 96.3(10) . . ?
O170 Na12 O11 159.1(10) 1_545 . ?
O204 Na12 Na3 32.6(7) . . ?
O170 Na12 Na3 97.6(7) 1_545 . ?
O11 Na12 Na3 101.2(7) . . ?
O265 Na13 O47 112.4(8) . 1_655 ?
O265 Na13 O30 113.0(9) . 1_655 ?
O47 Na13 O30 119.8(6) 1_655 1_655 ?
O265 Na13 O69 137.4(9) . 1_655 ?
O47 Na13 O69 60.3(5) 1_655 1_655 ?
O30 Na13 O69 59.6(5) 1_655 1_655 ?
O265 Na13 Na14 77.9(7) . 1_655 ?
O47 Na13 Na14 75.7(6) 1_655 1_655 ?
O30 Na13 Na14 77.4(6) 1_655 1_655 ?
O69 Na13 Na14 59.5(5) 1_655 1_655 ?
O265 Na13 K3 174.2(8) . 1_655 ?
O47 Na13 K3 69.5(4) 1_655 1_655 ?
O30 Na13 K3 69.4(4) 1_655 1_655 ?
O69 Na13 K3 48.4(4) 1_655 1_655 ?
Na14 Na13 K3 107.9(5) 1_655 1_655 ?
O265 Na13 K3' 178.7(8) . 1_655 ?
O47 Na13 K3' 67.6(4) 1_655 1_655 ?
O30 Na13 K3' 66.2(4) 1_655 1_655 ?
O69 Na13 K3' 41.3(4) 1_655 1_655 ?
Na14 Na13 K3' 100.8(5) 1_655 1_655 ?
K3 Na13 K3' 7.1(2) 1_655 1_655 ?
O104 Na14 O71 103.0(7) . . ?
O104 Na14 O266 86.1(9) . . ?
O71 Na14 O266 164.2(10) . . ?
O104 Na14 O225 89.9(9) . . ?
O71 Na14 O225 94.2(9) . . ?
O266 Na14 O225 98.8(10) . . ?
O104 Na14 O69 65.5(5) . . ?
O71 Na14 O69 61.6(5) . . ?
O266 Na14 O69 112.3(9) . . ?
O225 Na14 O69 137.7(9) . . ?
O104 Na14 Na13 100.5(8) . 1_455 ?
O71 Na14 Na13 97.0(7) . 1_455 ?
O266 Na14 Na13 68.3(7) . 1_455 ?
O225 Na14 Na13 162.6(9) . 1_455 ?
O69 Na14 Na13 59.7(5) . 1_455 ?
O104 Na14 W11 35.3(4) . . ?
O71 Na14 W11 86.5(5) . . ?
O266 Na14 W11 94.0(8) . . ?
O225 Na14 W11 122.4(9) . . ?
O69 Na14 W11 32.0(3) . . ?
Na13 Na14 W11 71.7(5) 1_455 . ?
O104 Na14 Na8 54.1(4) . . ?
O71 Na14 Na8 54.6(5) . . ?
O266 Na14 Na8 138.5(9) . . ?
O225 Na14 Na8 72.8(7) . . ?
O69 Na14 Na8 64.9(4) . . ?
Na13 Na14 Na8 124.6(6) 1_455 . ?
W11 Na14 Na8 61.3(3) . . ?
O104 Na14 W12 88.2(5) . . ?
O71 Na14 W12 33.3(4) . . ?
O266 Na14 W12 136.5(8) . . ?
O225 Na14 W12 124.3(9) . . ?
O69 Na14 W12 29.8(3) . . ?
Na13 Na14 W12 70.5(4) 1_455 . ?
W11 Na14 W12 59.8(3) . . ?
Na8 Na14 W12 61.6(3) . . ?
O239 Na15 O253 92.1(11) . 2_557 ?
O239 Na15 O79 91.6(11) . . ?
O253 Na15 O79 171.2(11) 2_557 . ?
O239 Na15 O237 54.9(10) . . ?
O253 Na15 O237 128.4(12) 2_557 . ?
O79 Na15 O237 59.9(8) . . ?
O207 Na16 O89 89.1(7) 2_556 . ?
O207 Na16 O108 87.4(7) 2_556 . ?
O89 Na16 O108 96.8(6) . . ?
O207 Na16 O264 168.1(8) 2_556 . ?
O89 Na16 O264 99.3(7) . . ?
O108 Na16 O264 99.9(7) . . ?
O207 Na16 W8 118.4(7) 2_556 . ?
O89 Na16 W8 84.0(5) . . ?
O108 Na16 W8 33.8(4) . . ?
O264 Na16 W8 71.3(4) . . ?
O207 Na16 W7 118.9(6) 2_556 . ?
O89 Na16 W7 33.1(4) . . ?
O108 Na16 W7 84.2(5) . . ?
O264 Na16 W7 71.5(5) . . ?
W8 Na16 W7 58.6(2) . . ?
O207 Na16 Na7 69.9(6) 2_556 . ?
O89 Na16 Na7 51.2(4) . . ?
O108 Na16 Na7 50.2(4) . . ?
O264 Na16 Na7 122.0(6) . . ?
W8 Na16 Na7 58.6(2) . . ?
W7 Na16 Na7 58.8(2) . . ?
O223 Na17 O248 103(3) . . ?
O223 Na17 O115 86(3) . . ?
O248 Na17 O115 89.1(11) . . ?
O223 Na17 O243 103(3) . . ?
O248 Na17 O243 82.4(11) . . ?
O115 Na17 O243 169.1(12) . . ?
O223 Na17 O154 90(3) . . ?
O248 Na17 O154 164.8(11) . . ?
O115 Na17 O154 99.9(9) . . ?
O243 Na17 O154 86.9(10) . . ?
O223 Na17 O250 169(3) . . ?
O248 Na17 O250 68.0(9) . . ?
O115 Na17 O250 98.7(9) . . ?
O243 Na17 O250 71.7(9) . . ?
O154 Na17 O250 98.4(8) . . ?
O223 Na17 W9 116(3) . . ?
O248 Na17 W9 96.4(10) . . ?
O115 Na17 W9 33.9(4) . . ?
O243 Na17 W9 140.2(10) . . ?
O154 Na17 W9 84.8(6) . . ?
O250 Na17 W9 71.1(6) . . ?
O223 Na17 W10 119(3) . . ?
O248 Na17 W10 137.2(10) . . ?
O115 Na17 W10 85.6(7) . . ?
O243 Na17 W10 95.9(9) . . ?
O154 Na17 W10 33.4(4) . . ?
O250 Na17 W10 70.9(6) . . ?
W9 Na17 W10 58.6(3) . . ?
O223 Na17 Na8 67(2) . . ?
O248 Na17 Na8 140.1(11) . . ?
O115 Na17 Na8 52.7(5) . . ?
O243 Na17 Na8 136.9(11) . . ?
O154 Na17 Na8 52.7(5) . . ?
O250 Na17 Na8 122.8(8) . . ?
W9 Na17 Na8 59.6(4) . . ?
W10 Na17 Na8 59.9(4) . . ?
O250 Na18 O118 86.5(9) . . ?
O250 Na18 O173 79.3(9) . . ?
O118 Na18 O173 154.5(9) . . ?
O250 Na18 Na11 111.0(9) . . ?
O118 Na18 Na11 48.5(5) . . ?
O173 Na18 Na11 117.9(7) . . ?
O250 Na18 K2 66.8(7) . . ?
O118 Na18 K2 79.1(6) . . ?
O173 Na18 K2 75.9(5) . . ?
Na11 Na18 K2 56.9(4) . . ?
W5 O1 W7 150.2(7) . . ?
W5 O1 Na7 104.6(5) . . ?
W7 O1 Na7 105.2(5) . . ?
W4 O2 W2 151.7(8) . . ?
W4 O2 Na9 105.3(5) . . ?
W2 O2 Na9 103.0(5) . . ?
W14 O3 W14' 61.5(6) . . ?
W14 O3 W7 142.8(6) . . ?
W14' O3 W7 129.7(7) . . ?
W14 O4 W28' 64.8(5) . . ?
W14 O4 W4 140.9(6) . . ?
W28' O4 W4 131.3(6) . . ?
W21 O5 W17' 63.6(6) . . ?
W21 O5 W5 142.0(7) . . ?
W17' O5 W5 134.7(7) . . ?
W21 O5 Na11 101.0(5) . . ?
W17' O5 Na11 101.7(7) . . ?
W5 O5 Na11 105.0(5) . . ?
P3 O6 W46 130.1(6) . . ?
P3 O6 W2 126.2(6) . . ?
W46 O6 W2 93.1(4) . . ?
P3 O7 W5 130.2(7) . . ?
P3 O7 W45 128.5(6) . . ?
W5 O7 W45 91.5(4) . . ?
P3 O8 W17' 124.6(7) . . ?
P3 O8 W54 126.3(6) . . ?
W17' O8 W54 109.1(5) . . ?
P3 O8 W21' 125.0(7) . . ?
W17' O8 W21' 92.1(6) . . ?
W54 O8 W21' 48.2(4) . . ?
P3 O8 W21 122.6(6) . . ?
W17' O8 W21 50.7(5) . . ?
W54 O8 W21 91.7(4) . . ?
W21' O8 W21 49.6(4) . . ?
P3 O8 W17 124.8(6) . . ?
W17' O8 W17 46.1(4) . . ?
W54 O8 W17 89.8(3) . . ?
W21' O8 W17 110.2(5) . . ?
W21 O8 W17 91.4(4) . . ?
P3 O8 W54' 126.7(7) . . ?
W17' O8 W54' 89.4(6) . . ?
W54 O8 W54' 45.4(4) . . ?
W21' O8 W54' 87.9(6) . . ?
W21 O8 W54' 110.7(5) . . ?
W17 O8 W54' 50.2(4) . . ?
W54 O9 W46 153.3(7) . . ?
W54 O9 W21' 60.0(5) . . ?
W46 O9 W21' 130.6(7) . . ?
W27 O10 W46 154.6(7) . . ?
W23 O11 Na12 153.5(8) . . ?
P4 O12 W23 130.0(7) . . ?
P4 O12 W16 127.4(7) . . ?
W23 O12 W16 92.3(4) . . ?
W45 O13 W5 118.7(6) . . ?
W45 O13 Na7 107.4(5) . . ?
W5 O13 Na7 92.9(4) . . ?
W54' O14 W54 73.2(16) . . ?
W54' O14 W17 86.1(16) . . ?
W54 O14 W17 121.4(6) . . ?
P4 O15 W15 130.4(6) . . ?
P4 O15 W7 127.9(6) . . ?
W15 O15 W7 90.4(4) . . ?
P4 O16 W4 130.2(7) . . ?
P4 O16 W49 129.3(6) . . ?
W4 O16 W49 91.4(5) . . ?
W49 O17 W4 120.7(7) . . ?
W49 O17 Na9 107.3(5) . . ?
W4 O17 Na9 92.5(4) . . ?
W14' O18 W22 74.5(12) . . ?
W14' O18 W14 73.5(14) . . ?
W22 O18 W14 123.5(6) . . ?
W28' O19 W28 75.0(11) . . ?
W28' O19 W14 77.8(11) . . ?
W28 O19 W14 121.4(6) . . ?
W22' O20 W28 76.8(15) . . ?
W22' O20 W22 84.5(14) . . ?
W28 O20 W22 120.7(7) . . ?
W22 O21 W15 150.6(6) . . ?
W22 O21 W14' 55.8(5) . . ?
W15 O21 W14' 129.9(7) . . ?
P4 O22 W14' 124.1(7) . . ?
P4 O22 W22 126.4(6) . . ?
W14' O22 W22 47.0(5) . . ?
P4 O22 W28 126.1(5) . . ?
W14' O22 W28 109.7(5) . . ?
W22 O22 W28 91.6(3) . . ?
P4 O22 W28' 123.4(7) . . ?
W14' O22 W28' 92.1(6) . . ?
W22 O22 W28' 110.2(5) . . ?
W28 O22 W28' 45.7(4) . . ?
P4 O22 W22' 126.8(6) . . ?
W14' O22 W22' 92.1(6) . . ?
W22 O22 W22' 51.7(4) . . ?
W28 O22 W22' 47.2(4) . . ?
W28' O22 W22' 87.9(6) . . ?
P4 O22 W14 119.8(5) . . ?
W14' O22 W14 49.7(5) . . ?
W22 O22 W14 91.6(3) . . ?
W28 O22 W14 91.4(3) . . ?
W28' O22 W14 51.1(4) . . ?
W22' O22 W14 113.3(5) . . ?
W28 O23 W49 154.6(7) . . ?
W28 O23 W28' 56.9(5) . . ?
W49 O23 W28' 132.6(7) . . ?
W4 O24 W3 147.0(6) . . ?
W4 O24 K3' 92.7(6) . . ?
W3 O24 K3' 90.4(5) . . ?
W4 O24 K3 95.8(5) . . ?
W3 O24 K3 94.9(5) . . ?
K3' O24 K3 13.6(3) . . ?
W3 O25 W1 153.7(8) . . ?
W3 O25 Na9 103.0(6) . . ?
W1 O25 Na9 103.0(5) . . ?
W1 O26 W2 146.3(6) . . ?
W1 O26 Na1 95.7(7) . . ?
W2 O26 Na1 94.0(6) . . ?
W1 O26 K2' 90.2(5) . . ?
W2 O26 K2' 92.3(6) . . ?
Na1 O26 K2' 158.7(7) . . ?
W1 O26 K2 93.8(5) . . ?
W2 O26 K2 95.5(6) . . ?
Na1 O26 K2 146.6(6) . . ?
K2' O26 K2 12.1(3) . . ?
W7 O27 W8 147.9(7) . . ?
W7 O27 K3 96.4(6) . . ?
W8 O27 K3 95.8(5) . . ?
W7 O27 K3' 92.5(6) . . ?
W8 O27 K3' 92.4(5) . . ?
K3 O27 K3' 13.7(3) . . ?
W32 O28 W31' 67.6(4) . . ?
W32 O28 W3 138.8(6) . . ?
W31' O28 W3 131.9(6) . . ?
P2 O29 W32' 127.0(6) . . ?
P2 O29 W32 123.6(6) . . ?
W32' O29 W32 48.3(3) . . ?
P2 O29 W31 123.4(5) . . ?
W32' O29 W31 109.5(4) . . ?
W32 O29 W31 93.9(3) . . ?
P2 O29 W33 123.2(5) . . ?
W32' O29 W33 49.5(2) . . ?
W32 O29 W33 93.5(3) . . ?
W31 O29 W33 90.4(3) . . ?
P2 O29 W31' 122.6(5) . . ?
W32' O29 W31' 92.8(4) . . ?
W32 O29 W31' 52.5(3) . . ?
W31 O29 W31' 48.5(2) . . ?
W33 O29 W31' 114.0(4) . . ?
P2 O29 W33' 124.0(6) . . ?
W32' O29 W33' 91.3(4) . . ?
W32 O29 W33' 112.4(4) . . ?
W31 O29 W33' 45.0(2) . . ?
W33 O29 W33' 50.3(2) . . ?
W31' O29 W33' 88.7(4) . . ?
W32 O30 W32' 60.5(4) . . ?
W32 O30 W12 141.1(6) . . ?
W32' O30 W12 137.4(6) . . ?
W32 O30 Na13 105.9(6) . 1_455 ?
W32' O30 Na13 104.0(5) . 1_455 ?
W12 O30 Na13 101.2(6) . 1_455 ?
P2 O31 W40 128.5(7) . . ?
P2 O31 W12 126.6(7) . . ?
W40 O31 W12 94.8(4) . . ?
W12 O32 W10 155.6(8) . . ?
W12 O32 Na8 102.2(5) . . ?
W10 O32 Na8 102.0(6) . . ?
P1 O33 W1 127.3(7) . . ?
P1 O33 W41 128.1(8) . . ?
W1 O33 W41 94.2(4) . . ?
P1 O34 W39 128.6(8) . . ?
P1 O34 W10 126.6(8) . . ?
W39 O34 W10 96.0(5) . . ?
P1 O35 W34' 128.3(7) . . ?
P1 O35 W34 124.8(7) . . ?
W34' O35 W34 47.6(3) . . ?
P1 O35 W36 125.6(6) . . ?
W34' O35 W36 106.0(4) . . ?
W34 O35 W36 92.7(4) . . ?
P1 O35 W35 123.1(7) . . ?
W34' O35 W35 47.7(3) . . ?
W34 O35 W35 91.6(4) . . ?
W36 O35 W35 88.7(4) . . ?
P1 O35 W36' 123.3(6) . . ?
W34' O35 W36' 92.7(5) . . ?
W34 O35 W36' 53.6(3) . . ?
W36 O35 W36' 47.7(3) . . ?
W35 O35 W36' 113.3(4) . . ?
P1 O35 W35' 123.2(7) . . ?
W34' O35 W35' 91.0(4) . . ?
W34 O35 W35' 112.0(4) . . ?
W36 O35 W35' 42.8(3) . . ?
W35 O35 W35' 52.2(3) . . ?
W36' O35 W35' 87.1(4) . . ?
W35 O36 W41 150.4(7) . . ?
W35 O36 W34' 56.1(4) . . ?
W41 O36 W34' 133.8(7) . . ?
W5 O37 W6 147.4(6) . . ?
W5 O37 K2 97.9(5) . . ?
W6 O37 K2 96.4(4) . . ?
W5 O37 K2' 94.3(5) . . ?
W6 O37 K2' 93.5(5) . . ?
K2 O37 K2' 12.4(3) . . ?
W9 O38 W6 150.7(7) . . ?
W9 O38 K2' 102.4(6) . . ?
W6 O38 K2' 102.1(6) . . ?
W9 O38 K2 100.6(5) . . ?
W6 O38 K2 99.9(4) . . ?
K2' O38 K2 12.7(4) . . ?
W9 O38 K1 105.0(5) . . ?
W6 O38 K1 104.1(5) . . ?
K2' O38 K1 40.2(4) . . ?
K2 O38 K1 52.8(3) . . ?
W29 O39 W6 141.2(6) . . ?
W29 O39 Na11 105.6(5) . . ?
W6 O39 Na11 105.0(5) . . ?
W29 O40 W9 142.2(6) . . ?
P5 O41 W6 128.1(7) . . ?
P5 O41 W48 128.9(6) . . ?
W6 O41 W48 91.5(3) . . ?
P5 O42 W9 127.8(6) . . ?
P5 O42 W13 129.3(6) . . ?
W9 O42 W13 92.0(4) . . ?
W8 O43 W6 150.8(7) . . ?
W8 O43 Na7 105.0(5) . . ?
W6 O43 Na7 104.2(5) . . ?
W9 O44 W11 149.2(7) . . ?
W9 O44 Na8 107.7(5) . . ?
W11 O44 Na8 103.1(5) . . ?
W8 O45 W11 151.1(6) . . ?
W8 O45 K3' 103.2(6) . . ?
W11 O45 K3' 101.2(6) . . ?
W8 O45 K3 100.1(5) . . ?
W11 O45 K3 99.8(5) . . ?
K3' O45 K3 14.1(3) . . ?
W8 O45 K1 104.5(5) . . ?
W11 O45 K1 104.2(5) . . ?
K3' O45 K1 39.1(4) . . ?
K3 O45 K1 53.2(3) . . ?
W37 O46 W8 139.9(6) . . ?
W37 O47 W11 141.1(6) . . ?
W37 O47 Na13 106.1(5) . 1_455 ?
W11 O47 Na13 102.4(5) . 1_455 ?
W20 O48 W53 153.1(6) . . ?
P6 O49 W20 126.1(6) . . ?
P6 O49 W37 122.4(5) . . ?
W20 O49 W37 92.9(3) . . ?
P6 O49 W25 123.8(5) . . ?
W20 O49 W25 89.8(3) . . ?
W37 O49 W25 92.0(3) . . ?
P6 O50 W50 129.1(6) . . ?
P6 O50 W11 126.4(6) . . ?
W50 O50 W11 93.5(4) . . ?
P6 O51 W18 129.7(6) . . ?
P6 O51 W47 128.0(6) . . ?
W18 O51 W47 92.9(4) . . ?
W18 O52 W50 153.8(6) . . ?
W25 O53 W18 148.6(7) . . ?
W20 O54 W47 148.7(5) . . ?
W25 O55 Na5 146.1(10) . 2_566 ?
W25 O58 W20 124.5(6) . . ?
W51 O59 W13 152.7(6) . . ?
P5 O60 W51 130.1(7) . . ?
P5 O60 W43 127.8(6) . . ?
W51 O60 W43 93.8(5) . . ?
W43 O61 W51 124.9(7) . . ?
W19 O62 W52 124.8(6) . . ?
P5 O63 W19 126.1(6) . . ?
P5 O63 W29 121.6(5) . . ?
W19 O63 W29 92.7(3) . . ?
P5 O63 W52 124.6(5) . . ?
W19 O63 W52 90.5(3) . . ?
W29 O63 W52 91.7(3) . . ?
W43 O64 W48 151.9(6) . . ?
W52 O65 W13 154.3(7) . . ?
W19 O66 W48 154.9(6) . . ?
W9 O68 W10 147.8(6) . . ?
W9 O68 K2' 93.0(6) . . ?
W10 O68 K2' 90.7(6) . . ?
W9 O68 K2 95.9(5) . . ?
W10 O68 K2 94.3(5) . . ?
K2' O68 K2 12.2(3) . . ?
W12 O69 W11 150.4(6) . . ?
W12 O69 Na14 96.3(7) . . ?
W11 O69 Na14 92.3(6) . . ?
W12 O69 Na13 105.2(6) . 1_455 ?
W11 O69 Na13 103.7(6) . 1_455 ?
Na14 O69 Na13 60.8(5) . 1_455 ?
W12 O69 K3' 89.9(5) . . ?
W11 O69 K3' 92.5(6) . . ?
Na14 O69 K3' 158.4(6) . . ?
Na13 O69 K3' 97.6(6) 1_455 . ?
W12 O69 K3 94.3(5) . . ?
W11 O69 K3 94.8(6) . . ?
Na14 O69 K3 144.9(5) . . ?
Na13 O69 K3 84.2(5) 1_455 . ?
K3' O69 K3 13.5(3) . . ?
W12 O70 W3 151.5(10) . . ?
W12 O70 K3' 103.2(8) . . ?
W3 O70 K3' 102.8(7) . . ?
W12 O70 K3 101.1(7) . . ?
W3 O70 K3 101.3(6) . . ?
K3' O70 K3 14.1(4) . . ?
W12 O70 K1 103.5(7) . . ?
W3 O70 K1 104.0(6) . . ?
K3' O70 K1 39.1(4) . . ?
K3 O70 K1 53.2(4) . . ?
W40 O71 W12 120.7(8) . . ?
W40 O71 Na14 130.7(7) . . ?
W12 O71 Na14 106.0(7) . . ?
W40 O71 Na8 108.1(6) . . ?
W12 O71 Na8 93.1(5) . . ?
Na14 O71 Na8 82.5(6) . . ?
W33 O72 W40 151.2(7) . . ?
W33 O72 W32' 57.9(4) . . ?
W40 O72 W32' 133.9(6) . . ?
W42 O73 W31 155.0(7) . . ?
W42 O73 W31' 132.1(7) . . ?
W31 O73 W31' 59.6(4) . . ?
W33 O74 W38 147.9(8) . . ?
W33 O74 W33' 60.5(4) . . ?
W38 O74 W33' 134.8(7) . . ?
W24 O75 W31 146.7(7) . . ?
W24 O75 W33' 143.2(6) . . ?
W31 O75 W33' 55.3(4) . . ?
W42 O76 Na6 155.1(12) . . ?
W28 O77 W16 148.4(6) . . ?
W28 O77 W22' 59.8(6) . . ?
W16 O77 W22' 137.1(8) . . ?
W49 O78 Na4 149.4(9) . . ?
W16 O79 Na15 136.6(7) . . ?
W46 O80 W49 165.1(8) . . ?
W23 O81 W44 160.2(7) . . ?
W22 O82 W23 149.5(6) . . ?
W22 O82 W22' 63.3(5) . . ?
W23 O82 W22' 131.7(8) . . ?
W23 O83 W15 150.4(7) . . ?
W45 O84 W15 164.8(7) . . ?
W45 O85 Na2 138.5(7) . . ?
W44 O86 W17 152.1(7) . . ?
W44 O86 W54' 136.3(8) . . ?
W17 O86 W54' 59.9(5) . . ?
W44 O87 W45 152.2(7) . . ?
W44 O88 W27 121.9(6) . . ?
W15 O89 W7 115.8(6) . . ?
W15 O89 Na16 132.5(7) . . ?
W7 O89 Na16 107.7(6) . . ?
W15 O89 Na7 107.7(5) . . ?
W7 O89 Na7 91.2(4) . . ?
Na16 O89 Na7 89.0(5) . . ?
W46 O92 W2 116.9(7) . . ?
W46 O92 Na1 133.9(8) . . ?
W2 O92 Na1 105.6(7) . . ?
W46 O92 Na9 108.9(5) . . ?
W2 O92 Na9 92.0(4) . . ?
Na1 O92 Na9 85.8(7) . . ?
W21 O93 W21' 64.0(5) . . ?
W21 O93 W2 141.3(6) . . ?
W21' O93 W2 131.6(7) . . ?
W17 O94 W45 153.0(7) . . ?
W17 O94 W17' 55.9(5) . . ?
W45 O94 W17' 131.1(7) . . ?
W21' O95 W54 78.4(10) . . ?
W21' O95 W21 73.9(10) . . ?
W54 O95 W21 121.6(6) . . ?
W54 O96 Na4 141.2(8) . 2_657 ?
W54 O96 Na6 142.9(10) . 2_657 ?
Na4 O96 Na6 64.8(10) 2_657 2_657 ?
W17' O97 W17 74.1(12) . . ?
W17' O97 W21 74.5(13) . . ?
W17 O97 W21 121.6(6) . . ?
W4 O100 W7 152.0(7) . . ?
W4 O100 K3' 102.1(7) . . ?
W7 O100 K3' 102.3(6) . . ?
W4 O100 K3 101.2(6) . . ?
W7 O100 K3 99.1(5) . . ?
K3' O100 K3 14.2(3) . . ?
W4 O100 K1 104.6(6) . . ?
W7 O100 K1 103.0(6) . . ?
K3' O100 K1 39.1(4) . . ?
K3 O100 K1 53.2(3) . . ?
W30 O102 W35' 142.0(8) . . ?
W30 O102 W36 148.6(8) . . ?
W35' O102 W36 55.2(4) . . ?
W30 O103 W26 125.6(8) . . ?
W50 O104 W11 117.2(6) . . ?
W50 O104 Na14 134.7(7) . . ?
W11 O104 Na14 104.6(6) . . ?
W50 O104 Na8 110.1(5) . . ?
W11 O104 Na8 91.2(4) . . ?
Na14 O104 Na8 84.7(6) . . ?
W53 O108 W8 118.1(7) . . ?
W53 O108 Na16 131.8(8) . . ?
W8 O108 Na16 105.8(6) . . ?
W53 O108 Na7 107.4(5) . . ?
W8 O108 Na7 91.6(4) . . ?
Na16 O108 Na7 89.3(5) . . ?
W48 O109 W6 118.0(6) . . ?
W48 O109 Na7 109.6(5) . . ?
W6 O109 Na7 92.2(4) . . ?
W48 O110 W53 164.3(6) . . ?
W47 O111 W53 153.3(7) . . ?
P6 O112 W8 126.6(7) . . ?
P6 O112 W53 127.6(6) . . ?
W8 O112 W53 93.5(4) . . ?
W20 O113 W37 124.9(6) . . ?
W25 O114 W37 124.8(6) . . ?
W13 O115 W9 119.5(7) . . ?
W13 O115 Na17 132.2(8) . . ?
W9 O115 Na17 104.8(7) . . ?
W13 O115 Na8 109.3(5) . . ?
W9 O115 Na8 90.7(5) . . ?
Na17 O115 Na8 85.7(7) . . ?
W51 O116 W52 147.3(7) . . ?
W43 O117 W19 148.8(6) . . ?
W29 O118 Na18 136.9(8) . . ?
W52 O119 W29 125.0(6) . . ?
W34 O120 W36' 70.5(4) . . ?
W34 O120 W10 139.3(6) . . ?
W36' O120 W10 129.8(6) . . ?
W13 O121 W50 162.6(9) . . ?
W18 O122 W51 159.6(8) . . ?
W43 O123 W47 160.5(7) . . ?
W18 O124 W47 122.0(5) . . ?
W30 O126 Na3 160.7(9) . 1_565 ?
W38 O128 W40 152.5(8) . . ?
W24 O130 W42 150.8(8) . . ?
W26 O132 W41 155.0(9) . . ?
W42 O133 W41 165.6(9) . . ?
W42 O134 W3 120.7(7) . . ?
W42 O134 Na9 110.3(6) . . ?
W3 O134 Na9 92.7(5) . . ?
W41 O135 W1 120.0(8) . . ?
W41 O135 Na1 131.8(9) . . ?
W1 O135 Na1 103.5(9) . . ?
W41 O135 Na9 109.9(7) . . ?
W1 O135 Na9 93.2(6) . . ?
Na1 O135 Na9 85.6(7) . . ?
W34 O136 W34' 58.7(4) . . ?
W34 O136 W1 139.5(6) . . ?
W34' O136 W1 137.4(7) . . ?
W26 O138 W35 147.6(7) . . ?
W26 O138 W35' 133.6(6) . . ?
W35 O138 W35' 63.2(4) . . ?
P2 O139 W3 128.0(9) . . ?
P2 O139 W42 130.3(9) . . ?
W3 O139 W42 92.4(5) . . ?
W27 O142 W16 162.7(7) . . ?
W23 O143 W16 123.9(6) . . ?
W44 O144 Na3 163.0(8) . . ?
W16 O145 W49 153.0(6) . . ?
P3 O147 W27 127.9(7) . . ?
P3 O147 W44 127.9(7) . . ?
W27 O147 W44 93.9(4) . . ?
W27 O148 W54 147.3(6) . . ?
W27 O148 W54' 138.5(8) . . ?
W54 O148 W54' 56.0(5) . . ?
W39 O154 W10 121.3(8) . . ?
W39 O154 Na17 130.1(8) . . ?
W10 O154 Na17 105.2(8) . . ?
W39 O154 Na8 109.0(6) . . ?
W10 O154 Na8 92.0(5) . . ?
Na17 O154 Na8 84.9(7) . . ?
W2 O155 W5 151.7(7) . . ?
W2 O155 K2' 102.7(7) . . ?
W5 O155 K2' 101.3(6) . . ?
W2 O155 K2 101.1(6) . . ?
W5 O155 K2 99.2(5) . . ?
K2' O155 K2 12.4(4) . . ?
W2 O155 K1 105.0(6) . . ?
W5 O155 K1 103.0(5) . . ?
K2' O155 K1 39.9(4) . . ?
K2 O155 K1 52.2(3) . . ?
W50 O158 W25 153.5(7) . . ?
W19 O159 W29 122.8(6) . . ?
W30 O160 W38 160.0(9) . . ?
W24 O161 W26 162.2(8) . . ?
P2 O162 W38 131.0(8) . . ?
P2 O162 W24 126.3(8) . . ?
W38 O162 W24 94.2(6) . . ?
W24 O163 W38 127.1(9) . . ?
W39 O164 W40 165.1(8) . . ?
W39 O165 Na5 152.1(11) . . ?
W1 O166 W10 148.5(9) . . ?
W1 O166 K2' 104.7(6) . . ?
W10 O166 K2' 102.8(7) . . ?
W1 O166 K2 102.8(5) . . ?
W10 O166 K2 100.7(6) . . ?
K2' O166 K2 12.7(4) . . ?
W1 O166 K1 106.1(6) . . ?
W10 O166 K1 104.7(6) . . ?
K2' O166 K1 40.8(5) . . ?
K2 O166 K1 53.5(4) . . ?
W39 O167 W36' 130.6(7) . . ?
W39 O167 W36 151.3(7) . . ?
W36' O167 W36 60.6(4) . . ?
W30 O169 W39 154.4(7) . . ?
W38 O170 Na12 161.3(10) . 1_565 ?
P1 O171 W30 131.2(10) . . ?
P1 O171 W26 123.6(8) . . ?
W30 O171 W26 93.0(6) . . ?
W34 O173 Na18 132.0(7) . . ?
W36' O175 W36 78.7(8) . . ?
W36' O175 W34 83.6(8) . . ?
W36 O175 W34 123.6(6) . . ?
W35' O176 W36 71.3(12) . . ?
W35' O176 W35 94.9(14) . . ?
W36 O176 W35 125.0(9) . . ?
W34' O177 W35 76.9(11) . . ?
W34' O177 W34 61.0(10) . . ?
W35 O177 W34 118.0(7) . . ?
W32' O178 W33 82.1(12) . . ?
W32' O178 W32 66.8(10) . . ?
W33 O178 W32 122.7(8) . . ?
W33' O179 W33 89.5(12) . . ?
W33' O179 W31 70.6(10) . . ?
W33 O179 W31 121.7(8) . . ?
W31' O180 W31 78.3(9) . . ?
W31' O180 W32 78.1(9) . . ?
W31 O180 W32 122.4(7) . . ?
Na3 O204 Na12 114.1(12) . . ?
Na3 O204 Na10 109.1(10) . . ?
Na12 O204 Na10 108.9(10) . . ?
O217 O210 Na2 129(3) 2_556 . ?
O213 O211 Na7 33(5) . . ?
O211 O213 Na7 136(6) . . ?
O210 O217 O218 133(4) 2_556 . ?
Na5 O224 Na8 121.8(16) . . ?
Na4 O234 Na6 84.4(16) . . ?
Na4 O234 Na9 125.3(17) . . ?
Na6 O234 Na9 129.8(16) . . ?
Na4 O240 Na6 77.4(16) 2_557 2_557 ?
Na18 O250 Na17 166.8(11) . . ?
W17' O263 Na11 94.8(8) . . ?

loop_
_geom_bond_atom_site_label_1
_geom_bond_atom_site_label_2
_geom_bond_distance
_geom_bond_site_symmetry_2
_geom_bond_publ_flag
W1 O166 1.774(13) . ?
W1 O25 1.878(11) . ?
W1 O26 1.878(13) . ?
W1 O136 2.116(10) . ?
W1 O135 2.149(15) . ?
W1 O33 2.340(13) . ?
W1 K2' 3.538(19) . ?
W1 K2 3.651(10) . ?
W1 Na1 3.66(2) . ?
W1 Na9 3.719(9) . ?
W1 K1 3.976(14) . ?
W2 O155 1.811(13) . ?
W2 O26 1.907(13) . ?
W2 O2 1.939(11) . ?
W2 O92 2.122(13) . ?
W2 O93 2.129(10) . ?
W2 O6 2.328(11) . ?
W2 K2' 3.612(16) . ?
W2 Na1 3.64(2) . ?
W2 Na9 3.705(10) . ?
W2 K2 3.714(9) . ?
W2 K1 4.021(12) . ?
W3 O70 1.833(16) . ?
W3 O24 1.866(11) . ?
W3 O25 1.873(10) . ?
W3 O134 2.118(15) . ?
W3 O28 2.130(10) . ?
W3 O139 2.358(16) . ?
W3 K3' 3.519(17) . ?
W3 K3 3.677(11) . ?
W3 Na9 3.717(8) . ?
W3 K1 4.024(15) . ?
W4 O2 1.807(11) . ?
W4 O100 1.834(14) . ?
W4 O24 1.862(11) . ?
W4 O17 2.038(13) . ?
W4 O4 2.117(10) . ?
W4 O16 2.332(12) . ?
W4 K3' 3.580(14) . ?
W4 Na9 3.669(10) . ?
W4 K3 3.700(10) . ?
W4 K1 4.027(13) . ?
W5 O155 1.816(13) . ?
W5 O37 1.847(10) . ?
W5 O1 1.872(10) . ?
W5 O13 2.085(12) . ?
W5 O5 2.090(10) . ?
W5 O7 2.344(10) . ?
W5 K2' 3.582(18) . ?
W5 Na7 3.653(7) . ?
W5 K2 3.672(9) . ?
W5 K1 3.976(14) . ?
W6 O38 1.857(12) . ?
W6 O43 1.883(9) . ?
W6 O37 1.897(10) . ?
W6 O109 2.090(13) . ?
W6 O39 2.154(9) . ?
W6 O41 2.313(10) . ?
W6 K2' 3.588(19) . ?
W6 Na7 3.651(8) . ?
W6 K2 3.663(10) . ?
W6 K1 4.016(15) . ?
W7 O100 1.842(14) . ?
W7 O27 1.857(11) . ?
W7 O1 1.890(10) . ?
W7 O89 2.108(13) . ?
W7 O3 2.126(10) . ?
W7 O15 2.360(10) . ?
W7 K3' 3.591(16) . ?
W7 K3 3.651(11) . ?
W7 Na7 3.678(7) . ?
W7 Na16 3.680(15) . ?
W7 K1 3.993(14) . ?
W8 O45 1.772(13) . ?
W8 O43 1.879(9) . ?
W8 O27 1.886(12) . ?
W8 O108 2.124(15) . ?
W8 O46 2.136(9) . ?
W8 O112 2.317(11) . ?
W8 K3' 3.603(17) . ?
W8 K3 3.653(11) . ?
W8 Na7 3.666(7) . ?
W8 Na16 3.673(14) . ?
W8 K1 3.969(14) . ?
W9 O44 1.815(10) . ?
W9 O38 1.842(11) . ?
W9 O68 1.861(13) . ?
W9 O115 2.110(12) . ?
W9 O40 2.123(10) . ?
W9 O42 2.327(11) . ?
W9 K2' 3.585(16) . ?
W9 Na17 3.66(2) . ?
W9 K2 3.671(8) . ?
W9 Na8 3.687(10) . ?
W9 K1 4.028(13) . ?
W10 O166 1.843(12) . ?
W10 O32 1.871(12) . ?
W10 O68 1.893(13) . ?
W10 O154 2.117(13) . ?
W10 O120 2.145(10) . ?
W10 O34 2.294(16) . ?
W10 K2' 3.541(18) . ?
W10 K2 3.648(9) . ?
W10 Na17 3.71(2) . ?
W10 K1 3.990(14) . ?
W11 O45 1.863(12) . ?
W11 O69 1.905(13) . ?
W11 O44 1.947(11) . ?
W11 O47 2.121(10) . ?
W11 O104 2.144(11) . ?
W11 O50 2.320(11) . ?
W11 Na14 3.591(18) . ?
W11 K3' 3.615(15) . ?
W11 Na8 3.674(10) . ?
W11 K3 3.704(10) . ?
W11 K1 4.020(12) . ?
W12 O70 1.793(14) . ?
W12 O69 1.828(13) . ?
W12 O32 1.848(13) . ?
W12 O71 2.085(13) . ?
W12 O30 2.134(11) . ?
W12 O31 2.328(13) . ?
W12 K3' 3.503(16) . ?
W12 K3 3.648(11) . ?
W12 Na14 3.654(16) . ?
W12 Na8 3.721(8) . ?
W12 K1 3.987(14) . ?
W13 O150 1.663(14) . ?
W13 O115 1.775(15) . ?
W13 O121 1.907(11) . ?
W13 O59 1.928(11) . ?
W13 O65 1.973(10) . ?
W13 O42 2.345(11) . ?
W14 O156 1.719(13) . ?
W14 O3 1.784(11) . ?
W14 O4 1.823(11) . ?
W14 W14' 1.979(17) . ?
W14 O18 2.036(13) . ?
W14 O19 2.081(11) . ?
W14 W28' 2.090(14) . ?
W14 O22 2.439(9) . ?
W14' O18 0.902(18) . ?
W14' W22 1.841(15) . ?
W14' O21 2.03(2) . ?
W14' O3 2.059(19) . ?
W14' O22 2.258(18) . ?
W15 O90 1.725(13) . ?
W15 O89 1.830(11) . ?
W15 O84 1.915(11) . ?
W15 O83 1.952(11) . ?
W15 O21 1.969(10) . ?
W15 O15 2.344(12) . ?
W16 O79 1.742(11) . ?
W16 O145 1.831(13) . ?
W16 O77 1.922(11) . ?
W16 O143 1.930(14) . ?
W16 O142 1.939(13) . ?
W16 O12 2.376(12) . ?
W17' O97 0.939(17) . ?
W17' W17 1.858(15) . ?
W17' O5 2.016(18) . ?
W17' W21 2.030(18) . ?
W17' O94 2.05(2) . ?
W17' O263 2.31(2) . ?
W17' O8 2.332(19) . ?
W17 O98 1.715(12) . ?
W17 O97 1.880(11) . ?
W17 O94 1.905(11) . ?
W17 O86 1.942(12) . ?
W17 O14 1.952(14) . ?
W17 W54' 2.060(15) . ?
W17 O8 2.410(11) . ?
W18 O157 1.712(12) . ?
W18 O52 1.843(11) . ?
W18 O122 1.903(12) . ?
W18 O124 1.910(12) . ?
W18 O53 1.927(11) . ?
W18 O51 2.317(10) . ?
W19 O107 1.735(13) . ?
W19 O159 1.828(13) . ?
W19 O66 1.885(10) . ?
W19 O62 1.889(11) . ?
W19 O117 1.926(10) . ?
W19 O63 2.361(10) . ?
W20 O56 1.810(11) . ?
W20 O113 1.853(12) . ?
W20 O48 1.871(10) . ?
W20 O54 1.896(10) . ?
W20 O58 1.919(11) . ?
W20 O49 2.372(11) . ?
W21 O137 1.740(11) . ?
W21 O93 1.794(12) . ?
W21 O5 1.822(11) . ?
W21 W21' 2.018(14) . ?
W21 O95 2.049(11) . ?
W21 O97 2.067(12) . ?
W21 O8 2.405(10) . ?
W21' O95 1.013(17) . ?
W21' W54 1.958(14) . ?
W21' O93 1.999(16) . ?
W21' O9 2.023(18) . ?
W21' O8 2.403(19) . ?
W22 O99 1.723(13) . ?
W22 O18 1.864(12) . ?
W22 O82 1.870(11) . ?
W22 O21 1.897(11) . ?
W22 O20 1.975(14) . ?
W22 W22' 2.091(16) . ?
W22 O22 2.354(10) . ?
W22' O20 0.902(18) . ?
W22' W28 1.923(17) . ?
W22' O77 1.93(2) . ?
W22' O82 2.10(2) . ?
W22' O22 2.437(18) . ?
W23 O11 1.719(12) . ?
W23 O81 1.867(13) . ?
W23 O83 1.869(12) . ?
W23 O143 1.905(11) . ?
W23 O82 1.968(11) . ?
W23 O12 2.317(12) . ?
W24 O129 1.715(14) . ?
W24 O130 1.802(14) . ?
W24 O75 1.868(12) . ?
W24 O161 1.883(13) . ?
W24 O163 1.900(14) . ?
W24 O162 2.369(15) . ?
W25 O55 1.730(10) . ?
W25 O114 1.852(11) . ?
W25 O58 1.898(12) . ?
W25 O53 1.913(12) . ?
W25 O158 1.944(12) . ?
W25 O49 2.412(9) . ?
W26 O131 1.685(14) . ?
W26 O132 1.845(15) . ?
W26 O138 1.902(12) . ?
W26 O161 1.911(13) . ?
W26 O103 1.932(13) . ?
W26 O171 2.408(18) . ?
W27 O146 1.729(11) . ?
W27 O142 1.852(14) . ?
W27 O10 1.876(13) . ?
W27 O148 1.904(10) . ?
W27 O88 1.940(13) . ?
W27 O147 2.312(11) . ?
W28 O141 1.754(13) . ?
W28 W28' 1.850(14) . ?
W28 O19 1.861(11) . ?
W28 O23 1.866(12) . ?
W28 O20 1.916(14) . ?
W28 O77 1.920(11) . ?
W28 O22 2.364(10) . ?
W28' O19 0.918(17) . ?
W28' O23 2.010(17) . ?
W28' O4 2.061(17) . ?
W28' O254 2.30(2) 2_557 ?
W28' O22 2.403(18) . ?
W29 O118 1.723(11) . ?
W29 O39 1.759(10) . ?
W29 O40 1.797(12) . ?
W29 O119 2.035(11) . ?
W29 O159 2.088(14) . ?
W29 O63 2.392(10) . ?
W30 O126 1.688(12) . ?
W30 O169 1.759(15) . ?
W30 O160 1.867(14) . ?
W30 O102 1.902(12) . ?
W30 O103 1.914(13) . ?
W30 O171 2.306(14) . ?
W31' O180 1.060(13) . ?
W31' O28 1.949(13) . ?
W31' W31 1.967(6) . ?
W31' O73 2.020(14) . ?
W31' W32 2.099(6) . ?
W31' O29 2.408(11) . ?
W31 O174 1.712(16) . ?
W31 W33' 1.856(5) . ?
W31 O180 1.886(15) . ?
W31 O73 1.934(11) . ?
W31 O179 1.962(14) . ?
W31 O75 1.988(13) . ?
W31 O29 2.377(10) . ?
W32 O140 1.746(15) . ?
W32 O30 1.784(12) . ?
W32 O28 1.820(10) . ?
W32 W32' 1.885(5) . ?
W32 O180 2.043(15) . ?
W32 O178 2.050(15) . ?
W32 O29 2.334(11) . ?
W32' O178 0.875(16) . ?
W32' O30 1.949(13) . ?
W32' W33 1.957(6) . ?
W32' O72 2.123(13) . ?
W32' O29 2.271(11) . ?
W33 O127 1.739(12) . ?
W33 O178 1.875(17) . ?
W33 O72 1.902(12) . ?
W33 O74 1.909(14) . ?
W33 O179 1.916(15) . ?
W33 W33' 2.069(6) . ?
W33 O29 2.396(9) . ?
W33' O179 0.800(15) . ?
W33' O75 2.015(12) . ?
W33' O74 2.174(13) . ?
W33' O29 2.468(12) . ?
W34' O177 0.908(15) . ?
W34' W34 1.859(7) . ?
W34' W35 1.901(7) . ?
W34' O136 1.982(14) . ?
W34' O36 2.130(15) . ?
W34' O35 2.240(12) . ?
W34 O173 1.761(14) . ?
W34 O136 1.795(11) . ?
W34 O120 1.801(11) . ?
W34 O175 2.022(12) . ?
W34 O177 2.121(16) . ?
W34 W36' 2.178(6) . ?
W34 O35 2.358(13) . ?
W35 O172 1.827(14) . ?
W35 O36 1.888(12) . ?
W35 O177 1.890(17) . ?
W35 O176 1.938(17) . ?
W35 O138 1.939(13) . ?
W35 W35' 2.177(6) . ?
W35 O35 2.440(11) . ?
W35' O176 0.840(17) . ?
W35' W36 1.786(7) . ?
W35' O102 1.903(12) . ?
W35' O138 2.196(14) . ?
W35' O35 2.503(14) . ?
W36 O168 1.745(15) . ?
W36 O176 1.869(17) . ?
W36 O175 1.873(13) . ?
W36 O167 1.952(11) . ?
W36 O102 1.953(14) . ?
W36 W36' 1.965(7) . ?
W36 O35 2.389(12) . ?
W36' O175 1.067(12) . ?
W36' O167 1.942(12) . ?
W36' O120 1.966(14) . ?
W36' O35 2.468(14) . ?
W37 O151 1.727(12) . ?
W37 O46 1.801(10) . ?
W37 O47 1.809(11) . ?
W37 O113 2.026(13) . ?
W37 O114 2.031(10) . ?
W37 O49 2.374(10) . ?
W38 O170 1.708(13) . ?
W38 O128 1.842(15) . ?
W38 O74 1.921(13) . ?
W38 O163 1.926(14) . ?
W38 O160 1.936(15) . ?
W38 O162 2.306(14) . ?
W39 O165 1.711(11) . ?
W39 O154 1.787(15) . ?
W39 O164 1.896(12) . ?
W39 O167 1.926(11) . ?
W39 O169 1.989(16) . ?
W39 O34 2.291(14) . ?
W40 O125 1.710(11) . ?
W40 O71 1.837(15) . ?
W40 O164 1.905(12) . ?
W40 O128 1.917(15) . ?
W40 O72 1.938(11) . ?
W40 O31 2.308(12) . ?
W41 O101 1.708(11) . ?
W41 O135 1.805(18) . ?
W41 O132 1.889(16) . ?
W41 O36 1.952(11) . ?
W41 O133 1.966(13) . ?
W41 O33 2.340(12) . ?
W42 O76 1.705(12) . ?
W42 O134 1.796(15) . ?
W42 O133 1.833(13) . ?
W42 O73 1.893(11) . ?
W42 O130 1.968(16) . ?
W42 O139 2.358(14) . ?
W43 O106 1.707(13) . ?
W43 O64 1.872(11) . ?
W43 O123 1.889(13) . ?
W43 O61 1.890(12) . ?
W43 O117 1.903(10) . ?
W43 O60 2.327(13) . ?
W44 O144 1.721(14) . ?
W44 O87 1.847(10) . ?
W44 O86 1.860(11) . ?
W44 O88 1.929(11) . ?
W44 O81 1.932(13) . ?
W44 O147 2.318(13) . ?
W45 O85 1.734(13) . ?
W45 O13 1.856(11) . ?
W45 O84 1.884(11) . ?
W45 O94 1.934(10) . ?
W45 O87 1.947(10) . ?
W45 O7 2.391(12) . ?
W46 O91 1.734(12) . ?
W46 O92 1.816(12) . ?
W46 O80 1.873(10) . ?
W46 O10 1.907(13) . ?
W46 O9 1.957(11) . ?
W46 O6 2.297(11) . ?
W47 O152 1.750(14) . ?
W47 O111 1.824(10) . ?
W47 O123 1.910(13) . ?
W47 O124 1.944(10) . ?
W47 O54 1.950(10) . ?
W47 O51 2.333(12) . ?
W48 O67 1.718(12) . ?
W48 O109 1.816(12) . ?
W48 O110 1.908(12) . ?
W48 O64 1.938(11) . ?
W48 O66 1.940(10) . ?
W48 O41 2.365(11) . ?
W49 O78 1.709(12) . ?
W49 O17 1.845(12) . ?
W49 O80 1.928(11) . ?
W49 O145 1.958(13) . ?
W49 O23 1.963(11) . ?
W49 O16 2.383(13) . ?
W50 O105 1.671(12) . ?
W50 O104 1.793(12) . ?
W50 O158 1.896(10) . ?
W50 O121 1.915(11) . ?
W50 O52 1.946(11) . ?
W50 O50 2.301(10) . ?
W51 O153 1.705(13) . ?
W51 O59 1.876(12) . ?
W51 O116 1.901(10) . ?
W51 O122 1.903(12) . ?
W51 O61 1.912(14) . ?
W51 O60 2.289(11) . ?
W52 O149 1.694(12) . ?
W52 O119 1.838(12) . ?
W52 O65 1.866(11) . ?
W52 O62 1.926(12) . ?
W52 O116 1.957(12) . ?
W52 O63 2.400(9) . ?
W53 O57 1.746(12) . ?
W53 O108 1.816(12) . ?
W53 O110 1.912(12) . ?
W53 O111 1.968(11) . ?
W53 O48 1.974(10) . ?
W53 O112 2.326(13) . ?
W54 O96 1.742(11) . ?
W54 W54' 1.865(16) . ?
W54 O9 1.887(13) . ?
W54 O95 1.891(11) . ?
W54 O14 1.931(15) . ?
W54 O148 1.952(11) . ?
W54 O8 2.388(10) . ?
W54' O14 0.804(18) . ?
W54' O148 2.019(19) . ?
W54' O86 2.17(2) . ?
W54' O8 2.446(17) . ?
P1 O33 1.535(13) . ?
P1 O171 1.558(17) . ?
P1 O35 1.578(11) . ?
P1 O34 1.598(14) . ?
P2 O139 1.489(14) . ?
P2 O162 1.564(16) . ?
P2 O31 1.578(13) . ?
P2 O29 1.633(10) . ?
P3 O7 1.486(11) . ?
P3 O6 1.561(12) . ?
P3 O8 1.570(10) . ?
P3 O147 1.586(12) . ?
P4 O15 1.492(12) . ?
P4 O16 1.504(13) . ?
P4 O12 1.546(11) . ?
P4 O22 1.606(10) . ?
P5 O41 1.523(11) . ?
P5 O42 1.536(12) . ?
P5 O60 1.593(12) . ?
P5 O63 1.610(10) . ?
P6 O51 1.561(12) . ?
P6 O112 1.564(11) . ?
P6 O50 1.575(12) . ?
P6 O49 1.599(9) . ?
K1 K3' 2.005(18) . ?
K1 K2' 2.047(19) . ?
K1 K2 2.678(13) . ?
K1 K3 2.709(13) . ?
K1 O166 3.10(2) . ?
K1 O45 3.135(16) . ?
K1 O38 3.138(18) . ?
K1 O155 3.152(16) . ?
K1 O100 3.153(17) . ?
K1 O70 3.17(2) . ?
K2' K2 0.631(17) . ?
K2' O166 2.64(2) . ?
K2' O38 2.70(2) . ?
K2' O155 2.75(2) . ?
K2' O37 2.93(2) . ?
K2' O68 2.97(2) . ?
K2' O26 2.99(2) . ?
K2 O166 2.823(17) . ?
K2 O38 2.855(14) . ?
K2 O155 2.914(15) . ?
K2 O37 2.929(15) . ?
K2 O68 2.978(14) . ?
K2 O26 3.008(17) . ?
K3 K3' 0.707(16) . ?
K3 O70 2.85(2) . ?
K3 O100 2.876(15) . ?
K3 O45 2.900(15) . ?
K3 O27 2.944(18) . ?
K3 O24 3.015(16) . ?
K3 O69 3.022(17) . ?
K3' O70 2.63(2) . ?
K3' O100 2.715(18) . ?
K3' O45 2.758(19) . ?
K3' O24 2.97(2) . ?
K3' O69 2.991(19) . ?
K3' O27 2.99(2) . ?
Na1 O249 2.18(3) . ?
Na1 O246 2.36(3) . ?
Na1 O92 2.44(3) . ?
Na1 O236 2.50(4) 2_657 ?
Na1 O135 2.51(3) . ?
Na1 O26 2.97(3) . ?
Na1 Na9 3.70(2) . ?
Na2 O205 2.25(3) . ?
Na2 O215 2.34(2) . ?
Na2 O85 2.397(18) . ?
Na2 O201 2.405(17) . ?
Na2 Na10 2.438(18) . ?
Na2 O210 2.55(4) . ?
Na3 O204 2.17(3) . ?
Na3 O144 2.31(2) . ?
Na3 O126 2.356(19) 1_545 ?
Na3 Na12 3.68(2) . ?
Na4 O240 1.99(4) 2_557 ?
Na4 O235 2.03(4) . ?
Na4 O238 2.17(3) . ?
Na4 O234 2.24(4) . ?
Na4 O202 2.27(3) . ?
Na4 O78 2.43(3) . ?
Na4 O96 2.78(3) 2_657 ?
Na4 Na6 3.04(5) . ?
Na5 O251 2.24(4) . ?
Na5 O224 2.33(5) . ?
Na5 O165 2.46(4) . ?
Na5 O55 2.77(4) 2_566 ?
Na6 O233 2.02(5) . ?
Na6 O234 2.28(5) . ?
Na6 O76 2.29(4) . ?
Na6 O240 2.77(6) 2_557 ?
Na6 O96 2.89(4) 2_657 ?
Na7 O213 2.26(7) . ?
Na7 O43 2.699(14) . ?
Na7 O1 2.700(15) . ?
Na7 O211 2.88(4) . ?
Na7 O13 2.895(12) . ?
Na7 O109 2.914(13) . ?
Na7 O108 2.928(13) . ?
Na7 O89 2.970(13) . ?
Na8 O44 2.705(15) . ?
Na8 O224 2.75(3) . ?
Na8 O32 2.864(16) . ?
Na8 O104 2.938(14) . ?
Na8 O71 2.970(17) . ?
Na8 O115 2.998(16) . ?
Na8 O154 3.001(16) . ?
Na8 Na14 3.614(18) . ?
Na8 Na17 3.76(2) . ?
Na9 O234 2.60(4) . ?
Na9 O2 2.751(17) . ?
Na9 O25 2.815(16) . ?
Na9 O135 2.917(18) . ?
Na9 O134 2.956(14) . ?
Na9 O17 2.964(15) . ?
Na9 O92 2.965(15) . ?
Na10 O209 2.91(3) . ?
Na10 O204 3.00(3) . ?
Na11 O257 2.44(2) 1_655 ?
Na11 O39 2.871(18) . ?
Na11 O263 2.94(2) . ?
Na11 O5 2.943(19) . ?
Na11 Na18 4.22(3) . ?
Na12 O204 2.22(3) . ?
Na12 O170 2.36(2) 1_545 ?
Na12 O11 2.39(2) . ?
Na13 O265 2.46(2) . ?
Na13 O47 2.84(2) 1_655 ?
Na13 O30 2.85(2) 1_655 ?
Na13 O69 2.975(18) 1_655 ?
Na13 Na14 3.01(2) 1_655 ?
Na13 K3 4.019(18) 1_655 ?
Na13 K3' 4.49(2) 1_655 ?
Na14 O104 2.39(2) . ?
Na14 O71 2.48(2) . ?
Na14 O266 2.49(3) . ?
Na14 O225 2.56(3) . ?
Na14 O69 2.97(2) . ?
Na14 Na13 3.01(2) 1_455 ?
Na15 O239 2.27(3) . ?
Na15 O253 2.43(3) 2_557 ?
Na15 O79 2.50(2) . ?
Na15 O237 2.77(3) . ?
Na16 O207 2.44(3) 2_556 ?
Na16 O89 2.443(17) . ?
Na16 O108 2.474(18) . ?
Na16 O264 3.00(2) . ?
Na17 O223 1.07(4) . ?
Na17 O248 2.47(3) . ?
Na17 O115 2.50(3) . ?
Na17 O243 2.51(4) . ?
Na17 O154 2.55(3) . ?
Na17 O250 2.87(3) . ?
Na18 O250 2.28(3) . ?
Na18 O118 2.42(3) . ?
Na18 O173 2.90(3) . ?
O30 Na13 2.85(2) 1_455 ?
O47 Na13 2.84(2) 1_455 ?
O55 Na5 2.77(4) 2_566 ?
O69 Na13 2.975(18) 1_455 ?
O96 Na4 2.78(3) 2_657 ?
O96 Na6 2.89(4) 2_657 ?
O126 Na3 2.356(19) 1_565 ?
O170 Na12 2.36(2) 1_565 ?
O207 Na16 2.44(3) 2_556 ?
O210 O217 1.42(5) 2_556 ?
O211 O213 0.79(7) . ?
O214 O244 1.04(5) 2_656 ?
O217 O210 1.42(5) 2_556 ?
O217 O218 1.64(6) . ?
O236 Na1 2.50(4) 2_657 ?
O240 Na4 1.99(4) 2_557 ?
O240 Na6 2.77(6) 2_557 ?
O244 O214 1.04(5) 2_656 ?
O253 Na15 2.43(3) 2_557 ?
O254 W28' 2.30(2) 2_557 ?
O257 Na11 2.45(2) 1_455 ?
